data_7227266
loop_
_publ_author_name
'Escudero, Eduardo Carmelo'
'Bauza, Antonio'
'Hern\'andez-Egu\'ia, Laura P'
'W\"urthner, Frank'
'Ballester, Pablo'
'Frontera, Antonio'

_publ_section_title
;
 Solid-state Inclusion of C60 and C70 in a Co-polymer Induced by
 Metal-Ligand Coordination of a Zn-Porphyrin Cage with a bis-pyridyl
 Perylene Derivative
;
_journal_name_full CrystEngComm
_journal_paper_doi 10.1039/C6CE02341J
_journal_year 2016
_chemical_formula_sum 'C254 H249 N12 O12 Zn2'
_chemical_formula_weight 3792.38
_chemical_name_systematic
;
 ?
;
_space_group_IT_number 2
_space_group_name_Hall '-P 1'
_symmetry_cell_setting triclinic
_symmetry_space_group_name_Hall '-P 1'
_symmetry_space_group_name_H-M 'P -1'
_atom_sites_solution_hydrogens mixed
_audit_creation_method SHELXL-2014
_audit_update_record
;
2016-11-29 deposited with the CCDC.
2016-12-13 downloaded from the CCDC.
;
_cell_angle_alpha 65.535(2)
_cell_angle_beta 88.865(2)
_cell_angle_gamma 84.862(2)
_cell_formula_units_Z 2
_cell_length_a 12.5655(4)
_cell_length_b 29.3398(6)
_cell_length_c 31.6215(9)
_cell_measurement_reflns_used 27229
_cell_measurement_temperature 100(2)
_cell_measurement_theta_max 30.1730
_cell_measurement_theta_min 2.1300
_cell_volume 10566.6(5)
_computing_cell_refinement 'CrystalClear-SM Expert 2.1 b29 (Rigaku, 2013)'
_computing_data_collection 'CrystalClear-SM Expert 2.1 b29 (Rigaku, 2013)'
_computing_data_reduction 'CrystalClear-SM Expert 2.1 b29 (Rigaku, 2013)'
_computing_molecular_graphics 'SHELXL-2014 (Sheldrick, 2014)'
_computing_publication_material 'SHELXL-2014 (Sheldrick, 2014)'
_computing_structure_refinement 'SHELXL-2014 (Sheldrick, 2014)'
_computing_structure_solution Sir2011
_diffrn_ambient_temperature 100(2)
_diffrn_detector_area_resol_mean 5.8140
_diffrn_detector_type 'PILATUS 200K'
_diffrn_measured_fraction_theta_full 0.961
_diffrn_measured_fraction_theta_max 0.809
_diffrn_measurement_device_type '1/4chi goniometer'
_diffrn_measurement_method
;
 Fullsphere data collection, phi and omega scans
;
_diffrn_measurement_specimen_support 'magnetic support with MicroMount'
_diffrn_radiation_monochromator 'Confocal Max Flux optic'
_diffrn_radiation_type MoK\a
_diffrn_radiation_wavelength 0.7107
_diffrn_reflns_av_R_equivalents 0.0353
_diffrn_reflns_av_unetI/netI 0.0831
_diffrn_reflns_Laue_measured_fraction_full 0.961
_diffrn_reflns_Laue_measured_fraction_max 0.809
_diffrn_reflns_limit_h_max 16
_diffrn_reflns_limit_h_min -15
_diffrn_reflns_limit_k_max 41
_diffrn_reflns_limit_k_min -42
_diffrn_reflns_limit_l_max 40
_diffrn_reflns_limit_l_min -43
_diffrn_reflns_number 99894
_diffrn_reflns_point_group_measured_fraction_full 0.961
_diffrn_reflns_point_group_measured_fraction_max 0.809
_diffrn_reflns_theta_full 25.242
_diffrn_reflns_theta_max 30.682
_diffrn_reflns_theta_min 2.048
_diffrn_source 'Microfocus rotating anode X-ray tube'
_diffrn_source_current 24
_diffrn_source_power 50
_diffrn_source_size '0.2 mm x 0.2 mm fine focus'
_diffrn_source_type 'Rigaku MicroMax-007HF'
_exptl_absorpt_coefficient_mu 0.292
_exptl_absorpt_correction_T_max 0.994
_exptl_absorpt_correction_T_min 0.765
_exptl_absorpt_correction_type multi-scan
_exptl_absorpt_process_details
; 
 CrystalClear-SM Expert 2.1 b29 (Rigaku, 2013)
;
_exptl_crystal_colour Purple
_exptl_crystal_density_diffrn 1.192
_exptl_crystal_description Plate
_exptl_crystal_F_000 4026
_exptl_crystal_size_max 0.2
_exptl_crystal_size_mid 0.06
_exptl_crystal_size_min 0.02
_refine_diff_density_max 1.130
_refine_diff_density_min -0.940
_refine_diff_density_rms 0.083
_refine_ls_extinction_method none
_refine_ls_goodness_of_fit_ref 1.034
_refine_ls_hydrogen_treatment constr
_refine_ls_matrix_type full
_refine_ls_number_parameters 2953
_refine_ls_number_reflns 52965
_refine_ls_number_restraints 1052
_refine_ls_restrained_S_all 1.036
_refine_ls_R_factor_all 0.1210
_refine_ls_R_factor_gt 0.0707
_refine_ls_shift/su_max 0.047
_refine_ls_shift/su_mean 0.000
_refine_ls_structure_factor_coef Fsqd
_refine_ls_weighting_details 'w=1/[\s^2^(Fo^2^)+(0.1131P)^2^+4.0928P] where P=(Fo^2^+2Fc^2^)/3'
_refine_ls_weighting_scheme calc
_refine_ls_wR_factor_gt 0.1848
_refine_ls_wR_factor_ref 0.2093
_reflns_Friedel_coverage 0.000
_reflns_number_gt 33139
_reflns_number_total 52965
_reflns_threshold_expression 'I > 2\s(I)'
_cod_data_source_file c6ce02341j2.cif
_cod_data_source_block LPH005C76PXyl-b
_cod_depositor_comments
;
The following automatic conversions were performed:

'_symmetry_cell_setting' value 'Triclinic' changed to 'triclinic'
according to
/usr/data/users/saulius/crontab/automatic-downloads/rss-feeds/RSC/lib/dictionaries/cif_core.dic
dictionary named 'cif_core.dic' version 2.4.2 from 2011-04-26.

'_exptl_absorpt_correction_type' value 'Multi-scan' changed to
'multi-scan' according to
/usr/data/users/saulius/crontab/automatic-downloads/rss-feeds/RSC/lib/dictionaries/cif_core.dic
dictionary named 'cif_core.dic' version 2.4.2 from 2011-04-26.

Automatic conversion script
Id: cif_fix_values 4268 2015-11-12 08:31:59Z antanas 
;
_cod_original_sg_symbol_H-M P-1
_cod_database_code 7227266
_shelx_space_group_comment
;
The symmetry employed for this shelxl refinement is uniquely defined
by the following loop, which should always be used as a source of
symmetry information in preference to the above space-group names.
They are only intended as comments.
;
_shelx_estimated_absorpt_t_min 0.944
_shelx_estimated_absorpt_t_max 0.994
_shelxl_version_number 2014-3

loop_
_space_group_symop_operation_xyz
'x, y, z'
'-x, -y, -z'

loop_
_atom_site_label
_atom_site_type_symbol
_atom_site_fract_x
_atom_site_fract_y
_atom_site_fract_z
_atom_site_U_iso_or_equiv
_atom_site_adp_type
_atom_site_occupancy
_atom_site_site_symmetry_order
_atom_site_calc_flag
_atom_site_refinement_flags_posn
_atom_site_refinement_flags_adp
_atom_site_refinement_flags_occupancy
_atom_site_disorder_assembly
_atom_site_disorder_group
C1 C 1.1305(2) 0.77287(10) 0.84216(9) 0.0196(5) Uani 1 1 d . . . . .
C2 C 1.2095(2) 0.73776(11) 0.83556(10) 0.0256(6) Uani 1 1 d . . . . .
H2 H 1.2725 0.7457 0.8179 0.031 Uiso 1 1 calc R U . . .
C3 C 1.1768(2) 0.69171(11) 0.85922(10) 0.0253(6) Uani 1 1 d . . . . .
H3 H 1.2129 0.6608 0.8616 0.030 Uiso 1 1 calc R U . . .
C4 C 1.0765(2) 0.69787(10) 0.88034(9) 0.0189(5) Uani 1 1 d . . . . .
C5 C 1.0156(2) 0.65842(9) 0.90723(9) 0.0187(5) Uani 1 1 d . . . . .
C6 C 1.0664(2) 0.60615(10) 0.92126(9) 0.0212(6) Uani 1 1 d . . . . .
C7 C 1.1589(2) 0.59116(11) 0.94911(11) 0.0291(7) Uani 1 1 d . . . . .
H7 H 1.1909 0.6150 0.9568 0.035 Uiso 1 1 calc R U . . .
C8 C 1.2044(2) 0.54215(11) 0.96571(11) 0.0314(7) Uani 1 1 d . . . . .
H8 H 1.2673 0.5325 0.9846 0.038 Uiso 1 1 calc R U . . .
C9 C 1.1583(2) 0.50708(11) 0.95484(10) 0.0266(6) Uani 1 1 d . . . . .
H9 H 1.1889 0.4733 0.9665 0.032 Uiso 1 1 calc R U . . .
C10 C 1.0667(2) 0.52182(10) 0.92666(9) 0.0227(6) Uani 1 1 d . . . . .
C11 C 1.0219(2) 0.57137(10) 0.90954(9) 0.0223(6) Uani 1 1 d . . . . .
H11 H 0.9604 0.5814 0.8897 0.027 Uiso 1 1 calc R U . . .
C12 C 0.9116(2) 0.66454(10) 0.92244(9) 0.0187(5) Uani 1 1 d . . . . .
C13 C 0.8443(2) 0.62471(10) 0.94661(9) 0.0222(6) Uani 1 1 d . . . . .
H13 H 0.8633 0.5898 0.9560 0.027 Uiso 1 1 calc R U . . .
C14 C 0.7489(2) 0.64605(10) 0.95355(9) 0.0230(6) Uani 1 1 d . . . . .
H14 H 0.6883 0.6292 0.9682 0.028 Uiso 1 1 calc R U . . .
C15 C 0.7581(2) 0.69960(10) 0.93416(9) 0.0189(5) Uani 1 1 d . . . . .
C16 C 0.6762(2) 0.73507(10) 0.93452(9) 0.0197(5) Uani 1 1 d . . . . .
C17 C 0.5716(2) 0.71599(10) 0.95526(10) 0.0243(6) Uani 1 1 d . . . . .
C18 C 0.4926(2) 0.71289(11) 0.92651(11) 0.0297(7) Uani 1 1 d . . . . .
C19 C 0.3964(3) 0.69544(13) 0.94647(13) 0.0386(8) Uani 1 1 d . . . . .
H19 H 0.3414 0.6935 0.9273 0.046 Uiso 1 1 calc R U . . .
C20 C 0.3782(3) 0.68072(13) 0.99371(14) 0.0436(9) Uani 1 1 d . . . . .
C21 C 0.4568(3) 0.68465(12) 1.02109(12) 0.0397(9) Uani 1 1 d . . . . .
H21 H 0.4448 0.6750 1.0533 0.048 Uiso 1 1 calc R U . . .
C22 C 0.5539(3) 0.70248(11) 1.00257(11) 0.0303(7) Uani 1 1 d . . . . .
C23 C 0.5094(3) 0.72837(13) 0.87533(11) 0.0371(8) Uani 1 1 d . . . . .
H23A H 0.4509 0.7181 0.8622 0.056 Uiso 1 1 calc R U . . .
H23B H 0.5775 0.7121 0.8707 0.056 Uiso 1 1 calc R U . . .
H23C H 0.5108 0.7650 0.8598 0.056 Uiso 1 1 calc R U . . .
C24 C 0.2758(3) 0.65832(17) 1.01518(16) 0.0624(13) Uani 1 1 d . . . . .
H24A H 0.2664 0.6601 1.0453 0.094 Uiso 1 1 calc R U . . .
H24B H 0.2797 0.6231 1.0195 0.094 Uiso 1 1 calc R U . . .
H24C H 0.2150 0.6773 0.9946 0.094 Uiso 1 1 calc R U . . .
C25 C 0.6372(3) 0.70684(13) 1.03327(11) 0.0394(8) Uani 1 1 d . . . . .
H25A H 0.6107 0.6957 1.0650 0.059 Uiso 1 1 calc R U . . .
H25B H 0.6536 0.7419 1.0218 0.059 Uiso 1 1 calc R U . . .
H25C H 0.7021 0.6857 1.0331 0.059 Uiso 1 1 calc R U . . .
C26 C 0.6832(2) 0.78669(10) 0.91688(9) 0.0193(5) Uani 1 1 d . . . . .
C27 C 0.5974(2) 0.82260(11) 0.91708(10) 0.0252(6) Uani 1 1 d . . . . .
H27 H 0.5283 0.8153 0.9294 0.030 Uiso 1 1 calc R U . . .
C28 C 0.6336(2) 0.86864(11) 0.89643(10) 0.0265(6) Uani 1 1 d . . . . .
H28 H 0.5947 0.8998 0.8913 0.032 Uiso 1 1 calc R U . . .
C29 C 0.7426(2) 0.86145(10) 0.88360(9) 0.0215(6) Uani 1 1 d . . . . .
C30 C 0.8085(2) 0.90001(10) 0.86115(10) 0.0235(6) Uani 1 1 d . . . . .
C31 C 0.7654(6) 0.95291(17) 0.85361(16) 0.0203(9) Uani 0.6 1 d D U P A 1
C32 C 0.7631(5) 0.97212(18) 0.8863(2) 0.0275(11) Uani 0.6 1 d D U P A 1
H32 H 0.7900 0.9520 0.9169 0.033 Uiso 0.6 1 calc R U P A 1
C33 C 0.7205(4) 1.02173(18) 0.87427(19) 0.0296(11) Uani 0.6 1 d D U P A 1
H33 H 0.7190 1.0355 0.8967 0.035 Uiso 0.6 1 calc R U P A 1
C34 C 0.6805(4) 1.05086(19) 0.82971(19) 0.0258(11) Uani 0.6 1 d D U P A 1
H34 H 0.6528 1.0847 0.8216 0.031 Uiso 0.6 1 calc R U P A 1
C35 C 0.6809(4) 1.03087(17) 0.79724(18) 0.0211(10) Uani 0.6 1 d D U P A 1
C36 C 0.7231(4) 0.98244(16) 0.80898(17) 0.0214(10) Uani 0.6 1 d D U P A 1
H36 H 0.7237 0.9687 0.7865 0.026 Uiso 0.6 1 calc R U P A 1
O2 O 0.6374(3) 1.06206(11) 0.75412(11) 0.0245(7) Uani 0.6 1 d D U P A 1
C57 C 0.6397(5) 1.0414(2) 0.72087(19) 0.0260(13) Uani 0.6 1 d D U P A 1
H57A H 0.6045 1.0097 0.7334 0.031 Uiso 0.6 1 calc R U P A 1
H57B H 0.7147 1.0338 0.7140 0.031 Uiso 0.6 1 calc R U P A 1
C58 C 0.5822(4) 1.07859(16) 0.67666(15) 0.0237(9) Uani 0.6 1 d D U P A 1
H58A H 0.6102 1.1119 0.6670 0.028 Uiso 0.6 1 calc R U P A 1
H58B H 0.5050 1.0823 0.6827 0.028 Uiso 0.6 1 calc R U P A 1
C59 C 0.5974(5) 1.0610(2) 0.63749(17) 0.0314(12) Uani 0.6 1 d D U P A 1
H59A H 0.6736 1.0611 0.6288 0.038 Uiso 0.6 1 calc R U P A 1
H59B H 0.5770 1.0262 0.6483 0.038 Uiso 0.6 1 calc R U P A 1
C60 C 0.5307(8) 1.0947(3) 0.5964(2) 0.0476(19) Uani 0.6 1 d D U P A 1
H60A H 0.5436 1.1298 0.5896 0.057 Uiso 0.6 1 calc R U P A 1
H60B H 0.4547 1.0908 0.6049 0.057 Uiso 0.6 1 calc R U P A 1
C61 C 0.5476(8) 1.0868(3) 0.5519(2) 0.0442(13) Uani 0.6 1 d D U P A 1
H61C H 0.4944 1.1096 0.5281 0.053 Uiso 0.6 1 calc R U P A 1
H61D H 0.6195 1.0964 0.5400 0.053 Uiso 0.6 1 calc R U P A 1
C62 C 0.5378(9) 1.0332(3) 0.5579(4) 0.0489(13) Uani 0.6 1 d D U P A 1
H62C H 0.5536 1.0302 0.5284 0.059 Uiso 0.6 1 calc R U P A 1
H62D H 0.5896 1.0098 0.5820 0.059 Uiso 0.6 1 calc R U P A 1
O4 O 0.4332(10) 1.0212(5) 0.5714(5) 0.0513(19) Uani 0.6 1 d D . P A 1
C31' C 0.7577(10) 0.9528(3) 0.8391(2) 0.0203(9) Uani 0.4 1 d D U P A 2
C32' C 0.7372(7) 0.9789(2) 0.8659(3) 0.0331(18) Uani 0.4 1 d D U P A 2
H32' H 0.7513 0.9631 0.8984 0.040 Uiso 0.4 1 calc R U P A 2
C33' C 0.6948(8) 1.0292(3) 0.8447(3) 0.038(2) Uani 0.4 1 d D U P A 2
H33' H 0.6796 1.0478 0.8629 0.045 Uiso 0.4 1 calc R U P A 2
C34' C 0.6753(9) 1.0516(3) 0.7973(3) 0.041(2) Uani 0.4 1 d D U P A 2
H34' H 0.6478 1.0859 0.7831 0.050 Uiso 0.4 1 calc R U P A 2
C35' C 0.6948(7) 1.0254(3) 0.7703(2) 0.0415(17) Uani 0.4 1 d D U P A 2
C36' C 0.7352(7) 0.9760(2) 0.7914(2) 0.0317(17) Uani 0.4 1 d D U P A 2
H36' H 0.7480 0.9573 0.7732 0.038 Uiso 0.4 1 calc R U P A 2
O2' O 0.6758(7) 1.0511(3) 0.7229(2) 0.059(2) Uani 0.4 1 d D U P A 2
C57' C 0.7090(8) 1.0260(3) 0.6947(3) 0.061(2) Uani 0.4 1 d D U P A 2
H57C H 0.6812 0.9925 0.7070 0.073 Uiso 0.4 1 calc R U P A 2
H57D H 0.7880 1.0212 0.6950 0.073 Uiso 0.4 1 calc R U P A 2
C58' C 0.6677(8) 1.0568(4) 0.6452(3) 0.070(3) Uani 0.4 1 d D U P A 2
H58C H 0.7000 1.0414 0.6249 0.083 Uiso 0.4 1 calc R U P A 2
H58D H 0.6910 1.0911 0.6343 0.083 Uiso 0.4 1 calc R U P A 2
C59' C 0.5465(8) 1.0605(5) 0.6405(3) 0.062(3) Uani 0.4 1 d D U P A 2
H59C H 0.5225 1.0266 0.6491 0.074 Uiso 0.4 1 calc R U P A 2
H59D H 0.5130 1.0745 0.6616 0.074 Uiso 0.4 1 calc R U P A 2
C60' C 0.5132(12) 1.0935(5) 0.5916(4) 0.055(3) Uani 0.4 1 d D U P A 2
H60C H 0.5307 1.1282 0.5846 0.066 Uiso 0.4 1 calc R U P A 2
H60D H 0.4347 1.0944 0.5887 0.066 Uiso 0.4 1 calc R U P A 2
C61' C 0.5660(12) 1.0770(4) 0.5554(3) 0.0442(13) Uani 0.4 1 d D U P A 2
H61A H 0.5401 1.1008 0.5239 0.053 Uiso 0.4 1 calc R U P A 2
H61B H 0.6444 1.0780 0.5568 0.053 Uiso 0.4 1 calc R U P A 2
C62' C 0.5410(14) 1.0240(5) 0.5638(6) 0.0489(13) Uani 0.4 1 d D U P A 2
H62A H 0.5736 1.0144 0.5395 0.059 Uiso 0.4 1 calc R U P A 2
H62B H 0.5698 0.9994 0.5945 0.059 Uiso 0.4 1 calc R U P A 2
O4' O 0.4291(15) 1.0244(8) 0.5622(8) 0.0513(19) Uani 0.4 1 d D U P A 2
C37 C 0.9134(2) 0.89361(10) 0.84695(9) 0.0201(5) Uani 1 1 d . . . . .
C38 C 0.9804(2) 0.93345(10) 0.82377(10) 0.0237(6) Uani 1 1 d . . . . .
H38 H 0.9637 0.9680 0.8171 0.028 Uiso 1 1 calc R U . . .
C39 C 1.0721(2) 0.91270(10) 0.81314(10) 0.0230(6) Uani 1 1 d . . . . .
H39 H 1.1316 0.9299 0.7976 0.028 Uiso 1 1 calc R U . . .
C40 C 1.0619(2) 0.85967(10) 0.82983(9) 0.0189(5) Uani 1 1 d . . . . .
C41 C 1.1387(2) 0.82488(10) 0.82459(9) 0.0210(6) Uani 1 1 d . . . . .
C42 C 1.2359(2) 0.84578(10) 0.79783(11) 0.0260(6) Uani 1 1 d . . . . .
C43 C 1.3194(2) 0.85631(11) 0.82021(11) 0.0299(7) Uani 1 1 d . . . . .
C44 C 1.4054(2) 0.87936(11) 0.79374(13) 0.0360(8) Uani 1 1 d . . . . .
H44 H 1.4628 0.8862 0.8087 0.043 Uiso 1 1 calc R U . . .
C45 C 1.4095(3) 0.89250(11) 0.74643(13) 0.0390(8) Uani 1 1 d . . . . .
C46 C 1.3277(3) 0.88052(11) 0.72549(12) 0.0336(7) Uani 1 1 d . . . . .
H46 H 1.3310 0.8883 0.6932 0.040 Uiso 1 1 calc R U . . .
C47 C 1.2403(2) 0.85728(11) 0.75049(11) 0.0290(7) Uani 1 1 d . . . . .
C48 C 1.3161(3) 0.84374(13) 0.87147(12) 0.0373(8) Uani 1 1 d . . . . .
H48A H 1.3820 0.8525 0.8812 0.056 Uiso 1 1 calc R U . . .
H48B H 1.3095 0.8077 0.8888 0.056 Uiso 1 1 calc R U . . .
H48C H 1.2546 0.8629 0.8778 0.056 Uiso 1 1 calc R U . . .
C49 C 1.5001(3) 0.92036(13) 0.71858(15) 0.0528(11) Uani 1 1 d . . . . .
H49A H 1.5473 0.8978 0.7093 0.079 Uiso 1 1 calc R U . . .
H49B H 1.5407 0.9323 0.7375 0.079 Uiso 1 1 calc R U . . .
H49C H 1.4713 0.9492 0.6908 0.079 Uiso 1 1 calc R U . . .
C50 C 1.1521(3) 0.84549(13) 0.72613(11) 0.0352(7) Uani 1 1 d . . . . .
H50A H 1.1561 0.8653 0.6925 0.053 Uiso 1 1 calc R U . . .
H50B H 1.0828 0.8539 0.7371 0.053 Uiso 1 1 calc R U . . .
H50C H 1.1600 0.8096 0.7328 0.053 Uiso 1 1 calc R U . . .
C51 C 1.0311(3) 0.43765(11) 0.94476(11) 0.0329(7) Uani 1 1 d . . . . .
H51A H 1.0182 0.4330 0.9772 0.040 Uiso 1 1 calc R U . . .
H51B H 1.1054 0.4243 0.9429 0.040 Uiso 1 1 calc R U . . .
C52 C 0.9542(3) 0.41009(11) 0.93054(11) 0.0330(7) Uani 1 1 d . . . . .
H52A H 0.8816 0.4272 0.9279 0.040 Uiso 1 1 calc R U . . .
H52B H 0.9533 0.3756 0.9552 0.040 Uiso 1 1 calc R U . . .
C53 C 0.9809(3) 0.40690(12) 0.88521(11) 0.0341(7) Uani 1 1 d . . . . .
H53A H 1.0533 0.3895 0.8878 0.041 Uiso 1 1 calc R U . . .
H53B H 0.9818 0.4413 0.8604 0.041 Uiso 1 1 calc R U . . .
C54 C 0.9003(3) 0.37854(12) 0.87156(12) 0.0360(7) Uani 1 1 d . . . . .
H54A H 0.9303 0.3708 0.8458 0.043 Uiso 1 1 calc R U . . .
H54B H 0.8921 0.3462 0.8984 0.043 Uiso 1 1 calc R U . . .
C55 C 0.7905(2) 0.40659(11) 0.85654(11) 0.0319(7) Uani 1 1 d . . . . .
H55A H 0.7409 0.3832 0.8544 0.038 Uiso 1 1 calc R U . . .
H55B H 0.7636 0.4177 0.8807 0.038 Uiso 1 1 calc R U . . .
C56 C 0.7896(3) 0.45180(11) 0.81044(10) 0.0299(7) Uani 1 1 d . . . . .
H56A H 0.7171 0.4696 0.8031 0.036 Uiso 1 1 calc R U . . .
H56B H 0.8397 0.4755 0.8117 0.036 Uiso 1 1 calc R U . . .
C63 C 0.8183(2) 0.71682(10) 0.59340(9) 0.0199(5) Uani 1 1 d . . . . .
C64 C 0.9074(2) 0.68193(11) 0.59404(10) 0.0252(6) Uani 1 1 d . . . . .
H64 H 0.9751 0.6903 0.5806 0.030 Uiso 1 1 calc R U . . .
C65 C 0.8769(2) 0.63537(11) 0.61720(10) 0.0249(6) Uani 1 1 d . . . . .
H65 H 0.9192 0.6047 0.6234 0.030 Uiso 1 1 calc R U . . .
C66 C 0.7679(2) 0.64064(10) 0.63085(9) 0.0204(6) Uani 1 1 d . . . . .
C67 C 0.7056(2) 0.60121(10) 0.65503(9) 0.0196(5) Uani 1 1 d . . . . .
C68 C 0.7553(2) 0.54871(10) 0.66847(10) 0.0223(6) Uani 1 1 d . . . . .
C69 C 0.7853(2) 0.52984(11) 0.63616(11) 0.0298(7) Uani 1 1 d . . . . .
H69 H 0.7771 0.5507 0.6039 0.036 Uiso 1 1 calc R U . . .
C70 C 0.8277(3) 0.48002(12) 0.65116(12) 0.0361(8) Uani 1 1 d . . . . .
H70 H 0.8487 0.4672 0.6289 0.043 Uiso 1 1 calc R U . . .
C71 C 0.8394(3) 0.44927(12) 0.69762(11) 0.0352(7) Uani 1 1 d . . . . .
H71 H 0.8677 0.4153 0.7074 0.042 Uiso 1 1 calc R U . . .
C72 C 0.8101(2) 0.46788(11) 0.73002(10) 0.0290(7) Uani 1 1 d . . . . .
C73 C 0.7702(2) 0.51756(10) 0.71584(10) 0.0245(6) Uani 1 1 d . . . . .
H73 H 0.7530 0.5306 0.7383 0.029 Uiso 1 1 calc R U . . .
C74 C 0.6009(2) 0.60649(10) 0.66971(9) 0.0182(5) Uani 1 1 d . . . . .
C75 C 0.5346(2) 0.56579(10) 0.69312(9) 0.0221(6) Uani 1 1 d . . . . .
H75 H 0.5533 0.5312 0.7006 0.026 Uiso 1 1 calc R U . . .
C76 C 0.4410(2) 0.58620(10) 0.70232(9) 0.0223(6) Uani 1 1 d . . . . .
H76 H 0.3817 0.5686 0.7176 0.027 Uiso 1 1 calc R U . . .
C77 C 0.4483(2) 0.63953(10) 0.68468(9) 0.0185(5) Uani 1 1 d . . . . .
C78 C 0.3672(2) 0.67413(10) 0.68758(9) 0.0178(5) Uani 1 1 d . . . . .
C79 C 0.2690(2) 0.65295(10) 0.71294(9) 0.0212(6) Uani 1 1 d . . . . .
C80 C 0.2616(2) 0.63840(10) 0.76060(9) 0.0214(6) Uani 1 1 d . . . . .
C81 C 0.1724(2) 0.61525(10) 0.78350(10) 0.0243(6) Uani 1 1 d . . . . .
H81 H 0.1672 0.6055 0.8160 0.029 Uiso 1 1 calc R U . . .
C82 C 0.0906(2) 0.60603(10) 0.75983(10) 0.0243(6) Uani 1 1 d . . . . .
C83 C 0.0980(2) 0.62240(11) 0.71225(10) 0.0249(6) Uani 1 1 d . . . . .
H83 H 0.0414 0.6175 0.6955 0.030 Uiso 1 1 calc R U . . .
C84 C 0.1850(2) 0.64570(11) 0.68812(10) 0.0229(6) Uani 1 1 d . . . . .
C85 C 0.3493(2) 0.64757(12) 0.78728(10) 0.0278(6) Uani 1 1 d . . . . .
H85A H 0.3369 0.6304 0.8207 0.042 Uiso 1 1 calc R U . . .
H85B H 0.3495 0.6838 0.7785 0.042 Uiso 1 1 calc R U . . .
H85C H 0.4184 0.6345 0.7800 0.042 Uiso 1 1 calc R U . . .
C86 C -0.0020(2) 0.57844(12) 0.78585(11) 0.0324(7) Uani 1 1 d . . . . .
H86A H -0.0398 0.5664 0.7662 0.049 Uiso 1 1 calc R U . . .
H86B H -0.0511 0.6012 0.7942 0.049 Uiso 1 1 calc R U . . .
H86C H 0.0246 0.5497 0.8142 0.049 Uiso 1 1 calc R U . . .
C87 C 0.1907(2) 0.66292(13) 0.63617(10) 0.0314(7) Uani 1 1 d . . . . .
H87A H 0.1335 0.6494 0.6254 0.047 Uiso 1 1 calc R U . . .
H87B H 0.2601 0.6508 0.6282 0.047 Uiso 1 1 calc R U . . .
H87C H 0.1820 0.6997 0.6211 0.047 Uiso 1 1 calc R U . . .
C88 C 0.3705(2) 0.72619(10) 0.66840(9) 0.0193(5) Uani 1 1 d . . . . .
C89 C 0.2874(2) 0.76123(11) 0.67262(10) 0.0239(6) Uani 1 1 d . . . . .
H89 H 0.2243 0.7529 0.6902 0.029 Uiso 1 1 calc R U . . .
C90 C 0.3154(2) 0.80757(11) 0.64721(10) 0.0248(6) Uani 1 1 d . . . . .
H90 H 0.2760 0.8382 0.6434 0.030 Uiso 1 1 calc R U . . .
C91 C 0.4170(2) 0.80234(10) 0.62652(9) 0.0206(6) Uani 1 1 d . . . . .
C92 C 0.4729(2) 0.84247(10) 0.59658(9) 0.0197(5) Uani 1 1 d . . . . .
C93 C 0.4145(2) 0.89361(10) 0.57856(10) 0.0247(6) Uani 1 1 d . . . . .
C94 C 0.3182(2) 0.90223(11) 0.55457(11) 0.0302(7) Uani 1 1 d . . . . .
H94 H 0.2904 0.8752 0.5505 0.036 Uiso 1 1 calc R U . . .
C95 C 0.2614(3) 0.94929(13) 0.53633(12) 0.0403(8) Uani 1 1 d . . . . .
H95 H 0.1953 0.9541 0.5203 0.048 Uiso 1 1 calc R U . . .
C96 C 0.3008(3) 0.98858(13) 0.54144(12) 0.0422(9) Uani 1 1 d . . . . .
H96 H 0.2622 1.0208 0.5291 0.051 Uiso 1 1 calc R U . . .
C97 C 0.3967(3) 0.98132(12) 0.56453(13) 0.0407(9) Uani 1 1 d . . . . .
C98 C 0.4547(3) 0.93335(12) 0.58400(12) 0.0352(8) Uani 1 1 d . . . . .
H98 H 0.5201 0.9285 0.6005 0.042 Uiso 1 1 calc R U . . .
C99 C 0.5769(2) 0.83714(10) 0.58103(9) 0.0193(5) Uani 1 1 d . . . . .
C100 C 0.6364(2) 0.87781(11) 0.55094(10) 0.0260(6) Uani 1 1 d . . . . .
H100 H 0.6121 0.9125 0.5376 0.031 Uiso 1 1 calc R U . . .
C101 C 0.7335(2) 0.85718(11) 0.54526(10) 0.0270(6) Uani 1 1 d . . . . .
H101 H 0.7904 0.8748 0.5276 0.032 Uiso 1 1 calc R U . . .
C102 C 0.7343(2) 0.80366(10) 0.57102(9) 0.0199(5) Uani 1 1 d . . . . .
C103 C 0.8189(2) 0.76901(10) 0.57181(9) 0.0216(6) Uani 1 1 d . . . . .
C104 C 0.9166(2) 0.79022(11) 0.54616(10) 0.0275(6) Uani 1 1 d . . . . .
C105 C 0.9207(3) 0.80397(11) 0.49816(11) 0.0356(8) Uani 1 1 d . . . . .
C106 C 1.0087(3) 0.82654(13) 0.47370(13) 0.0402(8) Uani 1 1 d . . . . .
H106 H 1.0107 0.8365 0.4410 0.048 Uiso 1 1 calc R U . . .
C107 C 1.0914(3) 0.83447(14) 0.49578(13) 0.0449(9) Uani 1 1 d . . . . .
C108 C 1.0884(3) 0.81882(14) 0.54403(14) 0.0458(9) Uani 1 1 d . . . . .
H108 H 1.1478 0.8234 0.5595 0.055 Uiso 1 1 calc R U . . .
C109 C 1.0013(3) 0.79665(12) 0.57033(12) 0.0363(8) Uani 1 1 d . . . . .
C110 C 0.8308(3) 0.79582(14) 0.47232(11) 0.0435(9) Uani 1 1 d . . . . .
H11A H 0.8531 0.8020 0.4407 0.065 Uiso 1 1 calc R U . . .
H11B H 0.7685 0.8190 0.4710 0.065 Uiso 1 1 calc R U . . .
H11C H 0.8120 0.7611 0.4884 0.065 Uiso 1 1 calc R U . . .
C111 C 1.1845(3) 0.86140(16) 0.46886(15) 0.0574(12) Uani 1 1 d . . . . .
H11D H 1.2517 0.8419 0.4833 0.086 Uiso 1 1 calc R U . . .
H11E H 1.1824 0.8947 0.4692 0.086 Uiso 1 1 calc R U . . .
H11F H 1.1797 0.8651 0.4367 0.086 Uiso 1 1 calc R U . . .
C112 C 0.9983(3) 0.78107(14) 0.62194(13) 0.0440(9) Uani 1 1 d . . . . .
H11G H 1.0574 0.7945 0.6316 0.066 Uiso 1 1 calc R U . . .
H11H H 1.0052 0.7443 0.6379 0.066 Uiso 1 1 calc R U . . .
H11I H 0.9303 0.7943 0.6300 0.066 Uiso 1 1 calc R U . . .
C113 C 0.4655(2) 0.68610(11) 0.55660(10) 0.0278(6) Uani 1 1 d . . . . .
H113 H 0.4521 0.6593 0.5854 0.033 Uiso 1 1 calc R U . . .
C114 C 0.4253(3) 0.68585(12) 0.51621(10) 0.0301(7) Uani 1 1 d . . . . .
H114 H 0.3845 0.6596 0.5173 0.036 Uiso 1 1 calc R U . . .
C115 C 0.4457(2) 0.72421(10) 0.47467(9) 0.0219(6) Uani 1 1 d . . . . .
C116 C 0.5083(2) 0.76069(12) 0.47416(10) 0.0294(7) Uani 1 1 d . . . . .
H116 H 0.5265 0.7867 0.4456 0.035 Uiso 1 1 calc R U . . .
C117 C 0.5441(2) 0.75863(11) 0.51600(10) 0.0291(7) Uani 1 1 d . . . . .
H117 H 0.5859 0.7842 0.5157 0.035 Uiso 1 1 calc R U . . .
C118 C 0.3397(2) 0.77097(10) 0.40387(9) 0.0229(6) Uani 1 1 d . . . . .
C119 C 0.2942(2) 0.77257(10) 0.36058(9) 0.0196(5) Uani 1 1 d . . . . .
C120 C 0.2327(2) 0.81450(10) 0.33250(9) 0.0214(6) Uani 1 1 d . . . . .
H120 H 0.2222 0.8425 0.3404 0.026 Uiso 1 1 calc R U . . .
C121 C 0.1846(2) 0.81657(10) 0.29211(9) 0.0206(6) Uani 1 1 d . . . . .
C122 C 0.1996(2) 0.77672(10) 0.27871(8) 0.0176(5) Uani 1 1 d . . . . .
C123 C 0.2769(2) 0.73615(10) 0.30485(9) 0.0173(5) Uani 1 1 d . . . . .
C124 C 0.3147(2) 0.69897(10) 0.28829(9) 0.0189(5) Uani 1 1 d . . . . .
C125 C 0.3712(2) 0.65517(10) 0.31979(9) 0.0215(6) Uani 1 1 d . . . . .
C126 C 0.4055(2) 0.65087(10) 0.36319(10) 0.0233(6) Uani 1 1 d . . . . .
H126 H 0.4443 0.6208 0.3839 0.028 Uiso 1 1 calc R U . . .
C127 C 0.3834(2) 0.68991(10) 0.37608(9) 0.0214(6) Uani 1 1 d . . . . .
C128 C 0.4263(2) 0.68493(10) 0.42090(10) 0.0248(6) Uani 1 1 d . . . . .
C129 C 0.3182(2) 0.73290(10) 0.34726(9) 0.0181(5) Uani 1 1 d . . . . .
C130 C 0.0617(2) 0.88529(10) 0.28438(9) 0.0188(5) Uani 1 1 d . . . . .
C131 C -0.0061(2) 0.85932(10) 0.31895(10) 0.0264(6) Uani 1 1 d . . . . .
H131 H -0.0051 0.8238 0.3302 0.032 Uiso 1 1 calc R U . . .
C132 C -0.0761(2) 0.88557(11) 0.33720(10) 0.0269(6) Uani 1 1 d . . . . .
H132 H -0.1224 0.8675 0.3612 0.032 Uiso 1 1 calc R U . . .
C133 C -0.0804(2) 0.93701(11) 0.32163(9) 0.0247(6) Uani 1 1 d . . . . .
C134 C -0.0103(3) 0.96174(11) 0.28674(11) 0.0329(7) Uani 1 1 d . . . . .
H134 H -0.0110 0.9973 0.2752 0.040 Uiso 1 1 calc R U . . .
C135 C 0.0609(2) 0.93618(11) 0.26817(10) 0.0279(6) Uani 1 1 d . . . . .
H135 H 0.1083 0.9539 0.2445 0.033 Uiso 1 1 calc R U . . .
C136 C -0.1616(3) 0.96545(12) 0.34071(11) 0.0356(8) Uani 1 1 d . . . . .
C137 C -0.1227(3) 1.01468(13) 0.33638(13) 0.0442(9) Uani 1 1 d . . . . .
H13A H -0.1742 1.0309 0.3507 0.066 Uiso 1 1 calc R U . . .
H13B H -0.1158 1.0369 0.3035 0.066 Uiso 1 1 calc R U . . .
H13C H -0.0531 1.0081 0.3522 0.066 Uiso 1 1 calc R U . . .
C138 C -0.1802(4) 0.93439(15) 0.39221(15) 0.0767(16) Uani 1 1 d . . . . .
H13D H -0.2251 0.9548 0.4047 0.115 Uiso 1 1 calc R U . . .
H13E H -0.1114 0.9238 0.4090 0.115 Uiso 1 1 calc R U . . .
H13F H -0.2160 0.9047 0.3959 0.115 Uiso 1 1 calc R U . . .
C139 C -0.2653(3) 0.97692(17) 0.31278(19) 0.0684(14) Uani 1 1 d . . . . .
H13G H -0.3183 0.9953 0.3244 0.103 Uiso 1 1 calc R U . . .
H13H H -0.2924 0.9454 0.3160 0.103 Uiso 1 1 calc R U . . .
H13I H -0.2522 0.9974 0.2800 0.103 Uiso 1 1 calc R U . . .
C140 C 0.4814(2) 0.58310(10) 0.32686(10) 0.0258(6) Uani 1 1 d . . . . .
C141 C 0.4738(3) 0.53306(12) 0.35216(12) 0.0417(8) Uani 1 1 d . . . . .
H141 H 0.4059 0.5200 0.3583 0.050 Uiso 1 1 calc R U . . .
C142 C 0.5678(3) 0.50111(13) 0.36901(14) 0.0497(10) Uani 1 1 d . . . . .
H142 H 0.5627 0.4662 0.3867 0.060 Uiso 1 1 calc R U . . .
C143 C 0.6680(3) 0.51925(12) 0.36041(12) 0.0405(8) Uani 1 1 d . . . . .
C144 C 0.6717(3) 0.57037(13) 0.33416(11) 0.0394(8) Uani 1 1 d . . . . .
H144 H 0.7392 0.5838 0.3274 0.047 Uiso 1 1 calc R U . . .
C145 C 0.5801(3) 0.60211(12) 0.31768(11) 0.0347(7) Uani 1 1 d . . . . .
H145 H 0.5847 0.6371 0.3000 0.042 Uiso 1 1 calc R U . . .
C146 C 0.7716(3) 0.48499(15) 0.37788(15) 0.0550(11) Uani 1 1 d . . . . .
C147 C 0.8388(9) 0.5059(4) 0.4028(3) 0.048(2) Uani 0.5 1 d . U P B 1
H14A H 0.9061 0.4846 0.4132 0.071 Uiso 0.5 1 calc R U P B 1
H14B H 0.8004 0.5068 0.4297 0.071 Uiso 0.5 1 calc R U P B 1
H14C H 0.8541 0.5400 0.3817 0.071 Uiso 0.5 1 calc R U P B 1
C148 C 0.7693(13) 0.4416(6) 0.4142(6) 0.073(6) Uani 0.5 1 d . U P B 1
H14D H 0.8424 0.4259 0.4230 0.110 Uiso 0.5 1 calc R U P B 1
H14E H 0.7273 0.4195 0.4065 0.110 Uiso 0.5 1 calc R U P B 1
H14F H 0.7366 0.4472 0.4403 0.110 Uiso 0.5 1 calc R U P B 1
C149 C 0.824(2) 0.4794(9) 0.3343(9) 0.101(8) Uani 0.5 1 d . U P B 1
H14G H 0.8849 0.4538 0.3446 0.151 Uiso 0.5 1 calc R U P B 1
H14H H 0.8489 0.5117 0.3131 0.151 Uiso 0.5 1 calc R U P B 1
H14I H 0.7712 0.4694 0.3182 0.151 Uiso 0.5 1 calc R U P B 1
C247 C 0.8684(12) 0.5176(6) 0.3838(6) 0.098(5) Uani 0.5 1 d . U P B 2
H14J H 0.9355 0.4959 0.3928 0.146 Uiso 0.5 1 calc R U P B 2
H14K H 0.8490 0.5296 0.4078 0.146 Uiso 0.5 1 calc R U P B 2
H14L H 0.8774 0.5464 0.3542 0.146 Uiso 0.5 1 calc R U P B 2
C248 C 0.7409(11) 0.4304(4) 0.4173(4) 0.042(3) Uani 0.5 1 d . U P B 2
H14M H 0.8053 0.4068 0.4267 0.062 Uiso 0.5 1 calc R U P B 2
H14N H 0.6877 0.4171 0.4043 0.062 Uiso 0.5 1 calc R U P B 2
H14O H 0.7116 0.4348 0.4445 0.062 Uiso 0.5 1 calc R U P B 2
C249 C 0.8194(11) 0.4743(5) 0.3386(5) 0.032(3) Uani 0.5 1 d . U P B 2
H14P H 0.8866 0.4530 0.3492 0.049 Uiso 0.5 1 calc R U P B 2
H14Q H 0.8333 0.5060 0.3127 0.049 Uiso 0.5 1 calc R U P B 2
H14R H 0.7694 0.4570 0.3284 0.049 Uiso 0.5 1 calc R U P B 2
C150 C 0.1458(2) 0.77452(10) 0.23907(9) 0.0193(5) Uani 1 1 d . . . . .
C151 C 0.0457(2) 0.79877(10) 0.22018(9) 0.0219(6) Uani 1 1 d . . . . .
C152 C 0.0109(2) 0.80312(11) 0.17698(9) 0.0231(6) Uani 1 1 d . . . . .
H152 H -0.0561 0.8209 0.1645 0.028 Uiso 1 1 calc R U . . .
C153 C 0.0727(2) 0.78200(10) 0.15243(9) 0.0215(6) Uani 1 1 d . . . . .
C154 C 0.0379(2) 0.79086(11) 0.10517(9) 0.0228(6) Uani 1 1 d . . . . .
C155 C 0.1987(2) 0.73640(10) 0.10091(9) 0.0247(6) Uani 1 1 d . . . . .
C156 C 0.2301(2) 0.72861(10) 0.14830(9) 0.0207(6) Uani 1 1 d . . . . .
C157 C 0.3235(2) 0.70111(10) 0.16702(9) 0.0235(6) Uani 1 1 d . . . . .
H157 H 0.3678 0.6877 0.1494 0.028 Uiso 1 1 calc R U . . .
C158 C 0.3549(2) 0.69239(10) 0.21212(9) 0.0214(6) Uani 1 1 d . . . . .
C159 C 0.2912(2) 0.71063(10) 0.23943(9) 0.0188(5) Uani 1 1 d . . . . .
C160 C 0.2012(2) 0.74549(10) 0.21722(9) 0.0186(5) Uani 1 1 d . . . . .
C161 C 0.1662(2) 0.75164(10) 0.17261(9) 0.0202(6) Uani 1 1 d . . . . .
C162 C -0.0938(2) 0.85725(10) 0.22322(9) 0.0226(6) Uani 1 1 d . . . . .
C163 C -0.1973(2) 0.85523(11) 0.23884(10) 0.0268(6) Uani 1 1 d . . . . .
H163 H -0.2177 0.8262 0.2644 0.032 Uiso 1 1 calc R U . . .
C164 C -0.2716(2) 0.89638(12) 0.21664(11) 0.0320(7) Uani 1 1 d . . . . .
H164 H -0.3431 0.8949 0.2271 0.038 Uiso 1 1 calc R U . . .
C165 C -0.2440(3) 0.93946(11) 0.17962(11) 0.0321(7) Uani 1 1 d . . . . .
C166 C -0.1376(3) 0.94063(12) 0.16619(11) 0.0343(7) Uani 1 1 d . . . . .
H166 H -0.1157 0.9700 0.1416 0.041 Uiso 1 1 calc R U . . .
C167 C -0.0629(2) 0.89985(11) 0.18793(10) 0.0299(7) Uani 1 1 d . . . . .
H167 H 0.0093 0.9015 0.1783 0.036 Uiso 1 1 calc R U . . .
C168 C -0.3307(3) 0.98209(13) 0.15401(13) 0.0416(8) Uani 1 1 d . . . . .
C169 C -0.3912(4) 0.99894(17) 0.18813(16) 0.0680(13) Uani 1 1 d . . . . .
H16A H -0.4501 1.0241 0.1717 0.102 Uiso 1 1 calc R U . . .
H16B H -0.3424 1.0137 0.2017 0.102 Uiso 1 1 calc R U . . .
H16C H -0.4200 0.9699 0.2129 0.102 Uiso 1 1 calc R U . . .
C170 C -0.4079(3) 0.96257(14) 0.12998(14) 0.0514(10) Uani 1 1 d . . . . .
H17A H -0.4643 0.9892 0.1136 0.077 Uiso 1 1 calc R U . . .
H17B H -0.4400 0.9335 0.1533 0.077 Uiso 1 1 calc R U . . .
H17C H -0.3689 0.9525 0.1076 0.077 Uiso 1 1 calc R U . . .
C171 C -0.2833(4) 1.02785(14) 0.11684(16) 0.0650(13) Uani 1 1 d . . . . .
H17D H -0.3410 1.0537 0.1005 0.098 Uiso 1 1 calc R U . . .
H17E H -0.2440 1.0177 0.0946 0.098 Uiso 1 1 calc R U . . .
H17F H -0.2345 1.0413 0.1316 0.098 Uiso 1 1 calc R U . . .
C172 C 0.5006(2) 0.63638(11) 0.21058(9) 0.0232(6) Uani 1 1 d . . . . .
C173 C 0.5939(2) 0.64826(11) 0.18632(10) 0.0263(6) Uani 1 1 d . . . . .
H173 H 0.6247 0.6784 0.1816 0.032 Uiso 1 1 calc R U . . .
C174 C 0.6416(2) 0.61525(11) 0.16896(10) 0.0281(6) Uani 1 1 d . . . . .
H174 H 0.7059 0.6231 0.1522 0.034 Uiso 1 1 calc R U . . .
C175 C 0.5983(2) 0.57098(10) 0.17543(9) 0.0232(6) Uani 1 1 d . . . . .
C176 C 0.5054(2) 0.56013(11) 0.20100(10) 0.0249(6) Uani 1 1 d . . . . .
H176 H 0.4750 0.5297 0.2066 0.030 Uiso 1 1 calc R U . . .
C177 C 0.4561(2) 0.59285(11) 0.21843(10) 0.0260(6) Uani 1 1 d . . . . .
H177 H 0.3923 0.5851 0.2356 0.031 Uiso 1 1 calc R U . . .
C178 C 0.6518(2) 0.53705(11) 0.15377(11) 0.0295(7) Uani 1 1 d . . . . .
C179 C 0.7656(3) 0.51975(14) 0.17263(15) 0.0475(9) Uani 1 1 d . . . . .
H17G H 0.8005 0.4992 0.1577 0.071 Uiso 1 1 calc R U . . .
H17H H 0.7643 0.4998 0.2063 0.071 Uiso 1 1 calc R U . . .
H17I H 0.8053 0.5491 0.1661 0.071 Uiso 1 1 calc R U . . .
C180 C 0.6526(3) 0.56732(12) 0.10046(12) 0.0453(9) Uani 1 1 d . . . . .
H18A H 0.6816 0.5453 0.0859 0.068 Uiso 1 1 calc R U . . .
H18B H 0.6973 0.5953 0.0929 0.068 Uiso 1 1 calc R U . . .
H18C H 0.5795 0.5805 0.0889 0.068 Uiso 1 1 calc R U . . .
C181 C 0.5924(3) 0.49084(11) 0.16335(11) 0.0309(7) Uani 1 1 d . . . . .
H18D H 0.6280 0.4712 0.1476 0.046 Uiso 1 1 calc R U . . .
H18E H 0.5186 0.5014 0.1517 0.046 Uiso 1 1 calc R U . . .
H18F H 0.5925 0.4701 0.1969 0.046 Uiso 1 1 calc R U . . .
C182 C 0.0613(2) 0.76736(11) 0.03978(9) 0.0247(6) Uani 1 1 d . . . . .
C183 C 0.1132(4) 0.7909(2) -0.00035(13) 0.0830(17) Uani 1 1 d . U . . .
H183 H 0.1776 0.8056 -0.0005 0.100 Uiso 1 1 calc DR U . . .
C184 C 0.0701(4) 0.7929(2) -0.04125(13) 0.092(2) Uani 1 1 d . . . . .
H184 H 0.1050 0.8109 -0.0695 0.110 Uiso 1 1 calc R U . . .
C185 C -0.0588(3) 0.74590(12) -0.00383(10) 0.0339(7) Uani 1 1 d . . . . .
H185 H -0.1183 0.7282 -0.0041 0.041 Uiso 1 1 calc R U . . .
C186 C -0.0231(3) 0.74289(12) 0.03843(10) 0.0345(7) Uani 1 1 d . . . . .
H186 H -0.0580 0.7237 0.0663 0.041 Uiso 1 1 calc R U . . .
C1A C 0.7889(3) 0.87583(14) 0.72254(11) 0.0474(10) Uani 1 1 d D . . . .
C2A C 0.7576(3) 0.84609(13) 0.76693(10) 0.0411(8) Uani 1 1 d D . . . .
H2A H 0.7847 0.8510 0.7924 0.049 Uiso 1 1 calc R U . . .
C3A C 0.6884(3) 0.80966(12) 0.77531(10) 0.0412(8) Uani 1 1 d D . . . .
H3A H 0.6693 0.7898 0.8064 0.049 Uiso 1 1 calc R U . . .
C4A C 0.6458(3) 0.80137(12) 0.73893(10) 0.0396(8) Uani 1 1 d D . . . .
C5A C 0.6790(3) 0.83004(14) 0.69482(11) 0.0510(10) Uani 1 1 d D . . . .
H5A H 0.6535 0.8245 0.6694 0.061 Uiso 1 1 calc R U . . .
C6A C 0.7482(3) 0.86656(16) 0.68644(11) 0.0563(11) Uani 1 1 d D . . . .
H6A H 0.7685 0.8858 0.6554 0.068 Uiso 1 1 calc R U . . .
C7A C 0.8617(3) 0.91534(18) 0.71397(14) 0.0779(16) Uani 1 1 d D . . . .
H7AA H 0.9234 0.9100 0.6966 0.117 Uiso 1 1 calc R U . . .
H7AB H 0.8863 0.9140 0.7437 0.117 Uiso 1 1 calc R U . . .
H7AC H 0.8239 0.9483 0.6959 0.117 Uiso 1 1 calc R U . . .
C8A C 0.5658(3) 0.76300(13) 0.74793(14) 0.0559(11) Uani 1 1 d D . . . .
H8AA H 0.5514 0.7595 0.7191 0.084 Uiso 1 1 calc R U . . .
H8AB H 0.4992 0.7741 0.7589 0.084 Uiso 1 1 calc R U . . .
H8AC H 0.5949 0.7305 0.7716 0.084 Uiso 1 1 calc R U . . .
C1B C 0.8672(3) 0.70682(12) 0.76359(11) 0.0362(8) Uani 1 1 d . . . . .
C2B C 0.8309(3) 0.68235(13) 0.80848(12) 0.0410(9) Uani 1 1 d . . . . .
H2B H 0.8553 0.6911 0.8321 0.049 Uiso 1 1 calc R U . . .
C3B C 0.7609(3) 0.64599(13) 0.81987(11) 0.0381(8) Uani 1 1 d . . . . .
H3B H 0.7385 0.6300 0.8511 0.046 Uiso 1 1 calc R U . . .
C4B C 0.7220(2) 0.63205(13) 0.78623(11) 0.0334(7) Uani 1 1 d . . . . .
C5B C 0.7546(3) 0.65787(13) 0.74080(11) 0.0337(7) Uani 1 1 d . . . . .
H5B H 0.7273 0.6505 0.7168 0.040 Uiso 1 1 calc R U . . .
C6B C 0.8258(3) 0.69398(12) 0.73007(11) 0.0358(8) Uani 1 1 d . . . . .
H6B H 0.8471 0.7106 0.6988 0.043 Uiso 1 1 calc R U . . .
C7B C 0.9474(3) 0.74492(14) 0.75200(14) 0.0526(10) Uani 1 1 d . . . . .
H7BA H 1.0089 0.7350 0.7372 0.079 Uiso 1 1 calc R U . . .
H7BB H 0.9711 0.7468 0.7806 0.079 Uiso 1 1 calc R U . . .
H7BC H 0.9145 0.7779 0.7307 0.079 Uiso 1 1 calc R U . . .
C8B C 0.6497(3) 0.59079(15) 0.79833(13) 0.0451(9) Uani 1 1 d . . . . .
H8BA H 0.6174 0.5921 0.7698 0.068 Uiso 1 1 calc R U . . .
H8BB H 0.5933 0.5950 0.8186 0.068 Uiso 1 1 calc R U . . .
H8BC H 0.6910 0.5582 0.8145 0.068 Uiso 1 1 calc R U . . .
C1C C 0.8200(4) 0.59307(19) 0.50665(14) 0.0646(13) Uani 1 1 d . . . . .
C2C C 0.8688(4) 0.5458(2) 0.51392(15) 0.0705(14) Uani 1 1 d . . . . .
H2C H 0.9445 0.5407 0.5136 0.085 Uiso 1 1 calc R U . . .
C3C C 0.8081(3) 0.50611(18) 0.52156(14) 0.0604(12) Uani 1 1 d . . . . .
H3C H 0.8429 0.4743 0.5258 0.072 Uiso 1 1 calc R U . . .
C4C C 0.6993(3) 0.51171(16) 0.52306(14) 0.0573(11) Uani 1 1 d . . . . .
C5C C 0.6488(4) 0.55837(15) 0.51586(15) 0.0610(12) Uani 1 1 d . . . . .
H5C H 0.5731 0.5629 0.5166 0.073 Uiso 1 1 calc R U . . .
C6C C 0.7096(4) 0.59839(17) 0.50748(15) 0.0646(12) Uani 1 1 d . . . . .
H6C H 0.6744 0.6304 0.5022 0.077 Uiso 1 1 calc R U . . .
C7C C 0.8859(5) 0.6348(2) 0.49810(18) 0.099(2) Uani 1 1 d . . . . .
H7CA H 0.8440 0.6613 0.5041 0.148 Uiso 1 1 calc R U . . .
H7CB H 0.9085 0.6484 0.4657 0.148 Uiso 1 1 calc R U . . .
H7CC H 0.9490 0.6226 0.5188 0.148 Uiso 1 1 calc R U . . .
C8C C 0.6326(4) 0.46818(17) 0.53081(18) 0.0763(14) Uani 1 1 d . . . . .
H8CA H 0.5630 0.4740 0.5431 0.114 Uiso 1 1 calc R U . . .
H8CB H 0.6698 0.4368 0.5531 0.114 Uiso 1 1 calc R U . . .
H8CC H 0.6221 0.4657 0.5012 0.114 Uiso 1 1 calc R U . . .
C1D C 0.1144(3) 0.69404(13) 0.44815(12) 0.0403(8) Uani 1 1 d . . . . .
C2D C 0.1588(3) 0.65048(14) 0.44462(14) 0.0495(10) Uani 1 1 d . . . . .
H2D H 0.2066 0.6275 0.4683 0.059 Uiso 1 1 calc R U . . .
C3D C 0.1341(3) 0.64021(14) 0.40711(14) 0.0485(9) Uani 1 1 d . . . . .
H3D H 0.1653 0.6102 0.4056 0.058 Uiso 1 1 calc R U . . .
C4D C 0.0650(3) 0.67261(13) 0.37178(13) 0.0436(9) Uani 1 1 d . . . . .
C5D C 0.0224(3) 0.71622(13) 0.37489(13) 0.0412(8) Uani 1 1 d . . . . .
H5D H -0.0247 0.7393 0.3510 0.049 Uiso 1 1 calc R U . . .
C6D C 0.0472(3) 0.72675(13) 0.41195(13) 0.0433(9) Uani 1 1 d . . . . .
H6D H 0.0174 0.7573 0.4128 0.052 Uiso 1 1 calc R U . . .
C7D C 0.1378(3) 0.70502(15) 0.48925(13) 0.0524(10) Uani 1 1 d . . . . .
H7DA H 0.0705 0.7102 0.5036 0.079 Uiso 1 1 calc R U . . .
H7DB H 0.1758 0.7354 0.4790 0.079 Uiso 1 1 calc R U . . .
H7DC H 0.1823 0.6766 0.5120 0.079 Uiso 1 1 calc R U . . .
C8D C 0.0384(3) 0.66159(15) 0.33088(15) 0.0553(10) Uani 1 1 d . . . . .
H8DA H -0.0050 0.6904 0.3081 0.083 Uiso 1 1 calc R U . . .
H8DB H -0.0016 0.6318 0.3415 0.083 Uiso 1 1 calc R U . . .
H8DC H 0.1047 0.6554 0.3164 0.083 Uiso 1 1 calc R U . . .
C1E C 0.6427(4) 0.75403(18) 0.35350(15) 0.0551(14) Uani 0.75 1 d D . P C 1
C2E C 0.6369(6) 0.72505(19) 0.3287(2) 0.041(2) Uani 0.75 1 d D . P C 1
H2E H 0.6724 0.6921 0.3406 0.050 Uiso 0.75 1 calc R U P C 1
C3E C 0.5811(4) 0.74262(15) 0.28740(15) 0.0488(13) Uani 0.75 1 d D . P C 1
H3E H 0.5799 0.7218 0.2711 0.059 Uiso 0.75 1 calc R U P C 1
C4E C 0.5263(4) 0.79029(15) 0.26869(14) 0.0452(12) Uani 0.75 1 d D . P C 1
C5E C 0.5289(4) 0.81833(16) 0.29426(16) 0.0506(13) Uani 0.75 1 d D . P C 1
H5E H 0.4883 0.8500 0.2837 0.061 Uiso 0.75 1 calc R U P C 1
C6E C 0.5885(9) 0.8019(3) 0.3347(3) 0.062(4) Uani 0.75 1 d D . P C 1
H6E H 0.5928 0.8235 0.3500 0.074 Uiso 0.75 1 calc R U P C 1
C7E C 0.7053(5) 0.7364(3) 0.3969(2) 0.072(2) Uani 0.75 1 d D . P C 1
H7EA H 0.7339 0.7651 0.3996 0.109 Uiso 0.75 1 calc R U P C 1
H7EB H 0.7644 0.7123 0.3968 0.109 Uiso 0.75 1 calc R U P C 1
H7EC H 0.6593 0.7201 0.4234 0.109 Uiso 0.75 1 calc R U P C 1
C8E C 0.4660(4) 0.80911(19) 0.22257(16) 0.0596(15) Uani 0.75 1 d D . P C 1
H8EA H 0.3906 0.8177 0.2269 0.089 Uiso 0.75 1 calc R U P C 1
H8EB H 0.4717 0.7828 0.2110 0.089 Uiso 0.75 1 calc R U P C 1
H8EC H 0.4969 0.8390 0.2000 0.089 Uiso 0.75 1 calc R U P C 1
C1F C 0.7548(3) 0.77179(14) 0.15945(14) 0.0450(9) Uani 1 1 d . . . . .
C2F C 0.7634(3) 0.74960(15) 0.20755(15) 0.0526(10) Uani 1 1 d . . . . .
H2F H 0.7371 0.7684 0.2244 0.063 Uiso 1 1 calc R U . . .
C3F C 0.8085(3) 0.70155(16) 0.23151(14) 0.0513(10) Uani 1 1 d . . . . .
H3F H 0.8111 0.6875 0.2645 0.062 Uiso 1 1 calc R U . . .
C4F C 0.8502(3) 0.67307(15) 0.20848(13) 0.0449(9) Uani 1 1 d . . . . .
C5F C 0.8430(3) 0.69501(13) 0.16059(12) 0.0411(8) Uani 1 1 d . . . . .
H5F H 0.8722 0.6765 0.1439 0.049 Uiso 1 1 calc R U . . .
C6F C 0.7951(3) 0.74272(14) 0.13625(13) 0.0436(9) Uani 1 1 d . . . . .
H6F H 0.7894 0.7560 0.1033 0.052 Uiso 1 1 calc R U . . .
C7F C 0.7083(3) 0.82487(15) 0.13380(16) 0.0598(11) Uani 1 1 d . . . . .
H7FA H 0.6487 0.8258 0.1138 0.090 Uiso 1 1 calc R U . . .
H7FB H 0.7633 0.8453 0.1146 0.090 Uiso 1 1 calc R U . . .
H7FC H 0.6823 0.8384 0.1561 0.090 Uiso 1 1 calc R U . . .
C8F C 0.8982(3) 0.61966(16) 0.23474(15) 0.0621(12) Uani 1 1 d . . . . .
H8FA H 0.9583 0.6127 0.2174 0.093 Uiso 1 1 calc R U . . .
H8FB H 0.8439 0.5964 0.2385 0.093 Uiso 1 1 calc R U . . .
H8FC H 0.9237 0.6152 0.2654 0.093 Uiso 1 1 calc R U . . .
C1G C 0.3684(5) 0.8342(3) 0.0582(2) 0.0404(19) Uani 0.5 1 d D U P D 1
C2G C 0.3043(4) 0.8624(2) 0.01968(19) 0.0407(16) Uani 0.5 1 d D U P D 1
H2G H 0.3234 0.8620 -0.0094 0.049 Uiso 0.5 1 calc R U P D 1
C3G C 0.2138(4) 0.8911(2) 0.02197(17) 0.0391(16) Uani 0.5 1 d D U P D 1
H3G H 0.1708 0.9093 -0.0052 0.047 Uiso 0.5 1 calc R U P D 1
C4G C 0.1840(4) 0.89419(19) 0.06362(17) 0.0338(14) Uani 0.5 1 d D U P D 1
C5G C 0.2503(4) 0.8674(2) 0.10140(17) 0.0306(14) Uani 0.5 1 d D U P D 1
H5G H 0.2330 0.8690 0.1302 0.037 Uiso 0.5 1 calc R U P D 1
C6G C 0.3408(5) 0.8385(2) 0.0994(2) 0.0419(18) Uani 0.5 1 d D U P D 1
H6G H 0.3850 0.8212 0.1263 0.050 Uiso 0.5 1 calc R U P D 1
C7G C 0.4622(6) 0.8017(3) 0.0558(3) 0.064(3) Uani 0.5 1 d D U P D 1
H7GA H 0.4873 0.7792 0.0874 0.096 Uiso 0.5 1 calc R U P D 1
H7GB H 0.5192 0.8225 0.0392 0.096 Uiso 0.5 1 calc R U P D 1
H7GC H 0.4427 0.7817 0.0394 0.096 Uiso 0.5 1 calc R U P D 1
C8G C 0.0828(5) 0.9253(3) 0.0660(3) 0.0468(19) Uani 0.5 1 d D U P D 1
H8GA H 0.0884 0.9344 0.0923 0.070 Uiso 0.5 1 calc R U P D 1
H8GB H 0.0212 0.9057 0.0700 0.070 Uiso 0.5 1 calc R U P D 1
H8GC H 0.0734 0.9560 0.0371 0.070 Uiso 0.5 1 calc R U P D 1
C1I C 0.6980(4) 0.8952(2) 0.0046(3) 0.0491(19) Uani 0.5 1 d D U P E 1
C2I C 0.7507(5) 0.9318(2) 0.0103(3) 0.055(2) Uani 0.5 1 d D U P E 1
H2I H 0.8256 0.9264 0.0163 0.066 Uiso 0.5 1 calc R U P E 1
C3I C 0.6969(4) 0.9757(2) 0.0076(3) 0.053(2) Uani 0.5 1 d D U P E 1
H3I H 0.7356 1.0001 0.0114 0.063 Uiso 0.5 1 calc R U P E 1
C4I C 0.5870(5) 0.9854(2) -0.0006(3) 0.056(2) Uani 0.5 1 d D U P E 1
C5I C 0.5346(5) 0.9487(2) -0.0058(3) 0.055(2) Uani 0.5 1 d D U P E 1
H5I H 0.4612 0.9543 -0.0115 0.066 Uiso 0.5 1 d R U P E 1
C6I C 0.5882(4) 0.9048(2) -0.0036(3) 0.052(2) Uani 0.5 1 d D U P E 1
H6I H 0.5495 0.8805 -0.0078 0.063 Uiso 0.5 1 calc R U P E 1
C7I C 0.7561(8) 0.8490(3) 0.0058(5) 0.058(3) Uani 0.5 1 d D U P E 1
H7IA H 0.7167 0.8201 0.0243 0.087 Uiso 0.5 1 calc R U P E 1
H7IB H 0.8273 0.8448 0.0198 0.087 Uiso 0.5 1 calc R U P E 1
H7IC H 0.7633 0.8513 -0.0259 0.087 Uiso 0.5 1 calc R U P E 1
C8I C 0.5294(7) 1.0350(3) -0.0050(4) 0.078(3) Uani 0.5 1 d D U P E 1
H8IA H 0.5204 0.9993 0.0043 0.116 Uiso 0.5 1 calc R U P E 1
H8IB H 0.5951 1.0382 0.0093 0.116 Uiso 0.5 1 calc R U P E 1
H8IC H 0.5341 1.0518 -0.0389 0.116 Uiso 0.5 1 calc R U P E 1
C1G' C 0.3889(7) 0.8270(3) 0.1364(2) 0.022(2) Uani 0.25 1 d D U P F 2
C2G' C 0.4569(7) 0.7949(4) 0.1241(3) 0.035(3) Uani 0.25 1 d D U P F 2
H2G' H 0.5103 0.7734 0.1457 0.042 Uiso 0.25 1 calc R U P F 2
C3G' C 0.4493(8) 0.7933(4) 0.0816(3) 0.030(3) Uani 0.25 1 d D U P F 2
H3G' H 0.4981 0.7712 0.0742 0.036 Uiso 0.25 1 calc R U P F 2
C4G' C 0.3710(11) 0.8238(5) 0.0490(3) 0.033(4) Uani 0.25 1 d D U P F 2
C5G' C 0.3024(7) 0.8548(3) 0.0617(3) 0.028(3) Uani 0.25 1 d D U P F 2
H5G' H 0.2486 0.8761 0.0401 0.034 Uiso 0.25 1 calc R U P F 2
C6G' C 0.3087(8) 0.8562(4) 0.1044(3) 0.024(3) Uani 0.25 1 d D U P F 2
H6G' H 0.2579 0.8773 0.1123 0.029 Uiso 0.25 1 calc R U P F 2
C7G' C 0.4012(9) 0.8305(4) 0.1810(3) 0.036(3) Uani 0.25 1 d D U P F 2
H7GD H 0.3402 0.8514 0.1853 0.053 Uiso 0.25 1 calc R U P F 2
H7GE H 0.4674 0.8458 0.1811 0.053 Uiso 0.25 1 calc R U P F 2
H7GF H 0.4042 0.7968 0.2063 0.053 Uiso 0.25 1 calc R U P F 2
C8G' C 0.3609(11) 0.8204(5) 0.0027(3) 0.052(4) Uani 0.25 1 d D U P F 2
H8GD H 0.3100 0.8477 -0.0175 0.078 Uiso 0.25 1 calc R U P F 2
H8GE H 0.3354 0.7880 0.0077 0.078 Uiso 0.25 1 calc DR U P F 2
H8GF H 0.4308 0.8234 -0.0120 0.078 Uiso 0.25 1 calc R U P F 2
C1E' C 0.6993(9) 0.7115(3) 0.3629(4) 0.033(3) Uani 0.25 1 d D U P G 2
C2E' C 0.7219(12) 0.7470(4) 0.3789(5) 0.052(6) Uani 0.25 1 d D U P G 2
H2E' H 0.7774 0.7389 0.4015 0.062 Uiso 0.25 1 calc R U P G 2
C3E' C 0.6665(9) 0.7935(3) 0.3629(4) 0.036(3) Uani 0.25 1 d D U P G 2
H3E' H 0.6855 0.8173 0.3741 0.043 Uiso 0.25 1 calc R U P G 2
C4E' C 0.583(2) 0.8065(6) 0.3306(9) 0.038(7) Uani 0.25 1 d D U P G 2
C5E' C 0.5703(9) 0.7737(4) 0.3106(4) 0.043(3) Uani 0.25 1 d D U P G 2
H5E' H 0.5227 0.7838 0.2847 0.052 Uiso 0.25 1 calc R U P G 2
C6E' C 0.624(3) 0.7267(7) 0.3267(11) 0.101(16) Uani 0.25 1 d D U P G 2
H6E' H 0.6107 0.7044 0.3130 0.122 Uiso 0.25 1 calc R U P G 2
C7E' C 0.7545(11) 0.6606(3) 0.3817(5) 0.055(4) Uani 0.25 1 d D U P G 2
H7ED H 0.7580 0.6478 0.3575 0.082 Uiso 0.25 1 calc R U P G 2
H7EE H 0.7153 0.6385 0.4082 0.082 Uiso 0.25 1 calc R U P G 2
H7EF H 0.8271 0.6617 0.3918 0.082 Uiso 0.25 1 calc R U P G 2
C8E' C 0.5262(12) 0.8592(4) 0.3118(5) 0.068(5) Uani 0.25 1 d D U P G 2
H8ED H 0.5095 0.8705 0.2787 0.101 Uiso 0.25 1 calc R U P G 2
H8EE H 0.5729 0.8822 0.3160 0.101 Uiso 0.25 1 calc R U P G 2
H8EF H 0.4599 0.8590 0.3287 0.101 Uiso 0.25 1 calc R U P G 2
C1I' C 0.8331(7) 0.9068(3) 0.9859(3) 0.023(2) Uani 0.25 1 d D U P H 2
C2I' C 0.7924(9) 0.9451(3) 0.9979(4) 0.036(3) Uani 0.25 1 d D U P H 2
H2I' H 0.7313 0.9402 1.0170 0.043 Uiso 0.25 1 calc R U P H 2
C3I' C 0.8375(8) 0.9897(3) 0.9832(4) 0.034(3) Uani 0.25 1 d D U P H 2
H3I' H 0.8087 1.0147 0.9932 0.040 Uiso 0.25 1 calc R U P H 2
C4I' C 0.9250(8) 0.9993(3) 0.9539(4) 0.035(3) Uani 0.25 1 d D U P H 2
C5I' C 0.9689(7) 0.9601(3) 0.9441(4) 0.031(3) Uani 0.25 1 d D U P H 2
H5I' H 1.0326 0.9642 0.9268 0.037 Uiso 0.25 1 calc R U P H 2
C6I' C 0.9237(7) 0.9153(3) 0.9586(3) 0.025(2) Uani 0.25 1 d D U P H 2
H6I' H 0.9547 0.8898 0.9498 0.030 Uiso 0.25 1 calc R U P H 2
C7I' C 0.7812(12) 0.8599(4) 1.0002(7) 0.036(5) Uani 0.25 1 d D U P H 2
H7ID H 0.7886 0.8476 0.9757 0.054 Uiso 0.25 1 calc R U P H 2
H7IE H 0.7052 0.8662 1.0054 0.054 Uiso 0.25 1 calc R U P H 2
H7IF H 0.8150 0.8346 1.0290 0.054 Uiso 0.25 1 calc R U P H 2
C8I' C 0.9701(14) 1.0492(6) -0.0601(5) 0.051(4) Uani 0.25 1 d . U P I 2
H8I1 H 0.9711 1.0578 -0.0333 0.077 Uiso 0.25 1 calc R U P I 2
H8I2 H 0.9255 1.0752 -0.0850 0.077 Uiso 0.25 1 calc R U P I 2
H8I3 H 1.0431 1.0472 -0.0711 0.077 Uiso 0.25 1 calc R U P I 2
C1J C 0.9753(3) 0.96222(16) 0.54237(14) 0.0519(10) Uani 1 1 d . . . . .
C2J C 0.9799(3) 0.95384(15) 0.50256(13) 0.0464(9) Uani 1 1 d . . . . .
H2J H 0.9656 0.9220 0.5040 0.056 Uiso 1 1 calc R U . . .
C3J C 1.0048(3) 0.99091(16) 0.46118(14) 0.0516(10) Uani 1 1 d . . . . .
H3JA H 1.0084 0.9843 0.4342 0.062 Uiso 1 1 calc R U . . .
C4J C 0.9534(6) 0.9206(2) 0.58833(17) 0.102(2) Uani 1 1 d . . . . .
H4JA H 0.9202 0.9349 0.6089 0.154 Uiso 1 1 calc R U . . .
H4JB H 1.0208 0.9010 0.6025 0.154 Uiso 1 1 calc R U . . .
H4JC H 0.9050 0.8986 0.5836 0.154 Uiso 1 1 calc R U . . .
C1K C 0.5034(3) 0.54345(14) 0.95829(12) 0.0395(8) Uani 1 1 d . . . . .
C2K C 0.5090(3) 0.49587(15) 0.95892(13) 0.0451(9) Uani 1 1 d . . . . .
H2K H 0.5150 0.4926 0.9303 0.054 Uiso 1 1 calc R U . . .
C3K C 0.5062(3) 0.45318(14) 0.99937(12) 0.0384(8) Uani 1 1 d . . . . .
H3KA H 0.5109 0.4212 0.9983 0.046 Uiso 1 1 calc R U . . .
C4K C 0.5024(4) 0.58991(17) 0.91394(14) 0.0658(12) Uani 1 1 d . . . . .
H4KA H 0.4451 0.6146 0.9146 0.099 Uiso 1 1 calc R U . . .
H4KB H 0.4901 0.5814 0.8877 0.099 Uiso 1 1 calc R U . . .
H4KC H 0.5713 0.6042 0.9105 0.099 Uiso 1 1 calc R U . . .
N1 N 1.05042(18) 0.74779(8) 0.86882(7) 0.0190(5) Uani 1 1 d . . . . .
N2 N 0.85683(17) 0.70989(8) 0.91530(7) 0.0163(4) Uani 1 1 d . . . . .
N3 N 0.77065(17) 0.81140(8) 0.89632(7) 0.0187(5) Uani 1 1 d . . . . .
N4 N 0.96511(17) 0.84885(8) 0.85107(7) 0.0180(5) Uani 1 1 d . . . . .
N5 N 0.73512(17) 0.69079(8) 0.61631(7) 0.0186(5) Uani 1 1 d . . . . .
N6 N 0.54516(17) 0.65115(8) 0.66409(7) 0.0186(5) Uani 1 1 d . . . . .
N7 N 0.44941(17) 0.75228(8) 0.64086(7) 0.0181(5) Uani 1 1 d . . . . .
N8 N 0.63814(17) 0.79243(8) 0.59244(7) 0.0180(5) Uani 1 1 d . . . . .
N9 N 0.52226(17) 0.72225(8) 0.55679(7) 0.0186(5) Uani 1 1 d . . . . .
N10 N 0.40247(19) 0.72674(8) 0.43175(8) 0.0216(5) Uani 1 1 d . . . . .
N11 N 0.09986(19) 0.76423(9) 0.08361(7) 0.0226(5) Uani 1 1 d . . . . .
N12 N -0.01471(18) 0.77185(9) -0.04335(8) 0.0211(5) Uani 1 1 d . . . . .
O1 O 1.01590(16) 0.48972(7) 0.91429(7) 0.0272(4) Uani 1 1 d . . . . .
O3 O 0.82175(17) 0.43427(8) 0.77575(7) 0.0328(5) Uani 1 1 d . . . . .
O5 O 0.32564(17) 0.80560(8) 0.41541(7) 0.0318(5) Uani 1 1 d . . . . .
O6 O 0.47887(19) 0.64825(8) 0.44739(7) 0.0388(6) Uani 1 1 d . . . . .
O7 O 0.12901(15) 0.86068(7) 0.26324(6) 0.0221(4) Uani 1 1 d . . . . .
O8 O 0.38760(16) 0.61423(7) 0.30933(7) 0.0259(4) Uani 1 1 d . . . . .
O9 O -0.02097(15) 0.81550(7) 0.24648(6) 0.0243(4) Uani 1 1 d . . . . .
O10 O 0.45427(15) 0.67008(7) 0.22854(7) 0.0256(4) Uani 1 1 d . . . . .
O11 O -0.03872(16) 0.81864(9) 0.08484(7) 0.0339(5) Uani 1 1 d . . . . .
O12 O 0.25320(19) 0.71969(8) 0.07773(7) 0.0346(5) Uani 1 1 d . . . . .
Zn1 Zn 0.58402(2) 0.72181(2) 0.62065(2) 0.01547(8) Uani 1 1 d . . . . .
Zn2 Zn 0.91949(2) 0.77831(2) 0.89126(2) 0.01540(8) Uani 1 1 d . . . . .

loop_
_atom_site_aniso_label
_atom_site_aniso_U_11
_atom_site_aniso_U_22
_atom_site_aniso_U_33
_atom_site_aniso_U_23
_atom_site_aniso_U_13
_atom_site_aniso_U_12
C1 0.0162(14) 0.0258(14) 0.0227(14) -0.0154(11) 0.0037(10) -0.0056(11)
C2 0.0189(15) 0.0291(15) 0.0367(17) -0.0209(13) 0.0113(12) -0.0073(12)
C3 0.0194(15) 0.0279(15) 0.0361(17) -0.0206(13) 0.0074(12) -0.0045(11)
C4 0.0139(13) 0.0262(14) 0.0227(14) -0.0159(11) 0.0018(10) -0.0039(10)
C5 0.0204(14) 0.0192(13) 0.0198(13) -0.0112(10) -0.0007(10) -0.0016(10)
C6 0.0200(14) 0.0226(13) 0.0222(14) -0.0107(11) 0.0045(11) -0.0022(11)
C7 0.0256(16) 0.0294(16) 0.0373(17) -0.0186(13) -0.0023(13) -0.0031(12)
C8 0.0191(15) 0.0331(16) 0.0425(19) -0.0168(14) -0.0074(13) 0.0018(12)
C9 0.0226(15) 0.0242(14) 0.0323(16) -0.0116(12) 0.0035(12) -0.0001(12)
C10 0.0271(16) 0.0232(14) 0.0214(14) -0.0116(11) 0.0079(11) -0.0098(11)
C11 0.0223(15) 0.0238(14) 0.0218(14) -0.0099(11) 0.0040(11) -0.0057(11)
C12 0.0210(14) 0.0235(13) 0.0133(12) -0.0091(10) 0.0000(10) -0.0032(11)
C13 0.0230(15) 0.0237(14) 0.0200(14) -0.0091(11) 0.0027(11) -0.0036(11)
C14 0.0210(15) 0.0258(14) 0.0230(14) -0.0106(11) 0.0053(11) -0.0054(11)
C15 0.0188(14) 0.0258(13) 0.0148(12) -0.0105(11) 0.0027(10) -0.0061(11)
C16 0.0158(14) 0.0278(14) 0.0165(13) -0.0097(11) 0.0033(10) -0.0059(11)
C17 0.0206(15) 0.0241(14) 0.0298(15) -0.0124(12) 0.0125(11) -0.0067(11)
C18 0.0225(16) 0.0340(16) 0.0386(18) -0.0205(14) 0.0115(13) -0.0082(13)
C19 0.0236(17) 0.049(2) 0.060(2) -0.0374(18) 0.0145(15) -0.0175(15)
C20 0.043(2) 0.048(2) 0.063(2) -0.0442(19) 0.0357(18) -0.0257(17)
C21 0.050(2) 0.0415(19) 0.044(2) -0.0313(16) 0.0309(17) -0.0252(16)
C22 0.0383(19) 0.0257(15) 0.0311(16) -0.0154(13) 0.0169(13) -0.0088(13)
C23 0.0251(17) 0.050(2) 0.0397(19) -0.0201(16) -0.0011(14) -0.0107(15)
C24 0.059(3) 0.087(3) 0.081(3) -0.068(3) 0.047(2) -0.046(2)
C25 0.056(2) 0.0393(19) 0.0211(16) -0.0102(14) 0.0128(14) -0.0106(16)
C26 0.0132(13) 0.0279(14) 0.0185(13) -0.0113(11) 0.0026(10) -0.0023(11)
C27 0.0169(14) 0.0288(15) 0.0282(15) -0.0105(12) 0.0055(11) -0.0016(11)
C28 0.0202(15) 0.0287(15) 0.0291(15) -0.0114(12) 0.0039(11) 0.0016(12)
C29 0.0183(14) 0.0260(14) 0.0195(13) -0.0091(11) -0.0005(10) 0.0002(11)
C30 0.0209(15) 0.0230(14) 0.0248(14) -0.0088(11) 0.0025(11) 0.0009(11)
C31 0.0176(16) 0.0228(14) 0.021(2) -0.0093(15) 0.002(2) -0.0028(12)
C32 0.033(3) 0.028(2) 0.024(2) -0.0145(19) -0.006(2) 0.0066(19)
C33 0.041(3) 0.029(2) 0.024(2) -0.0172(18) -0.0060(19) 0.0044(19)
C34 0.030(2) 0.025(2) 0.024(2) -0.0141(19) -0.0046(19) 0.007(2)
C35 0.020(2) 0.024(2) 0.020(2) -0.0104(17) 0.0001(16) 0.000(2)
C36 0.024(2) 0.0252(19) 0.0186(19) -0.0126(16) 0.0036(16) -0.0019(15)
O2 0.0351(18) 0.0188(15) 0.0207(15) -0.0107(12) -0.0072(13) 0.0063(13)
C57 0.033(3) 0.023(2) 0.022(2) -0.0104(18) -0.0031(19) 0.001(2)
C58 0.028(2) 0.021(2) 0.024(2) -0.0108(16) -0.0038(17) -0.0028(17)
C59 0.036(3) 0.029(2) 0.032(2) -0.0151(19) 0.002(2) -0.004(2)
C60 0.065(4) 0.037(3) 0.043(3) -0.016(2) -0.009(3) -0.015(3)
C61 0.050(2) 0.041(2) 0.0430(17) -0.0165(15) 0.0032(15) -0.0115(18)
C62 0.0508(19) 0.052(2) 0.051(2) -0.0274(19) 0.0031(16) -0.0143(18)
O4 0.0571(18) 0.0471(19) 0.068(5) -0.040(3) 0.029(2) -0.0226(15)
C31' 0.0176(16) 0.0228(14) 0.021(2) -0.0093(15) 0.002(2) -0.0028(12)
C32' 0.033(3) 0.032(3) 0.033(3) -0.013(3) 0.004(3) 0.003(3)
C33' 0.037(4) 0.034(3) 0.039(3) -0.015(3) 0.008(3) 0.004(3)
C34' 0.036(4) 0.036(3) 0.043(3) -0.008(3) 0.003(3) 0.004(3)
C35' 0.039(3) 0.042(3) 0.038(3) -0.011(3) -0.004(3) 0.000(3)
C36' 0.028(3) 0.033(3) 0.028(3) -0.006(3) -0.004(3) -0.002(3)
O2' 0.064(4) 0.054(4) 0.045(3) -0.009(3) -0.008(3) 0.011(3)
C57' 0.067(4) 0.061(4) 0.052(3) -0.021(3) -0.003(3) 0.000(3)
C58' 0.070(4) 0.073(4) 0.061(4) -0.023(3) 0.001(3) -0.007(4)
C59' 0.065(4) 0.068(4) 0.052(4) -0.024(3) 0.004(3) -0.005(4)
C60' 0.067(5) 0.050(4) 0.050(4) -0.022(3) -0.006(3) -0.010(4)
C61' 0.050(2) 0.041(2) 0.0430(17) -0.0165(15) 0.0032(15) -0.0115(18)
C62' 0.0508(19) 0.052(2) 0.051(2) -0.0274(19) 0.0031(16) -0.0143(18)
O4' 0.0571(18) 0.0471(19) 0.068(5) -0.040(3) 0.029(2) -0.0226(15)
C37 0.0196(14) 0.0219(13) 0.0166(13) -0.0057(10) 0.0021(10) -0.0021(11)
C38 0.0194(15) 0.0217(13) 0.0273(15) -0.0073(11) 0.0004(11) -0.0031(11)
C39 0.0200(15) 0.0237(14) 0.0252(14) -0.0095(11) 0.0037(11) -0.0061(11)
C40 0.0174(14) 0.0218(13) 0.0189(13) -0.0094(10) 0.0032(10) -0.0037(10)
C41 0.0177(14) 0.0287(14) 0.0221(14) -0.0155(11) 0.0040(10) -0.0049(11)
C42 0.0187(15) 0.0212(14) 0.0413(18) -0.0161(13) 0.0112(12) -0.0043(11)
C43 0.0212(16) 0.0250(15) 0.0467(19) -0.0180(14) 0.0032(13) -0.0023(12)
C44 0.0156(15) 0.0268(16) 0.065(2) -0.0186(16) 0.0028(14) -0.0033(12)
C45 0.0269(18) 0.0243(16) 0.062(2) -0.0154(15) 0.0201(16) -0.0031(13)
C46 0.0300(18) 0.0270(16) 0.0459(19) -0.0173(14) 0.0189(14) -0.0059(13)
C47 0.0274(17) 0.0252(15) 0.0392(18) -0.0179(13) 0.0158(13) -0.0082(12)
C48 0.0248(17) 0.0380(18) 0.053(2) -0.0215(16) -0.0042(14) -0.0069(14)
C49 0.029(2) 0.0338(19) 0.086(3) -0.0149(19) 0.0262(19) -0.0113(15)
C50 0.0364(19) 0.0439(19) 0.0350(18) -0.0246(15) 0.0163(14) -0.0141(15)
C51 0.0390(19) 0.0298(16) 0.0278(16) -0.0092(13) 0.0056(13) -0.0070(14)
C52 0.0338(18) 0.0278(16) 0.0381(18) -0.0127(14) 0.0087(14) -0.0133(13)
C53 0.0315(18) 0.0355(17) 0.0358(18) -0.0148(14) 0.0032(13) -0.0053(14)
C54 0.040(2) 0.0288(16) 0.0370(18) -0.0110(14) 0.0025(14) -0.0039(14)
C55 0.0286(17) 0.0298(16) 0.0313(17) -0.0062(13) -0.0012(13) -0.0050(13)
C56 0.0307(17) 0.0276(15) 0.0270(16) -0.0077(12) -0.0028(12) 0.0015(13)
C63 0.0127(13) 0.0305(14) 0.0167(13) -0.0098(11) 0.0021(10) -0.0032(11)
C64 0.0143(14) 0.0315(15) 0.0281(15) -0.0108(12) 0.0048(11) -0.0025(11)
C65 0.0143(14) 0.0319(15) 0.0244(15) -0.0083(12) 0.0021(11) 0.0012(11)
C66 0.0131(13) 0.0293(14) 0.0183(13) -0.0101(11) -0.0011(10) 0.0008(11)
C67 0.0157(13) 0.0253(14) 0.0171(13) -0.0085(11) -0.0005(10) -0.0005(10)
C68 0.0118(13) 0.0277(14) 0.0256(14) -0.0096(12) 0.0017(10) -0.0002(11)
C69 0.0272(17) 0.0342(16) 0.0280(16) -0.0137(13) 0.0038(12) 0.0013(13)
C70 0.0372(19) 0.0404(18) 0.0363(18) -0.0233(15) 0.0006(14) 0.0057(15)
C71 0.0334(18) 0.0312(17) 0.0400(19) -0.0151(14) -0.0045(14) 0.0058(14)
C72 0.0238(16) 0.0302(16) 0.0291(16) -0.0091(13) -0.0044(12) 0.0030(12)
C73 0.0168(14) 0.0268(14) 0.0269(15) -0.0084(12) -0.0007(11) 0.0007(11)
C74 0.0141(13) 0.0246(13) 0.0149(12) -0.0069(10) -0.0032(9) -0.0018(10)
C75 0.0168(14) 0.0250(14) 0.0217(14) -0.0068(11) 0.0010(10) -0.0024(11)
C76 0.0163(14) 0.0286(14) 0.0186(13) -0.0065(11) 0.0009(10) -0.0018(11)
C77 0.0169(13) 0.0262(14) 0.0134(12) -0.0091(10) 0.0016(10) -0.0030(10)
C78 0.0097(12) 0.0271(14) 0.0168(13) -0.0088(11) 0.0018(9) -0.0041(10)
C79 0.0153(14) 0.0243(14) 0.0238(14) -0.0103(11) 0.0056(10) 0.0000(11)
C80 0.0179(14) 0.0241(14) 0.0244(14) -0.0125(11) 0.0045(11) -0.0013(11)
C81 0.0240(15) 0.0275(14) 0.0203(14) -0.0093(11) 0.0072(11) -0.0005(12)
C82 0.0164(14) 0.0248(14) 0.0306(16) -0.0109(12) 0.0064(11) -0.0003(11)
C83 0.0129(14) 0.0320(15) 0.0294(15) -0.0123(12) 0.0001(11) -0.0013(11)
C84 0.0147(14) 0.0318(15) 0.0229(14) -0.0122(12) 0.0007(10) -0.0014(11)
C85 0.0272(16) 0.0384(17) 0.0230(15) -0.0176(13) 0.0057(12) -0.0053(13)
C86 0.0214(16) 0.0342(17) 0.0379(18) -0.0108(14) 0.0102(13) -0.0072(13)
C87 0.0178(15) 0.0498(19) 0.0266(16) -0.0152(14) -0.0002(11) -0.0056(13)
C88 0.0134(13) 0.0304(14) 0.0183(13) -0.0140(11) 0.0025(10) -0.0035(11)
C89 0.0169(14) 0.0314(15) 0.0282(15) -0.0171(12) 0.0077(11) -0.0038(11)
C90 0.0187(15) 0.0302(15) 0.0303(16) -0.0177(13) 0.0077(11) -0.0026(12)
C91 0.0192(14) 0.0253(14) 0.0225(14) -0.0154(11) 0.0016(10) -0.0019(11)
C92 0.0172(14) 0.0240(13) 0.0221(14) -0.0135(11) 0.0021(10) -0.0040(11)
C93 0.0238(15) 0.0231(14) 0.0290(15) -0.0127(12) 0.0116(12) -0.0044(11)
C94 0.0262(17) 0.0254(15) 0.0364(17) -0.0107(13) 0.0043(13) -0.0003(12)
C95 0.037(2) 0.0378(19) 0.044(2) -0.0176(16) 0.0083(15) 0.0051(15)
C96 0.044(2) 0.0331(18) 0.044(2) -0.0132(15) 0.0206(16) 0.0045(15)
C97 0.055(2) 0.0286(16) 0.050(2) -0.0259(15) 0.0354(18) -0.0198(16)
C98 0.0295(18) 0.0352(17) 0.050(2) -0.0260(16) 0.0174(14) -0.0114(14)
C99 0.0200(14) 0.0267(14) 0.0158(13) -0.0128(11) 0.0018(10) -0.0048(11)
C100 0.0255(16) 0.0259(14) 0.0281(15) -0.0127(12) 0.0077(12) -0.0049(12)
C101 0.0239(16) 0.0272(15) 0.0302(16) -0.0116(12) 0.0084(12) -0.0060(12)
C102 0.0176(14) 0.0271(14) 0.0169(13) -0.0099(11) 0.0030(10) -0.0077(11)
C103 0.0177(14) 0.0299(15) 0.0173(13) -0.0091(11) 0.0050(10) -0.0067(11)
C104 0.0235(16) 0.0273(15) 0.0337(17) -0.0142(13) 0.0139(12) -0.0060(12)
C105 0.044(2) 0.0265(16) 0.0378(18) -0.0140(14) 0.0243(15) -0.0125(14)
C106 0.046(2) 0.0411(19) 0.045(2) -0.0274(16) 0.0254(16) -0.0214(16)
C107 0.040(2) 0.056(2) 0.056(2) -0.0388(19) 0.0302(17) -0.0182(17)
C108 0.0311(19) 0.059(2) 0.066(3) -0.042(2) 0.0200(17) -0.0223(17)
C109 0.0251(17) 0.0401(18) 0.052(2) -0.0269(16) 0.0171(14) -0.0096(14)
C110 0.058(2) 0.046(2) 0.0261(17) -0.0136(15) 0.0142(16) -0.0128(18)
C111 0.050(2) 0.078(3) 0.070(3) -0.052(2) 0.037(2) -0.036(2)
C112 0.0193(17) 0.059(2) 0.063(2) -0.033(2) -0.0023(15) -0.0117(16)
C113 0.0293(17) 0.0315(16) 0.0221(15) -0.0101(12) -0.0003(12) -0.0060(13)
C114 0.0333(18) 0.0350(17) 0.0262(16) -0.0158(13) -0.0022(13) -0.0072(13)
C115 0.0237(15) 0.0270(14) 0.0185(13) -0.0136(11) -0.0031(11) 0.0015(11)
C116 0.0320(17) 0.0366(17) 0.0195(14) -0.0108(12) -0.0009(12) -0.0072(13)
C117 0.0322(17) 0.0345(16) 0.0233(15) -0.0134(13) -0.0001(12) -0.0093(13)
C118 0.0266(16) 0.0249(14) 0.0179(13) -0.0103(11) -0.0029(11) 0.0023(11)
C119 0.0208(14) 0.0241(13) 0.0166(13) -0.0114(11) -0.0035(10) 0.0010(11)
C120 0.0253(15) 0.0244(14) 0.0176(13) -0.0121(11) 0.0005(11) -0.0003(11)
C121 0.0231(15) 0.0234(13) 0.0132(12) -0.0063(10) -0.0001(10) 0.0024(11)
C122 0.0170(13) 0.0241(13) 0.0129(12) -0.0092(10) 0.0011(9) -0.0006(10)
C123 0.0150(13) 0.0226(13) 0.0165(13) -0.0100(10) -0.0011(10) -0.0021(10)
C124 0.0171(14) 0.0240(13) 0.0187(13) -0.0120(11) -0.0021(10) -0.0004(10)
C125 0.0212(14) 0.0251(14) 0.0226(14) -0.0146(11) -0.0010(11) -0.0007(11)
C126 0.0258(15) 0.0208(13) 0.0233(14) -0.0100(11) -0.0043(11) 0.0030(11)
C127 0.0232(15) 0.0236(14) 0.0192(13) -0.0111(11) -0.0057(11) 0.0008(11)
C128 0.0314(16) 0.0233(14) 0.0215(14) -0.0117(11) -0.0063(12) 0.0032(12)
C129 0.0163(13) 0.0233(13) 0.0168(13) -0.0109(10) -0.0016(10) 0.0007(10)
C130 0.0182(14) 0.0232(13) 0.0148(12) -0.0088(10) -0.0040(10) 0.0046(10)
C131 0.0344(17) 0.0193(13) 0.0243(15) -0.0086(11) 0.0037(12) -0.0004(12)
C132 0.0297(17) 0.0300(15) 0.0215(14) -0.0114(12) 0.0071(12) -0.0025(12)
C133 0.0269(16) 0.0281(15) 0.0194(14) -0.0118(12) -0.0028(11) 0.0057(12)
C134 0.0402(19) 0.0231(15) 0.0352(17) -0.0125(13) 0.0088(14) -0.0008(13)
C135 0.0286(17) 0.0279(15) 0.0268(15) -0.0111(12) 0.0068(12) -0.0031(12)
C136 0.0388(19) 0.0320(17) 0.0366(18) -0.0172(14) 0.0083(14) 0.0073(14)
C137 0.057(2) 0.041(2) 0.041(2) -0.0260(16) 0.0069(17) 0.0050(17)
C138 0.118(4) 0.046(2) 0.061(3) -0.022(2) 0.058(3) 0.005(2)
C139 0.031(2) 0.071(3) 0.124(4) -0.064(3) -0.005(2) 0.012(2)
C140 0.0342(17) 0.0249(14) 0.0226(14) -0.0153(12) -0.0073(12) 0.0048(12)
C141 0.048(2) 0.0318(18) 0.044(2) -0.0144(15) -0.0096(16) -0.0034(15)
C142 0.063(3) 0.0262(17) 0.056(2) -0.0141(16) -0.0185(19) 0.0054(17)
C143 0.053(2) 0.0341(18) 0.0357(19) -0.0182(15) -0.0108(16) 0.0123(16)
C144 0.0352(19) 0.047(2) 0.0332(18) -0.0149(15) -0.0031(14) 0.0058(15)
C145 0.039(2) 0.0274(16) 0.0323(17) -0.0085(13) -0.0034(14) 0.0053(14)
C146 0.063(3) 0.045(2) 0.056(3) -0.023(2) -0.023(2) 0.0215(19)
C147 0.044(5) 0.050(5) 0.043(5) -0.017(4) -0.028(4) 0.021(4)
C148 0.071(8) 0.064(8) 0.076(8) -0.020(6) 0.001(6) -0.001(6)
C149 0.077(10) 0.098(11) 0.104(11) -0.020(8) 0.004(8) 0.006(7)
C247 0.074(8) 0.090(8) 0.117(9) -0.033(7) -0.044(7) 0.010(6)
C248 0.054(6) 0.023(4) 0.024(4) 0.007(3) 0.004(4) 0.026(4)
C249 0.029(5) 0.023(3) 0.034(4) -0.006(3) 0.004(3) 0.019(3)
C150 0.0177(14) 0.0263(14) 0.0145(12) -0.0088(10) 0.0005(10) -0.0033(11)
C151 0.0212(15) 0.0271(14) 0.0176(13) -0.0100(11) 0.0019(10) -0.0002(11)
C152 0.0147(14) 0.0350(16) 0.0185(13) -0.0099(12) -0.0007(10) -0.0031(11)
C153 0.0182(14) 0.0314(15) 0.0164(13) -0.0105(11) -0.0007(10) -0.0061(11)
C154 0.0197(15) 0.0328(15) 0.0182(13) -0.0115(12) -0.0008(11) -0.0087(12)
C155 0.0377(18) 0.0235(14) 0.0159(13) -0.0105(11) -0.0010(12) -0.0053(12)
C156 0.0260(15) 0.0227(13) 0.0169(13) -0.0109(11) -0.0006(11) -0.0051(11)
C157 0.0267(16) 0.0293(15) 0.0213(14) -0.0175(12) 0.0033(11) -0.0010(12)
C158 0.0231(15) 0.0225(13) 0.0219(14) -0.0128(11) -0.0006(11) -0.0006(11)
C159 0.0191(14) 0.0243(13) 0.0176(13) -0.0128(11) -0.0021(10) -0.0034(11)
C160 0.0183(14) 0.0238(13) 0.0173(13) -0.0117(11) 0.0001(10) -0.0031(11)
C161 0.0210(14) 0.0278(14) 0.0149(13) -0.0114(11) 0.0012(10) -0.0052(11)
C162 0.0185(14) 0.0300(15) 0.0204(14) -0.0122(12) -0.0033(10) 0.0016(11)
C163 0.0241(16) 0.0328(16) 0.0260(15) -0.0153(13) 0.0021(11) -0.0004(12)
C164 0.0249(17) 0.0366(17) 0.0366(18) -0.0184(14) -0.0014(13) 0.0032(13)
C165 0.0325(18) 0.0306(16) 0.0362(18) -0.0179(14) -0.0124(14) 0.0048(13)
C166 0.0375(19) 0.0331(17) 0.0282(16) -0.0086(13) -0.0098(13) -0.0002(14)
C167 0.0242(16) 0.0369(17) 0.0254(15) -0.0100(13) -0.0033(12) -0.0004(13)
C168 0.040(2) 0.0336(18) 0.048(2) -0.0155(16) -0.0140(16) 0.0111(15)
C169 0.068(3) 0.060(3) 0.074(3) -0.034(2) -0.027(2) 0.039(2)
C170 0.040(2) 0.051(2) 0.057(2) -0.0178(19) -0.0234(18) 0.0085(17)
C171 0.064(3) 0.036(2) 0.080(3) -0.010(2) -0.030(2) 0.0076(19)
C172 0.0238(15) 0.0304(15) 0.0215(14) -0.0177(12) -0.0015(11) 0.0029(12)
C173 0.0251(16) 0.0282(15) 0.0300(16) -0.0159(12) 0.0026(12) -0.0054(12)
C174 0.0270(16) 0.0308(16) 0.0278(16) -0.0140(13) 0.0092(12) -0.0021(12)
C175 0.0232(15) 0.0291(15) 0.0202(14) -0.0137(12) -0.0006(11) 0.0015(12)
C176 0.0257(16) 0.0293(15) 0.0237(14) -0.0151(12) 0.0012(11) -0.0020(12)
C177 0.0222(15) 0.0388(17) 0.0241(15) -0.0199(13) 0.0018(11) -0.0032(12)
C178 0.0300(17) 0.0284(15) 0.0337(17) -0.0178(13) 0.0078(13) 0.0015(12)
C179 0.0286(19) 0.041(2) 0.081(3) -0.034(2) 0.0069(18) 0.0027(15)
C180 0.068(3) 0.0330(18) 0.040(2) -0.0212(15) 0.0276(18) -0.0100(17)
C181 0.0419(19) 0.0272(15) 0.0285(16) -0.0168(13) 0.0075(13) -0.0024(13)
C182 0.0317(17) 0.0324(15) 0.0138(13) -0.0117(11) -0.0011(11) -0.0112(13)
C183 0.105(4) 0.129(4) 0.0235(19) -0.024(2) 0.007(2) -0.090(3)
C184 0.117(4) 0.146(5) 0.0175(18) -0.021(2) 0.010(2) -0.110(4)
C185 0.0392(19) 0.0447(19) 0.0197(15) -0.0109(13) -0.0005(13) -0.0255(15)
C186 0.0396(19) 0.0460(19) 0.0175(15) -0.0092(13) 0.0029(13) -0.0218(15)
C1A 0.0229(18) 0.083(3) 0.0355(19) -0.0231(19) 0.0029(14) -0.0059(18)
C2A 0.0350(19) 0.066(2) 0.0261(17) -0.0231(17) -0.0060(14) -0.0026(17)
C3A 0.045(2) 0.052(2) 0.0268(17) -0.0178(16) -0.0079(15) 0.0069(17)
C4A 0.0340(19) 0.054(2) 0.0352(19) -0.0242(16) -0.0106(14) 0.0080(16)
C5A 0.045(2) 0.086(3) 0.0319(19) -0.036(2) -0.0125(16) 0.009(2)
C6A 0.034(2) 0.102(3) 0.0302(19) -0.026(2) 0.0023(15) -0.003(2)
C7A 0.046(3) 0.127(4) 0.044(2) -0.013(3) -0.0004(19) -0.033(3)
C8A 0.068(3) 0.048(2) 0.055(2) -0.0263(19) -0.024(2) 0.006(2)
C1B 0.040(2) 0.0385(18) 0.0314(17) -0.0162(14) -0.0087(14) 0.0036(15)
C2B 0.050(2) 0.050(2) 0.0303(18) -0.0267(16) -0.0143(15) 0.0093(17)
C3B 0.0350(19) 0.055(2) 0.0249(16) -0.0191(15) -0.0014(13) 0.0078(16)
C4B 0.0205(16) 0.050(2) 0.0327(17) -0.0215(15) -0.0024(12) 0.0052(14)
C5B 0.0281(17) 0.054(2) 0.0258(16) -0.0237(15) -0.0056(13) 0.0018(15)
C6B 0.043(2) 0.0432(19) 0.0235(16) -0.0170(14) -0.0069(14) 0.0033(15)
C7B 0.071(3) 0.045(2) 0.046(2) -0.0209(18) -0.013(2) -0.009(2)
C8B 0.0267(18) 0.069(3) 0.041(2) -0.0242(18) 0.0058(15) -0.0082(17)
C1C 0.060(3) 0.083(3) 0.037(2) -0.008(2) 0.0032(19) -0.024(3)
C2C 0.050(3) 0.095(4) 0.047(3) -0.010(2) 0.002(2) -0.001(3)
C3C 0.047(3) 0.069(3) 0.050(2) -0.012(2) 0.0052(19) 0.009(2)
C4C 0.055(3) 0.055(3) 0.049(2) -0.0092(19) 0.0009(19) 0.003(2)
C5C 0.051(3) 0.049(2) 0.062(3) -0.003(2) -0.009(2) 0.005(2)
C6C 0.056(3) 0.060(3) 0.057(3) -0.003(2) -0.004(2) -0.006(2)
C7C 0.088(4) 0.141(5) 0.065(3) -0.032(3) 0.012(3) -0.059(4)
C8C 0.073(3) 0.057(3) 0.086(4) -0.018(3) 0.014(3) -0.005(2)
C1D 0.035(2) 0.0380(19) 0.042(2) -0.0112(15) 0.0122(15) -0.0027(15)
C2D 0.043(2) 0.046(2) 0.047(2) -0.0093(18) 0.0017(17) 0.0068(17)
C3D 0.044(2) 0.039(2) 0.062(3) -0.0220(18) 0.0098(18) 0.0011(17)
C4D 0.037(2) 0.040(2) 0.053(2) -0.0173(17) 0.0084(16) -0.0085(16)
C5D 0.038(2) 0.0333(18) 0.047(2) -0.0117(16) 0.0050(15) -0.0026(15)
C6D 0.042(2) 0.0365(19) 0.045(2) -0.0121(16) 0.0082(16) 0.0004(16)
C7D 0.044(2) 0.056(2) 0.047(2) -0.0122(19) 0.0099(17) -0.0004(18)
C8D 0.054(3) 0.052(2) 0.066(3) -0.029(2) 0.009(2) -0.0127(19)
C1E 0.045(3) 0.072(4) 0.043(3) -0.016(3) 0.012(2) -0.018(3)
C2E 0.036(3) 0.055(4) 0.042(4) -0.026(3) 0.013(2) -0.017(2)
C3E 0.052(3) 0.035(3) 0.059(3) -0.020(2) 0.000(3) -0.001(2)
C4E 0.042(3) 0.041(3) 0.050(3) -0.015(2) 0.008(2) -0.009(2)
C5E 0.051(3) 0.045(3) 0.059(3) -0.025(3) 0.026(3) -0.013(2)
C6E 0.052(5) 0.065(5) 0.063(6) -0.022(4) 0.026(4) -0.004(4)
C7E 0.044(4) 0.114(6) 0.067(5) -0.045(4) 0.006(3) -0.010(4)
C8E 0.058(4) 0.047(3) 0.063(4) -0.012(3) 0.007(3) -0.009(3)
C1F 0.0293(19) 0.045(2) 0.061(3) -0.0203(18) 0.0068(16) -0.0127(16)
C2F 0.053(3) 0.057(3) 0.062(3) -0.036(2) 0.008(2) -0.020(2)
C3F 0.049(2) 0.065(3) 0.046(2) -0.027(2) -0.0029(18) -0.013(2)
C4F 0.033(2) 0.057(2) 0.045(2) -0.0197(18) 0.0000(15) -0.0086(17)
C5F 0.0307(19) 0.047(2) 0.046(2) -0.0187(17) 0.0100(15) -0.0090(16)
C6F 0.037(2) 0.047(2) 0.044(2) -0.0145(17) 0.0110(16) -0.0121(16)
C7F 0.043(2) 0.053(3) 0.078(3) -0.023(2) 0.010(2) -0.0058(19)
C8F 0.054(3) 0.066(3) 0.054(3) -0.014(2) 0.006(2) 0.002(2)
C1G 0.038(4) 0.039(3) 0.056(4) -0.027(3) 0.020(3) -0.025(3)
C2G 0.039(3) 0.044(3) 0.053(3) -0.030(3) 0.017(3) -0.031(3)
C3G 0.049(3) 0.031(3) 0.042(3) -0.016(2) 0.009(3) -0.021(3)
C4G 0.040(3) 0.028(3) 0.042(3) -0.020(2) 0.013(2) -0.022(2)
C5G 0.038(3) 0.028(3) 0.036(3) -0.020(2) 0.010(3) -0.020(3)
C6G 0.043(4) 0.034(3) 0.053(4) -0.018(3) 0.009(3) -0.021(3)
C7G 0.058(5) 0.058(5) 0.096(6) -0.048(5) 0.012(5) -0.024(4)
C8G 0.047(4) 0.041(4) 0.055(5) -0.022(3) 0.011(3) -0.010(3)
C1I 0.047(4) 0.060(4) 0.040(3) -0.017(3) -0.006(3) -0.019(3)
C2I 0.059(4) 0.068(4) 0.042(4) -0.025(3) -0.002(3) -0.018(3)
C3I 0.055(4) 0.056(4) 0.049(4) -0.019(3) -0.002(3) -0.025(3)
C4I 0.064(4) 0.056(4) 0.047(4) -0.019(3) 0.000(3) -0.006(3)
C5I 0.049(4) 0.054(4) 0.058(4) -0.018(3) 0.001(3) -0.009(3)
C6I 0.046(4) 0.056(4) 0.052(4) -0.017(3) -0.008(3) -0.015(3)
C7I 0.057(6) 0.065(6) 0.051(6) -0.023(5) -0.019(5) 0.001(5)
C8I 0.089(5) 0.069(4) 0.081(5) -0.036(4) -0.005(4) -0.011(4)
C1G' 0.019(4) 0.017(4) 0.032(4) -0.010(3) 0.008(3) -0.015(3)
C2G' 0.027(5) 0.030(4) 0.043(5) -0.009(4) 0.005(4) -0.011(4)
C3G' 0.027(5) 0.030(5) 0.030(5) -0.008(4) 0.008(4) -0.014(4)
C4G' 0.034(5) 0.039(6) 0.033(5) -0.019(4) 0.016(4) -0.015(4)
C5G' 0.026(4) 0.019(4) 0.041(5) -0.011(3) 0.002(4) -0.015(3)
C6G' 0.021(5) 0.018(4) 0.034(5) -0.011(3) 0.006(4) -0.003(4)
C7G' 0.034(6) 0.035(6) 0.042(6) -0.017(5) -0.001(5) -0.020(5)
C8G' 0.064(8) 0.055(7) 0.046(7) -0.026(6) 0.028(6) -0.027(6)
C1E' 0.029(5) 0.046(5) 0.029(4) -0.019(4) 0.003(4) -0.012(4)
C2E' 0.054(7) 0.059(7) 0.048(7) -0.027(5) 0.005(5) -0.006(4)
C3E' 0.032(5) 0.046(5) 0.032(5) -0.017(4) 0.000(4) -0.009(4)
C4E' 0.035(9) 0.043(8) 0.035(8) -0.016(5) -0.003(5) -0.005(5)
C5E' 0.036(5) 0.060(5) 0.032(5) -0.015(4) 0.000(4) -0.016(4)
C6E' 0.103(17) 0.105(17) 0.099(17) -0.044(8) 0.002(5) -0.014(5)
C7E' 0.069(8) 0.058(7) 0.053(7) -0.036(6) 0.016(6) -0.019(6)
C8E' 0.048(8) 0.080(9) 0.058(8) -0.013(7) 0.008(6) -0.004(7)
C1I' 0.025(4) 0.028(4) 0.014(4) -0.009(3) -0.006(3) 0.005(3)
C2I' 0.036(5) 0.043(5) 0.030(5) -0.017(4) 0.003(4) -0.002(4)
C3I' 0.038(5) 0.036(5) 0.029(4) -0.017(4) 0.003(4) 0.001(4)
C4I' 0.031(5) 0.041(5) 0.031(4) -0.011(4) -0.006(4) -0.009(4)
C5I' 0.026(4) 0.039(5) 0.028(4) -0.013(4) -0.004(3) -0.002(4)
C6I' 0.027(4) 0.033(4) 0.019(4) -0.017(3) -0.001(3) 0.006(3)
C7I' 0.034(7) 0.044(7) 0.026(7) -0.011(6) -0.022(6) 0.008(6)
C8I' 0.049(8) 0.057(8) 0.042(7) -0.014(6) 0.003(6) -0.010(6)
C1J 0.055(3) 0.072(3) 0.044(2) -0.036(2) 0.0164(18) -0.027(2)
C2J 0.047(2) 0.062(2) 0.044(2) -0.0334(19) 0.0054(17) -0.0130(19)
C3J 0.050(2) 0.080(3) 0.046(2) -0.046(2) 0.0148(18) -0.016(2)
C4J 0.173(6) 0.101(4) 0.050(3) -0.038(3) 0.031(3) -0.071(4)
C1K 0.036(2) 0.056(2) 0.0362(19) -0.0271(17) 0.0044(15) -0.0123(16)
C2K 0.051(2) 0.064(2) 0.0350(19) -0.0344(19) 0.0069(16) -0.0104(19)
C3K 0.0350(19) 0.054(2) 0.0389(19) -0.0310(17) 0.0028(15) -0.0099(16)
C4K 0.092(4) 0.071(3) 0.043(2) -0.031(2) 0.013(2) -0.019(3)
N1 0.0194(12) 0.0229(11) 0.0180(11) -0.0112(9) 0.0023(9) -0.0058(9)
N2 0.0130(11) 0.0229(11) 0.0153(11) -0.0099(9) 0.0016(8) -0.0034(9)
N3 0.0144(11) 0.0254(12) 0.0175(11) -0.0102(9) 0.0005(8) -0.0015(9)
N4 0.0153(11) 0.0234(11) 0.0176(11) -0.0108(9) 0.0024(8) -0.0019(9)
N5 0.0125(11) 0.0265(12) 0.0175(11) -0.0094(9) -0.0005(8) -0.0034(9)
N6 0.0136(11) 0.0255(12) 0.0158(11) -0.0078(9) 0.0009(8) -0.0011(9)
N7 0.0143(11) 0.0253(12) 0.0178(11) -0.0116(9) 0.0007(8) -0.0044(9)
N8 0.0149(11) 0.0266(12) 0.0149(11) -0.0108(9) 0.0011(8) -0.0036(9)
N9 0.0153(11) 0.0273(12) 0.0160(11) -0.0116(9) -0.0005(8) -0.0018(9)
N10 0.0263(13) 0.0239(12) 0.0173(11) -0.0119(9) -0.0068(9) 0.0028(10)
N11 0.0282(13) 0.0297(13) 0.0146(11) -0.0127(10) -0.0023(9) -0.0083(10)
N12 0.0164(12) 0.0327(13) 0.0182(11) -0.0132(10) 0.0025(9) -0.0087(10)
O1 0.0313(12) 0.0227(10) 0.0298(11) -0.0123(9) -0.0017(9) -0.0057(8)
O3 0.0352(13) 0.0285(11) 0.0292(11) -0.0078(9) -0.0038(9) 0.0049(9)
O5 0.0427(13) 0.0327(11) 0.0247(11) -0.0187(9) -0.0120(9) 0.0097(10)
O6 0.0582(16) 0.0320(12) 0.0272(12) -0.0158(10) -0.0193(10) 0.0133(11)
O7 0.0249(11) 0.0254(10) 0.0151(9) -0.0089(8) 0.0000(7) 0.0056(8)
O8 0.0277(11) 0.0262(10) 0.0300(11) -0.0185(9) -0.0050(8) 0.0022(8)
O9 0.0190(10) 0.0341(11) 0.0174(9) -0.0100(8) -0.0009(7) 0.0059(8)
O10 0.0222(11) 0.0347(11) 0.0283(11) -0.0226(9) -0.0036(8) 0.0046(8)
O11 0.0221(11) 0.0590(15) 0.0225(11) -0.0196(10) -0.0054(8) 0.0012(10)
O12 0.0535(15) 0.0343(12) 0.0205(11) -0.0177(9) -0.0027(10) 0.0059(10)
Zn1 0.01168(15) 0.02310(16) 0.01290(15) -0.00863(12) 0.00056(11) -0.00201(11)
Zn2 0.01392(16) 0.02099(15) 0.01361(15) -0.00935(12) 0.00122(11) -0.00239(11)

loop_
_atom_type_symbol
_atom_type_description
_atom_type_scat_dispersion_real
_atom_type_scat_dispersion_imag
_atom_type_scat_source
C C 0.0033 0.0016 'International Tables Vol C Tables 4.2.6.8 and 6.1.1.4'
H H 0.0000 0.0000 'International Tables Vol C Tables 4.2.6.8 and 6.1.1.4'
N N 0.0061 0.0033 'International Tables Vol C Tables 4.2.6.8 and 6.1.1.4'
O O 0.0106 0.0060 'International Tables Vol C Tables 4.2.6.8 and 6.1.1.4'
Zn Zn 0.2839 1.4301 'International Tables Vol C Tables 4.2.6.8 and 6.1.1.4'

loop_
_geom_angle_atom_site_label_1
_geom_angle_atom_site_label_2
_geom_angle_atom_site_label_3
_geom_angle
_geom_angle_site_symmetry_1
_geom_angle_site_symmetry_3
N1 C1 C41 126.0(2) . .
N1 C1 C2 109.8(2) . .
C41 C1 C2 124.1(2) . .
C3 C2 C1 106.9(2) . .
C3 C2 H2 126.6 . .
C1 C2 H2 126.6 . .
C2 C3 C4 107.2(2) . .
C2 C3 H3 126.4 . .
C4 C3 H3 126.4 . .
N1 C4 C5 126.2(2) . .
N1 C4 C3 109.1(2) . .
C5 C4 C3 124.7(2) . .
C4 C5 C12 124.9(2) . .
C4 C5 C6 117.1(2) . .
C12 C5 C6 118.0(2) . .
C11 C6 C7 118.9(3) . .
C11 C6 C5 122.2(2) . .
C7 C6 C5 118.8(2) . .
C8 C7 C6 120.8(3) . .
C8 C7 H7 119.6 . .
C6 C7 H7 119.6 . .
C7 C8 C9 120.1(3) . .
C7 C8 H8 119.9 . .
C9 C8 H8 119.9 . .
C8 C9 C10 119.4(3) . .
C8 C9 H9 120.3 . .
C10 C9 H9 120.3 . .
O1 C10 C9 123.3(2) . .
O1 C10 C11 116.4(3) . .
C9 C10 C11 120.3(3) . .
C6 C11 C10 120.3(3) . .
C6 C11 H11 119.8 . .
C10 C11 H11 119.8 . .
N2 C12 C5 125.1(2) . .
N2 C12 C13 109.2(2) . .
C5 C12 C13 125.7(2) . .
C14 C13 C12 107.8(2) . .
C14 C13 H13 126.1 . .
C12 C13 H13 126.1 . .
C13 C14 C15 106.2(2) . .
C13 C14 H14 126.9 . .
C15 C14 H14 126.9 . .
N2 C15 C16 125.9(2) . .
N2 C15 C14 110.1(2) . .
C16 C15 C14 123.9(2) . .
C26 C16 C15 125.3(2) . .
C26 C16 C17 117.2(2) . .
C15 C16 C17 117.5(2) . .
C18 C17 C22 120.9(3) . .
C18 C17 C16 119.0(2) . .
C22 C17 C16 120.1(3) . .
C19 C18 C17 117.9(3) . .
C19 C18 C23 120.6(3) . .
C17 C18 C23 121.6(3) . .
C18 C19 C20 122.1(3) . .
C18 C19 H19 118.9 . .
C20 C19 H19 118.9 . .
C21 C20 C19 118.8(3) . .
C21 C20 C24 120.1(3) . .
C19 C20 C24 121.0(3) . .
C20 C21 C22 121.2(3) . .
C20 C21 H21 119.4 . .
C22 C21 H21 119.4 . .
C21 C22 C17 119.1(3) . .
C21 C22 C25 119.7(3) . .
C17 C22 C25 121.1(3) . .
C18 C23 H23A 109.5 . .
C18 C23 H23B 109.5 . .
H23A C23 H23B 109.5 . .
C18 C23 H23C 109.5 . .
H23A C23 H23C 109.5 . .
H23B C23 H23C 109.5 . .
C20 C24 H24A 109.5 . .
C20 C24 H24B 109.5 . .
H24A C24 H24B 109.5 . .
C20 C24 H24C 109.5 . .
H24A C24 H24C 109.5 . .
H24B C24 H24C 109.5 . .
C22 C25 H25A 109.5 . .
C22 C25 H25B 109.5 . .
H25A C25 H25B 109.5 . .
C22 C25 H25C 109.5 . .
H25A C25 H25C 109.5 . .
H25B C25 H25C 109.5 . .
N3 C26 C16 126.1(2) . .
N3 C26 C27 109.5(2) . .
C16 C26 C27 124.4(2) . .
C28 C27 C26 107.1(2) . .
C28 C27 H27 126.4 . .
C26 C27 H27 126.4 . .
C27 C28 C29 107.0(2) . .
C27 C28 H28 126.5 . .
C29 C28 H28 126.5 . .
N3 C29 C30 125.4(2) . .
N3 C29 C28 109.6(2) . .
C30 C29 C28 124.9(3) . .
C29 C30 C37 125.4(2) . .
C29 C30 C31' 118.1(6) . .
C37 C30 C31' 114.5(5) . .
C29 C30 C31 117.3(4) . .
C37 C30 C31 117.2(4) . .
C32 C31 C36 119.9(4) . .
C32 C31 C30 125.7(4) . .
C36 C31 C30 114.4(4) . .
C31 C32 C33 119.3(5) . .
C31 C32 H32 120.4 . .
C33 C32 H32 120.4 . .
C34 C33 C32 120.2(5) . .
C34 C33 H33 119.9 . .
C32 C33 H33 119.9 . .
C35 C34 C33 120.2(4) . .
C35 C34 H34 119.9 . .
C33 C34 H34 119.9 . .
C36 C35 C34 119.5(5) . .
C36 C35 O2 124.1(5) . .
C34 C35 O2 116.3(4) . .
C35 C36 C31 120.9(5) . .
C35 C36 H36 119.6 . .
C31 C36 H36 119.6 . .
C35 O2 C57 115.9(4) . .
O2 C57 C58 109.7(4) . .
O2 C57 H57A 109.7 . .
C58 C57 H57A 109.7 . .
O2 C57 H57B 109.7 . .
C58 C57 H57B 109.7 . .
H57A C57 H57B 108.2 . .
C57 C58 C59 111.1(4) . .
C57 C58 H58A 109.4 . .
C59 C58 H58A 109.4 . .
C57 C58 H58B 109.4 . .
C59 C58 H58B 109.4 . .
H58A C58 H58B 108.0 . .
C60 C59 C58 110.2(5) . .
C60 C59 H59A 109.6 . .
C58 C59 H59A 109.6 . .
C60 C59 H59B 109.6 . .
C58 C59 H59B 109.6 . .
H59A C59 H59B 108.1 . .
C59 C60 C61 117.0(5) . .
C59 C60 H60A 108.1 . .
C61 C60 H60A 108.1 . .
C59 C60 H60B 108.1 . .
C61 C60 H60B 108.1 . .
H60A C60 H60B 107.3 . .
C62 C61 C60 113.9(5) . .
C62 C61 H61C 108.8 . .
C60 C61 H61C 108.8 . .
C62 C61 H61D 108.8 . .
C60 C61 H61D 108.8 . .
H61C C61 H61D 107.7 . .
O4 C62 C61 108.5(5) . .
O4 C62 H62C 110.0 . .
C61 C62 H62C 110.0 . .
O4 C62 H62D 110.0 . .
C61 C62 H62D 110.0 . .
H62C C62 H62D 108.4 . .
C97 O4 C62 117.6(11) . .
C32' C31' C36' 120.0(6) . .
C32' C31' C30 119.1(5) . .
C36' C31' C30 120.8(5) . .
C31' C32' C33' 119.1(7) . .
C31' C32' H32' 120.5 . .
C33' C32' H32' 120.4 . .
C34' C33' C32' 119.7(6) . .
C34' C33' H33' 120.2 . .
C32' C33' H33' 120.2 . .
C35' C34' C33' 121.5(6) . .
C35' C34' H34' 119.3 . .
C33' C34' H34' 119.3 . .
C34' C35' C36' 118.4(6) . .
C34' C35' O2' 117.6(6) . .
C36' C35' O2' 124.0(6) . .
C35' C36' C31' 121.3(6) . .
C35' C36' H36' 119.3 . .
C31' C36' H36' 119.3 . .
C35' O2' C57' 117.3(6) . .
O2' C57' C58' 109.7(6) . .
O2' C57' H57C 109.7 . .
C58' C57' H57C 109.7 . .
O2' C57' H57D 109.7 . .
C58' C57' H57D 109.7 . .
H57C C57' H57D 108.2 . .
C57' C58' C59' 113.4(7) . .
C57' C58' H58C 108.9 . .
C59' C58' H58C 108.9 . .
C57' C58' H58D 108.9 . .
C59' C58' H58D 108.9 . .
H58C C58' H58D 107.7 . .
C60' C59' C58' 109.5(7) . .
C60' C59' H59C 109.8 . .
C58' C59' H59C 109.8 . .
C60' C59' H59D 109.8 . .
C58' C59' H59D 109.8 . .
H59C C59' H59D 108.2 . .
C59' C60' C61' 114.2(6) . .
C59' C60' H60C 108.7 . .
C61' C60' H60C 108.7 . .
C59' C60' H60D 108.7 . .
C61' C60' H60D 108.7 . .
H60C C60' H60D 107.6 . .
C62' C61' C60' 111.5(6) . .
C62' C61' H61A 109.3 . .
C60' C61' H61A 109.3 . .
C62' C61' H61B 109.3 . .
C60' C61' H61B 109.3 . .
H61A C61' H61B 108.0 . .
O4' C62' C61' 107.1(6) . .
O4' C62' H62A 110.3 . .
C61' C62' H62A 110.3 . .
O4' C62' H62B 110.3 . .
C61' C62' H62B 110.3 . .
H62A C62' H62B 108.5 . .
C97 O4' C62' 113.1(16) . .
N4 C37 C30 125.3(2) . .
N4 C37 C38 109.7(2) . .
C30 C37 C38 125.0(2) . .
C39 C38 C37 107.3(2) . .
C39 C38 H38 126.3 . .
C37 C38 H38 126.3 . .
C38 C39 C40 106.9(2) . .
C38 C39 H39 126.6 . .
C40 C39 H39 126.6 . .
N4 C40 C41 125.7(2) . .
N4 C40 C39 109.5(2) . .
C41 C40 C39 124.8(2) . .
C40 C41 C1 124.9(2) . .
C40 C41 C42 116.3(2) . .
C1 C41 C42 118.8(2) . .
C47 C42 C43 120.3(3) . .
C47 C42 C41 120.1(3) . .
C43 C42 C41 119.5(3) . .
C44 C43 C42 118.4(3) . .
C44 C43 C48 120.6(3) . .
C42 C43 C48 120.9(3) . .
C45 C44 C43 122.0(3) . .
C45 C44 H44 119.0 . .
C43 C44 H44 119.0 . .
C46 C45 C44 118.4(3) . .
C46 C45 C49 121.2(3) . .
C44 C45 C49 120.3(3) . .
C45 C46 C47 121.7(3) . .
C45 C46 H46 119.1 . .
C47 C46 H46 119.1 . .
C42 C47 C46 119.1(3) . .
C42 C47 C50 121.0(3) . .
C46 C47 C50 120.0(3) . .
C43 C48 H48A 109.5 . .
C43 C48 H48B 109.5 . .
H48A C48 H48B 109.5 . .
C43 C48 H48C 109.5 . .
H48A C48 H48C 109.5 . .
H48B C48 H48C 109.5 . .
C45 C49 H49A 109.5 . .
C45 C49 H49B 109.5 . .
H49A C49 H49B 109.5 . .
C45 C49 H49C 109.5 . .
H49A C49 H49C 109.5 . .
H49B C49 H49C 109.5 . .
C47 C50 H50A 109.5 . .
C47 C50 H50B 109.5 . .
H50A C50 H50B 109.5 . .
C47 C50 H50C 109.5 . .
H50A C50 H50C 109.5 . .
H50B C50 H50C 109.5 . .
O1 C51 C52 108.5(3) . .
O1 C51 H51A 110.0 . .
C52 C51 H51A 110.0 . .
O1 C51 H51B 110.0 . .
C52 C51 H51B 110.0 . .
H51A C51 H51B 108.4 . .
C51 C52 C53 113.6(3) . .
C51 C52 H52A 108.8 . .
C53 C52 H52A 108.8 . .
C51 C52 H52B 108.8 . .
C53 C52 H52B 108.8 . .
H52A C52 H52B 107.7 . .
C52 C53 C54 112.3(3) . .
C52 C53 H53A 109.2 . .
C54 C53 H53A 109.2 . .
C52 C53 H53B 109.2 . .
C54 C53 H53B 109.2 . .
H53A C53 H53B 107.9 . .
C55 C54 C53 114.9(3) . .
C55 C54 H54A 108.5 . .
C53 C54 H54A 108.5 . .
C55 C54 H54B 108.5 . .
C53 C54 H54B 108.5 . .
H54A C54 H54B 107.5 . .
C56 C55 C54 113.5(3) . .
C56 C55 H55A 108.9 . .
C54 C55 H55A 108.9 . .
C56 C55 H55B 108.9 . .
C54 C55 H55B 108.9 . .
H55A C55 H55B 107.7 . .
O3 C56 C55 107.7(2) . .
O3 C56 H56A 110.2 . .
C55 C56 H56A 110.2 . .
O3 C56 H56B 110.2 . .
C55 C56 H56B 110.2 . .
H56A C56 H56B 108.5 . .
N5 C63 C103 126.4(2) . .
N5 C63 C64 109.4(2) . .
C103 C63 C64 124.2(2) . .
C65 C64 C63 107.3(2) . .
C65 C64 H64 126.3 . .
C63 C64 H64 126.3 . .
C64 C65 C66 107.2(2) . .
C64 C65 H65 126.4 . .
C66 C65 H65 126.4 . .
N5 C66 C67 125.3(2) . .
N5 C66 C65 109.1(2) . .
C67 C66 C65 125.6(2) . .
C66 C67 C74 125.3(2) . .
C66 C67 C68 117.8(2) . .
C74 C67 C68 116.8(2) . .
C69 C68 C73 119.2(3) . .
C69 C68 C67 122.7(3) . .
C73 C68 C67 118.2(2) . .
C68 C69 C70 119.7(3) . .
C68 C69 H69 120.2 . .
C70 C69 H69 120.2 . .
C71 C70 C69 120.9(3) . .
C71 C70 H70 119.5 . .
C69 C70 H70 119.5 . .
C70 C71 C72 119.7(3) . .
C70 C71 H71 120.1 . .
C72 C71 H71 120.1 . .
O3 C72 C71 116.0(3) . .
O3 C72 C73 123.8(3) . .
C71 C72 C73 120.2(3) . .
C72 C73 C68 120.2(3) . .
C72 C73 H73 119.9 . .
C68 C73 H73 119.9 . .
N6 C74 C67 125.4(2) . .
N6 C74 C75 109.3(2) . .
C67 C74 C75 125.4(2) . .
C76 C75 C74 107.2(2) . .
C76 C75 H75 126.4 . .
C74 C75 H75 126.4 . .
C75 C76 C77 107.1(2) . .
C75 C76 H76 126.5 . .
C77 C76 H76 126.5 . .
N6 C77 C78 125.6(2) . .
N6 C77 C76 109.7(2) . .
C78 C77 C76 124.7(2) . .
C88 C78 C77 125.4(2) . .
C88 C78 C79 118.0(2) . .
C77 C78 C79 116.6(2) . .
C80 C79 C84 119.9(2) . .
C80 C79 C78 121.1(2) . .
C84 C79 C78 119.0(2) . .
C79 C80 C81 119.3(3) . .
C79 C80 C85 120.4(2) . .
C81 C80 C85 120.3(2) . .
C82 C81 C80 121.6(3) . .
C82 C81 H81 119.2 . .
C80 C81 H81 119.2 . .
C83 C82 C81 118.0(3) . .
C83 C82 C86 121.6(3) . .
C81 C82 C86 120.4(3) . .
C82 C83 C84 122.2(3) . .
C82 C83 H83 118.9 . .
C84 C83 H83 118.9 . .
C83 C84 C79 118.9(3) . .
C83 C84 C87 120.8(3) . .
C79 C84 C87 120.3(2) . .
C80 C85 H85A 109.5 . .
C80 C85 H85B 109.5 . .
H85A C85 H85B 109.5 . .
C80 C85 H85C 109.5 . .
H85A C85 H85C 109.5 . .
H85B C85 H85C 109.5 . .
C82 C86 H86A 109.5 . .
C82 C86 H86B 109.5 . .
H86A C86 H86B 109.5 . .
C82 C86 H86C 109.5 . .
H86A C86 H86C 109.5 . .
H86B C86 H86C 109.5 . .
C84 C87 H87A 109.5 . .
C84 C87 H87B 109.5 . .
H87A C87 H87B 109.5 . .
C84 C87 H87C 109.5 . .
H87A C87 H87C 109.5 . .
H87B C87 H87C 109.5 . .
N7 C88 C78 125.9(2) . .
N7 C88 C89 109.3(2) . .
C78 C88 C89 124.7(2) . .
C90 C89 C88 107.5(2) . .
C90 C89 H89 126.3 . .
C88 C89 H89 126.3 . .
C89 C90 C91 107.3(2) . .
C89 C90 H90 126.4 . .
C91 C90 H90 126.4 . .
N7 C91 C92 125.8(2) . .
N7 C91 C90 109.1(2) . .
C92 C91 C90 125.0(2) . .
C91 C92 C99 124.4(2) . .
C91 C92 C93 116.9(2) . .
C99 C92 C93 118.6(2) . .
C98 C93 C94 118.7(3) . .
C98 C93 C92 122.0(3) . .
C94 C93 C92 119.3(3) . .
C93 C94 C95 121.8(3) . .
C93 C94 H94 119.1 . .
C95 C94 H94 119.1 . .
C96 C95 C94 119.8(3) . .
C96 C95 H95 120.1 . .
C94 C95 H95 120.1 . .
C95 C96 C97 119.7(3) . .
C95 C96 H96 120.1 . .
C97 C96 H96 120.1 . .
O4' C97 C96 112.0(10) . .
C96 C97 O4 118.9(7) . .
O4' C97 C98 126.6(10) . .
C96 C97 C98 121.1(3) . .
O4 C97 C98 119.8(7) . .
C93 C98 C97 118.9(3) . .
C93 C98 H98 120.6 . .
C97 C98 H98 120.6 . .
N8 C99 C92 125.3(2) . .
N8 C99 C100 109.3(2) . .
C92 C99 C100 125.4(2) . .
C101 C100 C99 107.1(3) . .
C101 C100 H100 126.4 . .
C99 C100 H100 126.4 . .
C100 C101 C102 107.2(3) . .
C100 C101 H101 126.4 . .
C102 C101 H101 126.4 . .
N8 C102 C103 126.1(2) . .
N8 C102 C101 109.4(2) . .
C103 C102 C101 124.4(2) . .
C63 C103 C102 125.5(2) . .
C63 C103 C104 118.0(2) . .
C102 C103 C104 116.5(2) . .
C109 C104 C105 121.3(3) . .
C109 C104 C103 119.3(3) . .
C105 C104 C103 119.4(3) . .
C106 C105 C104 119.6(3) . .
C106 C105 C110 119.1(3) . .
C104 C105 C110 121.3(3) . .
C107 C106 C105 120.9(3) . .
C107 C106 H106 119.6 . .
C105 C106 H106 119.6 . .
C106 C107 C108 119.1(3) . .
C106 C107 C111 120.8(3) . .
C108 C107 C111 120.0(3) . .
C109 C108 C107 122.5(3) . .
C109 C108 H108 118.7 . .
C107 C108 H108 118.7 . .
C104 C109 C108 116.6(3) . .
C104 C109 C112 121.5(3) . .
C108 C109 C112 121.9(3) . .
C105 C110 H11A 109.5 . .
C105 C110 H11B 109.5 . .
H11A C110 H11B 109.5 . .
C105 C110 H11C 109.5 . .
H11A C110 H11C 109.5 . .
H11B C110 H11C 109.5 . .
C107 C111 H11D 109.5 . .
C107 C111 H11E 109.5 . .
H11D C111 H11E 109.5 . .
C107 C111 H11F 109.5 . .
H11D C111 H11F 109.5 . .
H11E C111 H11F 109.5 . .
C109 C112 H11G 109.5 . .
C109 C112 H11H 109.5 . .
H11G C112 H11H 109.5 . .
C109 C112 H11I 109.5 . .
H11G C112 H11I 109.5 . .
H11H C112 H11I 109.5 . .
N9 C113 C114 122.9(3) . .
N9 C113 H113 118.5 . .
C114 C113 H113 118.5 . .
C115 C114 C113 118.5(3) . .
C115 C114 H114 120.8 . .
C113 C114 H114 120.8 . .
C114 C115 C116 119.2(3) . .
C114 C115 N10 120.7(3) . .
C116 C115 N10 120.1(2) . .
C115 C116 C117 118.7(3) . .
C115 C116 H116 120.7 . .
C117 C116 H116 120.7 . .
N9 C117 C116 122.7(3) . .
N9 C117 H117 118.7 . .
C116 C117 H117 118.7 . .
O5 C118 N10 120.5(2) . .
O5 C118 C119 122.9(2) . .
N10 C118 C119 116.5(2) . .
C120 C119 C129 120.3(2) . .
C120 C119 C118 118.8(2) . .
C129 C119 C118 120.8(2) . .
C119 C120 C121 120.3(2) . .
C119 C120 H120 119.8 . .
C121 C120 H120 119.8 . .
O7 C121 C122 119.6(2) . .
O7 C121 C120 118.4(2) . .
C122 C121 C120 121.8(2) . .
C121 C122 C123 116.9(2) . .
C121 C122 C150 124.9(2) . .
C123 C122 C150 118.1(2) . .
C129 C123 C122 119.7(2) . .
C129 C123 C124 119.1(2) . .
C122 C123 C124 121.1(2) . .
C125 C124 C123 117.4(2) . .
C125 C124 C159 125.7(2) . .
C123 C124 C159 116.9(2) . .
O8 C125 C124 119.4(2) . .
O8 C125 C126 118.9(2) . .
C124 C125 C126 121.6(2) . .
C127 C126 C125 120.3(2) . .
C127 C126 H126 119.8 . .
C125 C126 H126 119.8 . .
C126 C127 C129 120.0(2) . .
C126 C127 C128 118.5(2) . .
C129 C127 C128 121.5(2) . .
O6 C128 N10 120.4(2) . .
O6 C128 C127 123.9(3) . .
N10 C128 C127 115.8(2) . .
C119 C129 C127 120.2(2) . .
C119 C129 C123 119.8(2) . .
C127 C129 C123 120.1(2) . .
C135 C130 C131 120.7(3) . .
C135 C130 O7 118.2(2) . .
C131 C130 O7 121.0(2) . .
C130 C131 C132 119.2(3) . .
C130 C131 H131 120.4 . .
C132 C131 H131 120.4 . .
C133 C132 C131 122.1(3) . .
C133 C132 H132 118.9 . .
C131 C132 H132 118.9 . .
C132 C133 C134 116.7(3) . .
C132 C133 C136 121.3(3) . .
C134 C133 C136 122.0(3) . .
C135 C134 C133 122.1(3) . .
C135 C134 H134 119.0 . .
C133 C134 H134 119.0 . .
C130 C135 C134 119.1(3) . .
C130 C135 H135 120.4 . .
C134 C135 H135 120.4 . .
C137 C136 C139 108.6(3) . .
C137 C136 C138 107.1(3) . .
C139 C136 C138 110.6(4) . .
C137 C136 C133 111.5(3) . .
C139 C136 C133 108.3(3) . .
C138 C136 C133 110.7(3) . .
C136 C137 H13A 109.5 . .
C136 C137 H13B 109.5 . .
H13A C137 H13B 109.5 . .
C136 C137 H13C 109.5 . .
H13A C137 H13C 109.5 . .
H13B C137 H13C 109.5 . .
C136 C138 H13D 109.5 . .
C136 C138 H13E 109.5 . .
H13D C138 H13E 109.5 . .
C136 C138 H13F 109.5 . .
H13D C138 H13F 109.5 . .
H13E C138 H13F 109.5 . .
C136 C139 H13G 109.5 . .
C136 C139 H13H 109.5 . .
H13G C139 H13H 109.5 . .
C136 C139 H13I 109.5 . .
H13G C139 H13I 109.5 . .
H13H C139 H13I 109.5 . .
C141 C140 C145 120.6(3) . .
C141 C140 O8 118.4(3) . .
C145 C140 O8 121.0(3) . .
C140 C141 C142 119.0(3) . .
C140 C141 H141 120.5 . .
C142 C141 H141 120.5 . .
C143 C142 C141 121.7(3) . .
C143 C142 H142 119.2 . .
C141 C142 H142 119.2 . .
C144 C143 C142 117.2(3) . .
C144 C143 C146 120.2(4) . .
C142 C143 C146 122.6(3) . .
C145 C144 C143 121.6(3) . .
C145 C144 H144 119.2 . .
C143 C144 H144 119.2 . .
C144 C145 C140 120.0(3) . .
C144 C145 H145 120.0 . .
C140 C145 H145 120.0 . .
C148 C146 C147 93.0(10) . .
C148 C146 C143 119.4(8) . .
C147 C146 C143 109.3(5) . .
C249 C146 C143 108.7(5) . .
C148 C146 C149 112.8(12) . .
C147 C146 C149 115.6(12) . .
C143 C146 C149 106.6(9) . .
C249 C146 C248 105.7(7) . .
C143 C146 C248 108.2(5) . .
C249 C146 C247 97.5(9) . .
C143 C146 C247 110.3(6) . .
C248 C146 C247 125.0(8) . .
C146 C147 H14A 109.5 . .
C146 C147 H14B 109.5 . .
H14A C147 H14B 109.5 . .
C146 C147 H14C 109.5 . .
H14A C147 H14C 109.5 . .
H14B C147 H14C 109.5 . .
C146 C148 H14D 109.5 . .
C146 C148 H14E 109.5 . .
H14D C148 H14E 109.5 . .
C146 C148 H14F 109.5 . .
H14D C148 H14F 109.5 . .
H14E C148 H14F 109.5 . .
C146 C149 H14G 109.5 . .
C146 C149 H14H 109.5 . .
H14G C149 H14H 109.5 . .
C146 C149 H14I 109.5 . .
H14G C149 H14I 109.5 . .
H14H C149 H14I 109.5 . .
C146 C247 H14J 109.5 . .
C146 C247 H14K 109.5 . .
H14J C247 H14K 109.5 . .
C146 C247 H14L 109.5 . .
H14J C247 H14L 109.5 . .
H14K C247 H14L 109.5 . .
C146 C248 H14M 109.5 . .
C146 C248 H14N 109.5 . .
H14M C248 H14N 109.5 . .
C146 C248 H14O 109.5 . .
H14M C248 H14O 109.5 . .
H14N C248 H14O 109.5 . .
C146 C249 H14P 109.5 . .
C146 C249 H14Q 109.5 . .
H14P C249 H14Q 109.5 . .
C146 C249 H14R 109.5 . .
H14P C249 H14R 109.5 . .
H14Q C249 H14R 109.5 . .
C151 C150 C160 117.0(2) . .
C151 C150 C122 125.9(2) . .
C160 C150 C122 117.0(2) . .
O9 C151 C152 120.0(2) . .
O9 C151 C150 118.4(2) . .
C152 C151 C150 121.5(2) . .
C153 C152 C151 120.5(3) . .
C153 C152 H152 119.7 . .
C151 C152 H152 119.7 . .
C152 C153 C161 119.9(2) . .
C152 C153 C154 119.2(2) . .
C161 C153 C154 120.8(2) . .
O11 C154 N11 119.7(2) . .
O11 C154 C153 124.2(3) . .
N11 C154 C153 116.1(2) . .
O12 C155 N11 120.8(2) . .
O12 C155 C156 122.8(3) . .
N11 C155 C156 116.4(2) . .
C157 C156 C161 120.9(2) . .
C157 C156 C155 118.8(2) . .
C161 C156 C155 120.2(2) . .
C156 C157 C158 120.3(2) . .
C156 C157 H157 119.9 . .
C158 C157 H157 119.9 . .
O10 C158 C159 118.2(2) . .
O10 C158 C157 119.8(2) . .
C159 C158 C157 121.6(2) . .
C158 C159 C160 117.4(2) . .
C158 C159 C124 124.3(2) . .
C160 C159 C124 118.2(2) . .
C161 C160 C159 119.5(2) . .
C161 C160 C150 119.3(2) . .
C159 C160 C150 121.2(2) . .
C153 C161 C156 121.0(2) . .
C153 C161 C160 120.0(2) . .
C156 C161 C160 118.9(2) . .
C167 C162 C163 120.6(3) . .
C167 C162 O9 121.6(3) . .
C163 C162 O9 117.6(2) . .
C162 C163 C164 119.0(3) . .
C162 C163 H163 120.5 . .
C164 C163 H163 120.5 . .
C165 C164 C163 121.8(3) . .
C165 C164 H164 119.1 . .
C163 C164 H164 119.1 . .
C164 C165 C166 117.2(3) . .
C164 C165 C168 119.7(3) . .
C166 C165 C168 123.1(3) . .
C167 C166 C165 121.5(3) . .
C167 C166 H166 119.2 . .
C165 C166 H166 119.2 . .
C162 C167 C166 119.7(3) . .
C162 C167 H167 120.2 . .
C166 C167 H167 120.2 . .
C169 C168 C170 109.8(3) . .
C169 C168 C171 108.3(3) . .
C170 C168 C171 108.2(3) . .
C169 C168 C165 110.5(3) . .
C170 C168 C165 108.2(3) . .
C171 C168 C165 111.8(3) . .
C168 C169 H16A 109.5 . .
C168 C169 H16B 109.5 . .
H16A C169 H16B 109.5 . .
C168 C169 H16C 109.5 . .
H16A C169 H16C 109.5 . .
H16B C169 H16C 109.5 . .
C168 C170 H17A 109.5 . .
C168 C170 H17B 109.5 . .
H17A C170 H17B 109.5 . .
C168 C170 H17C 109.5 . .
H17A C170 H17C 109.5 . .
H17B C170 H17C 109.5 . .
C168 C171 H17D 109.5 . .
C168 C171 H17E 109.5 . .
H17D C171 H17E 109.5 . .
C168 C171 H17F 109.5 . .
H17D C171 H17F 109.5 . .
H17E C171 H17F 109.5 . .
C177 C172 C173 121.6(3) . .
C177 C172 O10 120.8(3) . .
C173 C172 O10 117.5(3) . .
C172 C173 C174 118.5(3) . .
C172 C173 H173 120.8 . .
C174 C173 H173 120.8 . .
C173 C174 C175 121.9(3) . .
C173 C174 H174 119.1 . .
C175 C174 H174 119.1 . .
C174 C175 C176 117.5(3) . .
C174 C175 C178 119.7(3) . .
C176 C175 C178 122.8(3) . .
C177 C176 C175 121.4(3) . .
C177 C176 H176 119.3 . .
C175 C176 H176 119.3 . .
C172 C177 C176 119.1(3) . .
C172 C177 H177 120.4 . .
C176 C177 H177 120.4 . .
C179 C178 C181 108.6(3) . .
C179 C178 C175 109.8(3) . .
C181 C178 C175 112.7(2) . .
C179 C178 C180 110.0(3) . .
C181 C178 C180 107.3(3) . .
C175 C178 C180 108.5(2) . .
C178 C179 H17G 109.5 . .
C178 C179 H17H 109.5 . .
H17G C179 H17H 109.5 . .
C178 C179 H17I 109.5 . .
H17G C179 H17I 109.5 . .
H17H C179 H17I 109.5 . .
C178 C180 H18A 109.5 . .
C178 C180 H18B 109.5 . .
H18A C180 H18B 109.5 . .
C178 C180 H18C 109.5 . .
H18A C180 H18C 109.5 . .
H18B C180 H18C 109.5 . .
C178 C181 H18D 109.5 . .
C178 C181 H18E 109.5 . .
H18D C181 H18E 109.5 . .
C178 C181 H18F 109.5 . .
H18D C181 H18F 109.5 . .
H18E C181 H18F 109.5 . .
C186 C182 C183 117.8(3) . .
C186 C182 N11 120.0(3) . .
C183 C182 N11 121.9(3) . .
C182 C183 C184 118.5(4) . .
C182 C183 H183 120.8 . .
C184 C183 H183 120.8 . .
N12 C184 C183 124.1(3) . .
N12 C184 H184 118.0 . .
C183 C184 H184 118.0 . .
N12 C185 C186 123.3(3) . .
N12 C185 H185 118.3 . .
C186 C185 H185 118.3 . .
C182 C186 C185 119.4(3) . .
C182 C186 H186 120.3 . .
C185 C186 H186 120.3 . .
C2A C1A C6A 116.6(3) . .
C2A C1A C7A 121.5(3) . .
C6A C1A C7A 121.9(3) . .
C3A C2A C1A 122.1(3) . .
C3A C2A H2A 119.0 . .
C1A C2A H2A 119.0 . .
C2A C3A C4A 121.1(3) . .
C2A C3A H3A 119.5 . .
C4A C3A H3A 119.5 . .
C5A C4A C3A 117.0(3) . .
C5A C4A C8A 122.0(3) . .
C3A C4A C8A 121.0(3) . .
C4A C5A C6A 121.9(3) . .
C4A C5A H5A 119.0 . .
C6A C5A H5A 119.0 . .
C5A C6A C1A 121.3(3) . .
C5A C6A H6A 119.3 . .
C1A C6A H6A 119.3 . .
C1A C7A H7AA 109.5 . .
C1A C7A H7AB 109.5 . .
H7AA C7A H7AB 109.5 . .
C1A C7A H7AC 109.5 . .
H7AA C7A H7AC 109.5 . .
H7AB C7A H7AC 109.5 . .
C4A C8A H8AA 109.5 . .
C4A C8A H8AB 109.5 . .
H8AA C8A H8AB 109.5 . .
C4A C8A H8AC 109.5 . .
H8AA C8A H8AC 109.5 . .
H8AB C8A H8AC 109.5 . .
C6B C1B C2B 116.5(3) . .
C6B C1B C7B 121.7(3) . .
C2B C1B C7B 121.8(3) . .
C3B C2B C1B 122.3(3) . .
C3B C2B H2B 118.9 . .
C1B C2B H2B 118.9 . .
C2B C3B C4B 121.0(3) . .
C2B C3B H3B 119.5 . .
C4B C3B H3B 119.5 . .
C5B C4B C3B 117.0(3) . .
C5B C4B C8B 121.1(3) . .
C3B C4B C8B 121.8(3) . .
C6B C5B C4B 121.1(3) . .
C6B C5B H5B 119.4 . .
C4B C5B H5B 119.4 . .
C5B C6B C1B 122.0(3) . .
C5B C6B H6B 119.0 . .
C1B C6B H6B 119.0 . .
C1B C7B H7BA 109.5 . .
C1B C7B H7BB 109.5 . .
H7BA C7B H7BB 109.5 . .
C1B C7B H7BC 109.5 . .
H7BA C7B H7BC 109.5 . .
H7BB C7B H7BC 109.5 . .
C4B C8B H8BA 109.5 . .
C4B C8B H8BB 109.5 . .
H8BA C8B H8BB 109.5 . .
C4B C8B H8BC 109.5 . .
H8BA C8B H8BC 109.5 . .
H8BB C8B H8BC 109.5 . .
C6C C1C C2C 117.4(4) . .
C6C C1C C7C 122.8(5) . .
C2C C1C C7C 119.8(5) . .
C3C C2C C1C 120.7(4) . .
C3C C2C H2C 119.6 . .
C1C C2C H2C 119.6 . .
C4C C3C C2C 121.3(4) . .
C4C C3C H3C 119.4 . .
C2C C3C H3C 119.4 . .
C3C C4C C5C 119.1(4) . .
C3C C4C C8C 121.2(4) . .
C5C C4C C8C 119.7(4) . .
C4C C5C C6C 119.6(4) . .
C4C C5C H5C 120.2 . .
C6C C5C H5C 120.2 . .
C1C C6C C5C 121.9(5) . .
C1C C6C H6C 119.0 . .
C5C C6C H6C 119.0 . .
C1C C7C H7CA 109.5 . .
C1C C7C H7CB 109.5 . .
H7CA C7C H7CB 109.5 . .
C1C C7C H7CC 109.5 . .
H7CA C7C H7CC 109.5 . .
H7CB C7C H7CC 109.5 . .
C4C C8C H8CA 109.5 . .
C4C C8C H8CB 109.5 . .
H8CA C8C H8CB 109.5 . .
C4C C8C H8CC 109.5 . .
H8CA C8C H8CC 109.5 . .
H8CB C8C H8CC 109.5 . .
C6D C1D C2D 116.9(4) . .
C6D C1D C7D 121.5(3) . .
C2D C1D C7D 121.7(3) . .
C3D C2D C1D 121.0(3) . .
C3D C2D H2D 119.5 . .
C1D C2D H2D 119.5 . .
C4D C3D C2D 121.6(3) . .
C4D C3D H3D 119.2 . .
C2D C3D H3D 119.2 . .
C5D C4D C3D 117.4(4) . .
C5D C4D C8D 120.9(3) . .
C3D C4D C8D 121.6(3) . .
C6D C5D C4D 121.2(3) . .
C6D C5D H5D 119.4 . .
C4D C5D H5D 119.4 . .
C5D C6D C1D 121.9(3) . .
C5D C6D H6D 119.0 . .
C1D C6D H6D 119.0 . .
C1D C7D H7DA 109.5 . .
C1D C7D H7DB 109.5 . .
H7DA C7D H7DB 109.5 . .
C1D C7D H7DC 109.5 . .
H7DA C7D H7DC 109.5 . .
H7DB C7D H7DC 109.5 . .
C4D C8D H8DA 109.5 . .
C4D C8D H8DB 109.5 . .
H8DA C8D H8DB 109.5 . .
C4D C8D H8DC 109.5 . .
H8DA C8D H8DC 109.5 . .
H8DB C8D H8DC 109.5 . .
C2E C1E C6E 116.8(4) . .
C2E C1E C7E 122.3(4) . .
C6E C1E C7E 120.8(4) . .
C3E C2E C1E 121.6(4) . .
C3E C2E H2E 119.2 . .
C1E C2E H2E 119.2 . .
C2E C3E C4E 121.6(4) . .
C2E C3E H3E 119.2 . .
C4E C3E H3E 119.2 . .
C5E C4E C3E 116.7(4) . .
C5E C4E C8E 122.7(4) . .
C3E C4E C8E 120.6(4) . .
C4E C5E C6E 122.0(4) . .
C4E C5E H5E 119.0 . .
C6E C5E H5E 119.0 . .
C5E C6E C1E 121.0(4) . .
C5E C6E H6E 119.5 . .
C1E C6E H6E 119.5 . .
C1E C7E H7EA 109.5 . .
C1E C7E H7EB 109.5 . .
H7EA C7E H7EB 109.5 . .
C1E C7E H7EC 109.5 . .
H7EA C7E H7EC 109.5 . .
H7EB C7E H7EC 109.5 . .
C4E C8E H8EA 109.5 . .
C4E C8E H8EB 109.5 . .
H8EA C8E H8EB 109.5 . .
C4E C8E H8EC 109.5 . .
H8EA C8E H8EC 109.5 . .
H8EB C8E H8EC 109.5 . .
C2F C1F C6F 116.7(4) . .
C2F C1F C7F 121.5(4) . .
C6F C1F C7F 121.8(4) . .
C3F C2F C1F 122.2(4) . .
C3F C2F H2F 118.9 . .
C1F C2F H2F 118.9 . .
C2F C3F C4F 121.1(4) . .
C2F C3F H3F 119.5 . .
C4F C3F H3F 119.5 . .
C5F C4F C3F 117.1(4) . .
C5F C4F C8F 121.5(4) . .
C3F C4F C8F 121.4(4) . .
C6F C5F C4F 122.2(3) . .
C6F C5F H5F 118.9 . .
C4F C5F H5F 118.9 . .
C5F C6F C1F 120.6(4) . .
C5F C6F H6F 119.7 . .
C1F C6F H6F 119.7 . .
C1F C7F H7FA 109.5 . .
C1F C7F H7FB 109.5 . .
H7FA C7F H7FB 109.5 . .
C1F C7F H7FC 109.5 . .
H7FA C7F H7FC 109.5 . .
H7FB C7F H7FC 109.5 . .
C4F C8F H8FA 109.5 . .
C4F C8F H8FB 109.5 . .
H8FA C8F H8FB 109.5 . .
C4F C8F H8FC 109.5 . .
H8FA C8F H8FC 109.5 . .
H8FB C8F H8FC 109.5 . .
C2G C1G C6G 116.8(4) . .
C2G C1G C7G 121.7(5) . .
C6G C1G C7G 121.5(5) . .
C3G C2G C1G 122.1(4) . .
C3G C2G H2G 118.9 . .
C1G C2G H2G 118.9 . .
C2G C3G C4G 121.1(4) . .
C2G C3G H3G 119.4 . .
C4G C3G H3G 119.4 . .
C5G C4G C3G 116.4(4) . .
C5G C4G C8G 122.9(4) . .
C3G C4G C8G 120.7(4) . .
C4G C5G C6G 122.8(4) . .
C4G C5G H5G 118.6 . .
C6G C5G H5G 118.6 . .
C5G C6G C1G 120.7(4) . .
C5G C6G H6G 119.7 . .
C1G C6G H6G 119.7 . .
C1G C7G H7GA 109.5 . .
C1G C7G H7GB 109.5 . .
H7GA C7G H7GB 109.5 . .
C1G C7G H7GC 109.5 . .
H7GA C7G H7GC 109.5 . .
H7GB C7G H7GC 109.5 . .
C4G C8G H8GA 109.5 . .
C4G C8G H8GB 109.5 . .
H8GA C8G H8GB 109.5 . .
C4G C8G H8GC 109.5 . .
H8GA C8G H8GC 109.5 . .
H8GB C8G H8GC 109.5 . .
C2I C1I C6I 117.1(4) . .
C2I C1I C7I 121.3(5) . .
C6I C1I C7I 121.6(5) . .
C3I C2I C1I 121.3(5) . .
C3I C2I H2I 119.4 . .
C1I C2I H2I 119.4 . .
C2I C3I C4I 121.8(4) . .
C2I C3I H3I 119.1 . .
C4I C3I H3I 119.1 . .
C5I C4I C3I 116.9(4) . .
C5I C4I C8I 122.2(5) . .
C3I C4I C8I 120.9(5) . .
C5I C4I C8I 39.1(4) . 2_675
C3I C4I C8I 149.5(6) . 2_675
C8I C4I C8I 86.3(5) . 2_675
C8I C5I C4I 82.8(7) 2_675 .
C8I C5I C6I 146.8(10) 2_675 .
C4I C5I C6I 121.7(5) . .
C8I C5I H5I 43.5 2_675 .
C4I C5I H5I 118.8 . .
C6I C5I H5I 119.5 . .
C5I C6I C1I 121.2(5) . .
C5I C6I H6I 119.4 . .
C1I C6I H6I 119.4 . .
C1I C7I H7IA 109.5 . .
C1I C7I H7IB 109.5 . .
H7IA C7I H7IB 109.5 . .
C1I C7I H7IC 109.5 . .
H7IA C7I H7IC 109.5 . .
H7IB C7I H7IC 109.5 . .
C5I C8I C4I 144.8(11) 2_675 .
C5I C8I C4I 58.1(6) 2_675 2_675
C4I C8I C4I 93.7(5) . 2_675
C5I C8I H8IA 109.5 2_675 .
C4I C8I H8IA 36.6 . .
C4I C8I H8IA 58.3 2_675 .
C5I C8I H8IB 109.5 2_675 .
C4I C8I H8IB 83.8 . .
C4I C8I H8IB 149.4 2_675 .
H8IA C8I H8IB 109.5 . .
C5I C8I H8IC 109.5 2_675 .
C4I C8I H8IC 95.4 . .
C4I C8I H8IC 101.1 2_675 .
H8IA C8I H8IC 109.5 . .
H8IB C8I H8IC 109.5 . .
C2G' C1G' C6G' 117.2(5) . .
C2G' C1G' C7G' 121.5(5) . .
C6G' C1G' C7G' 121.3(5) . .
C3G' C2G' C1G' 121.8(5) . .
C3G' C2G' H2G' 119.1 . .
C1G' C2G' H2G' 119.1 . .
C2G' C3G' C4G' 121.0(5) . .
C2G' C3G' H3G' 119.5 . .
C4G' C3G' H3G' 119.5 . .
C5G' C4G' C3G' 116.9(5) . .
C5G' C4G' C8G' 122.5(5) . .
C3G' C4G' C8G' 120.6(5) . .
C4G' C5G' C6G' 122.4(5) . .
C4G' C5G' H5G' 118.8 . .
C6G' C5G' H5G' 118.8 . .
C5G' C6G' C1G' 120.6(5) . .
C5G' C6G' H6G' 119.7 . .
C1G' C6G' H6G' 119.7 . .
C1G' C7G' H7GD 109.5 . .
C1G' C7G' H7GE 109.5 . .
H7GD C7G' H7GE 109.5 . .
C1G' C7G' H7GF 109.5 . .
H7GD C7G' H7GF 109.5 . .
H7GE C7G' H7GF 109.5 . .
C4G' C8G' H8GD 109.5 . .
C4G' C8G' H8GE 109.5 . .
H8GD C8G' H8GE 109.5 . .
C4G' C8G' H8GF 109.5 . .
H8GD C8G' H8GF 109.5 . .
H8GE C8G' H8GF 109.5 . .
C2E' C1E' C6E' 116.9(5) . .
C2E' C1E' C7E' 122.0(5) . .
C6E' C1E' C7E' 121.0(5) . .
C3E' C2E' C1E' 121.8(5) . .
C3E' C2E' H2E' 119.1 . .
C1E' C2E' H2E' 119.1 . .
C2E' C3E' C4E' 120.9(5) . .
C2E' C3E' H3E' 119.5 . .
C4E' C3E' H3E' 119.5 . .
C5E' C4E' C3E' 116.3(6) . .
C5E' C4E' C8E' 122.6(7) . .
C3E' C4E' C8E' 119.7(6) . .
C6E' C5E' C4E' 122.3(5) . .
C6E' C5E' H5E' 118.8 . .
C4E' C5E' H5E' 118.8 . .
C5E' C6E' C1E' 120.6(5) . .
C5E' C6E' H6E' 119.7 . .
C1E' C6E' H6E' 119.7 . .
C1E' C7E' H7ED 109.5 . .
C1E' C7E' H7EE 109.5 . .
H7ED C7E' H7EE 109.5 . .
C1E' C7E' H7EF 109.5 . .
H7ED C7E' H7EF 109.5 . .
H7EE C7E' H7EF 109.5 . .
C4E' C8E' H8ED 109.5 . .
C4E' C8E' H8EE 109.5 . .
H8ED C8E' H8EE 109.5 . .
C4E' C8E' H8EF 109.5 . .
H8ED C8E' H8EF 109.5 . .
H8EE C8E' H8EF 109.5 . .
C2I' C1I' C6I' 116.9(5) . .
C2I' C1I' C7I' 121.4(6) . .
C6I' C1I' C7I' 121.6(6) . .
C3I' C2I' C1I' 121.9(5) . .
C3I' C2I' H2I' 119.0 . .
C1I' C2I' H2I' 119.0 . .
C2I' C3I' C4I' 121.1(5) . .
C2I' C3I' H3I' 119.4 . .
C4I' C3I' H3I' 119.4 . .
C5I' C4I' C3I' 116.6(5) . .
C5I' C4I' C8I' 125.6(9) . 1_556
C3I' C4I' C8I' 117.5(9) . 1_556
C6I' C5I' C4I' 122.4(5) . .
C6I' C5I' H5I' 118.8 . .
C4I' C5I' H5I' 118.8 . .
C5I' C6I' C1I' 120.8(5) . .
C5I' C6I' H6I' 119.6 . .
C1I' C6I' H6I' 119.6 . .
C1I' C7I' H7ID 109.5 . .
C1I' C7I' H7IE 109.5 . .
H7ID C7I' H7IE 109.5 . .
C1I' C7I' H7IF 109.5 . .
H7ID C7I' H7IF 109.5 . .
H7IE C7I' H7IF 109.5 . .
C4I' C8I' H8I1 109.5 1_554 .
C4I' C8I' H8I2 109.5 1_554 .
H8I1 C8I' H8I2 109.5 . .
C4I' C8I' H8I3 109.5 1_554 .
H8I1 C8I' H8I3 109.5 . .
H8I2 C8I' H8I3 109.5 . .
C2J C1J C3J 118.0(4) . 2_776
C2J C1J C4J 120.4(4) . .
C3J C1J C4J 121.5(4) 2_776 .
C3J C2J C1J 120.5(4) . .
C3J C2J H2J 119.8 . .
C1J C2J H2J 119.8 . .
C2J C3J C1J 121.5(4) . 2_776
C2J C3J H3JA 119.3 . .
C1J C3J H3JA 119.3 2_776 .
C1J C4J H4JA 109.5 . .
C1J C4J H4JB 109.5 . .
H4JA C4J H4JB 109.5 . .
C1J C4J H4JC 109.5 . .
H4JA C4J H4JC 109.5 . .
H4JB C4J H4JC 109.5 . .
C2K C1K C3K 117.2(3) . 2_667
C2K C1K C4K 122.1(3) . .
C3K C1K C4K 120.6(3) 2_667 .
C3K C2K C1K 122.5(3) . .
C3K C2K H2K 118.8 . .
C1K C2K H2K 118.8 . .
C2K C3K C1K 120.3(3) . 2_667
C2K C3K H3KA 119.8 . .
C1K C3K H3KA 119.8 2_667 .
C1K C4K H4KA 109.5 . .
C1K C4K H4KB 109.5 . .
H4KA C4K H4KB 109.5 . .
C1K C4K H4KC 109.5 . .
H4KA C4K H4KC 109.5 . .
H4KB C4K H4KC 109.5 . .
C1 N1 C4 106.9(2) . .
C1 N1 Zn2 126.87(17) . .
C4 N1 Zn2 126.09(17) . .
C15 N2 C12 106.7(2) . .
C15 N2 Zn2 126.20(17) . .
C12 N2 Zn2 126.29(17) . .
C29 N3 C26 106.7(2) . .
C29 N3 Zn2 126.94(18) . .
C26 N3 Zn2 126.11(17) . .
C37 N4 C40 106.6(2) . .
C37 N4 Zn2 126.39(17) . .
C40 N4 Zn2 126.14(17) . .
C63 N5 C66 107.0(2) . .
C63 N5 Zn1 125.63(18) . .
C66 N5 Zn1 127.01(17) . .
C77 N6 C74 106.7(2) . .
C77 N6 Zn1 125.70(17) . .
C74 N6 Zn1 126.19(17) . .
C88 N7 C91 106.8(2) . .
C88 N7 Zn1 126.19(18) . .
C91 N7 Zn1 126.78(17) . .
C102 N8 C99 107.0(2) . .
C102 N8 Zn1 124.95(18) . .
C99 N8 Zn1 126.15(17) . .
C113 N9 C117 117.9(2) . .
C113 N9 Zn1 122.17(18) . .
C117 N9 Zn1 119.85(19) . .
C118 N10 C128 125.1(2) . .
C118 N10 C115 117.2(2) . .
C128 N10 C115 117.8(2) . .
C155 N11 C154 124.8(2) . .
C155 N11 C182 117.5(2) . .
C154 N11 C182 117.6(2) . .
C184 N12 C185 116.5(3) . .
C184 N12 Zn2 122.2(2) . 1_454
C185 N12 Zn2 121.26(19) . 1_454
C10 O1 C51 116.5(2) . .
C72 O3 C56 117.7(2) . .
C121 O7 C130 116.80(19) . .
C125 O8 C140 116.6(2) . .
C151 O9 C162 117.8(2) . .
C158 O10 C172 116.9(2) . .
N6 Zn1 N7 89.55(9) . .
N6 Zn1 N5 88.49(9) . .
N7 Zn1 N5 164.91(8) . .
N6 Zn1 N8 165.45(9) . .
N7 Zn1 N8 88.25(8) . .
N5 Zn1 N8 89.89(9) . .
N6 Zn1 N9 96.92(9) . .
N7 Zn1 N9 99.24(8) . .
N5 Zn1 N9 95.85(8) . .
N8 Zn1 N9 97.62(8) . .
N2 Zn2 N1 89.00(8) . .
N2 Zn2 N4 165.05(8) . .
N1 Zn2 N4 89.13(8) . .
N2 Zn2 N3 89.26(9) . .
N1 Zn2 N3 164.07(9) . .
N4 Zn2 N3 88.48(9) . .
N2 Zn2 N12 98.15(8) . 1_656
N1 Zn2 N12 98.85(9) . 1_656
N4 Zn2 N12 96.79(9) . 1_656
N3 Zn2 N12 97.07(8) . 1_656

loop_
_geom_bond_atom_site_label_1
_geom_bond_atom_site_label_2
_geom_bond_distance
_geom_bond_site_symmetry_2
C1 N1 1.361(3) .
C1 C41 1.404(4) .
C1 C2 1.440(4) .
C2 C3 1.343(4) .
C2 H2 0.9500 .
C3 C4 1.447(4) .
C3 H3 0.9500 .
C4 N1 1.365(3) .
C4 C5 1.402(4) .
C5 C12 1.406(4) .
C5 C6 1.492(3) .
C6 C11 1.384(4) .
C6 C7 1.396(4) .
C7 C8 1.382(4) .
C7 H7 0.9500 .
C8 C9 1.386(4) .
C8 H8 0.9500 .
C9 C10 1.392(4) .
C9 H9 0.9500 .
C10 O1 1.368(3) .
C10 C11 1.392(4) .
C11 H11 0.9500 .
C12 N2 1.374(3) .
C12 C13 1.441(4) .
C13 C14 1.359(4) .
C13 H13 0.9500 .
C14 C15 1.445(4) .
C14 H14 0.9500 .
C15 N2 1.369(3) .
C15 C16 1.401(4) .
C16 C26 1.391(4) .
C16 C17 1.505(4) .
C17 C18 1.393(4) .
C17 C22 1.398(4) .
C18 C19 1.391(4) .
C18 C23 1.505(4) .
C19 C20 1.393(5) .
C19 H19 0.9500 .
C20 C21 1.369(5) .
C20 C24 1.515(5) .
C21 C22 1.393(4) .
C21 H21 0.9500 .
C22 C25 1.490(5) .
C23 H23A 0.9800 .
C23 H23B 0.9800 .
C23 H23C 0.9800 .
C24 H24A 0.9800 .
C24 H24B 0.9800 .
C24 H24C 0.9800 .
C25 H25A 0.9800 .
C25 H25B 0.9800 .
C25 H25C 0.9800 .
C26 N3 1.371(3) .
C26 C27 1.440(4) .
C27 C28 1.351(4) .
C27 H27 0.9500 .
C28 C29 1.443(4) .
C28 H28 0.9500 .
C29 N3 1.366(3) .
C29 C30 1.396(4) .
C30 C37 1.406(4) .
C30 C31' 1.495(6) .
C30 C31 1.519(5) .
C31 C32 1.367(6) .
C31 C36 1.400(6) .
C32 C33 1.400(6) .
C32 H32 0.9500 .
C33 C34 1.386(7) .
C33 H33 0.9500 .
C34 C35 1.377(7) .
C34 H34 0.9500 .
C35 C36 1.369(6) .
C35 O2 1.379(6) .
C36 H36 0.9500 .
O2 C57 1.413(7) .
C57 C58 1.517(6) .
C57 H57A 0.9900 .
C57 H57B 0.9900 .
C58 C59 1.529(6) .
C58 H58A 0.9900 .
C58 H58B 0.9900 .
C59 C60 1.482(7) .
C59 H59A 0.9900 .
C59 H59B 0.9900 .
C60 C61 1.527(6) .
C60 H60A 0.9900 .
C60 H60B 0.9900 .
C61 C62 1.520(6) .
C61 H61C 0.9900 .
C61 H61D 0.9900 .
C62 O4 1.403(6) .
C62 H62C 0.9900 .
C62 H62D 0.9900 .
O4 C97 1.391(12) .
C31' C32' 1.365(7) .
C31' C36' 1.398(6) .
C32' C33' 1.402(7) .
C32' H32' 0.9500 .
C33' C34' 1.383(8) .
C33' H33' 0.9500 .
C34' C35' 1.372(8) .
C34' H34' 0.9500 .
C35' C36' 1.371(6) .
C35' O2' 1.383(7) .
C36' H36' 0.9500 .
O2' C57' 1.411(8) .
C57' C58' 1.520(7) .
C57' H57C 0.9900 .
C57' H57D 0.9900 .
C58' C59' 1.523(7) .
C58' H58C 0.9900 .
C58' H58D 0.9900 .
C59' C60' 1.488(7) .
C59' H59C 0.9900 .
C59' H59D 0.9900 .
C60' C61' 1.537(7) .
C60' H60C 0.9900 .
C60' H60D 0.9900 .
C61' C62' 1.528(6) .
C61' H61A 0.9900 .
C61' H61B 0.9900 .
C62' O4' 1.407(7) .
C62' H62A 0.9900 .
C62' H62B 0.9900 .
O4' C97 1.334(17) .
C37 N4 1.369(3) .
C37 C38 1.433(4) .
C38 C39 1.356(4) .
C38 H38 0.9500 .
C39 C40 1.438(4) .
C39 H39 0.9500 .
C40 N4 1.375(3) .
C40 C41 1.399(4) .
C41 C42 1.499(4) .
C42 C47 1.393(4) .
C42 C43 1.402(4) .
C43 C44 1.397(4) .
C43 C48 1.506(5) .
C44 C45 1.383(5) .
C44 H44 0.9500 .
C45 C46 1.379(5) .
C45 C49 1.507(4) .
C46 C47 1.396(4) .
C46 H46 0.9500 .
C47 C50 1.505(5) .
C48 H48A 0.9800 .
C48 H48B 0.9800 .
C48 H48C 0.9800 .
C49 H49A 0.9800 .
C49 H49B 0.9800 .
C49 H49C 0.9800 .
C50 H50A 0.9800 .
C50 H50B 0.9800 .
C50 H50C 0.9800 .
C51 O1 1.426(3) .
C51 C52 1.499(4) .
C51 H51A 0.9900 .
C51 H51B 0.9900 .
C52 C53 1.504(4) .
C52 H52A 0.9900 .
C52 H52B 0.9900 .
C53 C54 1.539(5) .
C53 H53A 0.9900 .
C53 H53B 0.9900 .
C54 C55 1.519(4) .
C54 H54A 0.9900 .
C54 H54B 0.9900 .
C55 C56 1.510(4) .
C55 H55A 0.9900 .
C55 H55B 0.9900 .
C56 O3 1.430(4) .
C56 H56A 0.9900 .
C56 H56B 0.9900 .
C63 N5 1.362(3) .
C63 C103 1.395(4) .
C63 C64 1.443(4) .
C64 C65 1.343(4) .
C64 H64 0.9500 .
C65 C66 1.442(4) .
C65 H65 0.9500 .
C66 N5 1.373(3) .
C66 C67 1.393(4) .
C67 C74 1.404(4) .
C67 C68 1.496(4) .
C68 C69 1.381(4) .
C68 C73 1.400(4) .
C69 C70 1.394(4) .
C69 H69 0.9500 .
C70 C71 1.371(5) .
C70 H70 0.9500 .
C71 C72 1.377(4) .
C71 H71 0.9500 .
C72 O3 1.373(3) .
C72 C73 1.383(4) .
C73 H73 0.9500 .
C74 N6 1.373(3) .
C74 C75 1.445(4) .
C75 C76 1.354(4) .
C75 H75 0.9500 .
C76 C77 1.438(4) .
C76 H76 0.9500 .
C77 N6 1.372(3) .
C77 C78 1.401(4) .
C78 C88 1.395(4) .
C78 C79 1.496(4) .
C79 C80 1.389(4) .
C79 C84 1.409(4) .
C80 C81 1.393(4) .
C80 C85 1.508(4) .
C81 C82 1.392(4) .
C81 H81 0.9500 .
C82 C83 1.381(4) .
C82 C86 1.505(4) .
C83 C84 1.384(4) .
C83 H83 0.9500 .
C84 C87 1.508(4) .
C85 H85A 0.9800 .
C85 H85B 0.9800 .
C85 H85C 0.9800 .
C86 H86A 0.9800 .
C86 H86B 0.9800 .
C86 H86C 0.9800 .
C87 H87A 0.9800 .
C87 H87B 0.9800 .
C87 H87C 0.9800 .
C88 N7 1.370(3) .
C88 C89 1.443(4) .
C89 C90 1.337(4) .
C89 H89 0.9500 .
C90 C91 1.448(4) .
C90 H90 0.9500 .
C91 N7 1.370(3) .
C91 C92 1.405(4) .
C92 C99 1.405(4) .
C92 C93 1.492(4) .
C93 C98 1.386(4) .
C93 C94 1.388(4) .
C94 C95 1.389(4) .
C94 H94 0.9500 .
C95 C96 1.364(5) .
C95 H95 0.9500 .
C96 C97 1.375(5) .
C96 H96 0.9500 .
C97 C98 1.417(5) .
C98 H98 0.9500 .
C99 N8 1.372(3) .
C99 C100 1.442(4) .
C100 C101 1.356(4) .
C100 H100 0.9500 .
C101 C102 1.438(4) .
C101 H101 0.9500 .
C102 N8 1.371(3) .
C102 C103 1.397(4) .
C103 C104 1.494(4) .
C104 C109 1.392(5) .
C104 C105 1.401(4) .
C105 C106 1.390(4) .
C105 C110 1.499(5) .
C106 C107 1.353(5) .
C106 H106 0.9500 .
C107 C108 1.400(5) .
C107 C111 1.512(5) .
C108 C109 1.399(4) .
C108 H108 0.9500 .
C109 C112 1.502(5) .
C110 H11A 0.9800 .
C110 H11B 0.9800 .
C110 H11C 0.9800 .
C111 H11D 0.9800 .
C111 H11E 0.9800 .
C111 H11F 0.9800 .
C112 H11G 0.9800 .
C112 H11H 0.9800 .
C112 H11I 0.9800 .
C113 N9 1.332(4) .
C113 C114 1.386(4) .
C113 H113 0.9500 .
C114 C115 1.368(4) .
C114 H114 0.9500 .
C115 C116 1.379(4) .
C115 N10 1.442(3) .
C116 C117 1.381(4) .
C116 H116 0.9500 .
C117 N9 1.333(4) .
C117 H117 0.9500 .
C118 O5 1.212(3) .
C118 N10 1.407(3) .
C118 C119 1.475(4) .
C119 C120 1.361(4) .
C119 C129 1.400(3) .
C120 C121 1.400(4) .
C120 H120 0.9500 .
C121 O7 1.372(3) .
C121 C122 1.396(4) .
C122 C123 1.433(3) .
C122 C150 1.463(4) .
C123 C129 1.411(4) .
C123 C124 1.435(3) .
C124 C125 1.397(4) .
C124 C159 1.468(4) .
C125 O8 1.370(3) .
C125 C126 1.398(4) .
C126 C127 1.371(4) .
C126 H126 0.9500 .
C127 C129 1.408(3) .
C127 C128 1.472(4) .
C128 O6 1.202(3) .
C128 N10 1.411(3) .
C130 C135 1.362(4) .
C130 C131 1.375(4) .
C130 O7 1.397(3) .
C131 C132 1.388(4) .
C131 H131 0.9500 .
C132 C133 1.376(4) .
C132 H132 0.9500 .
C133 C134 1.391(4) .
C133 C136 1.530(4) .
C134 C135 1.389(4) .
C134 H134 0.9500 .
C135 H135 0.9500 .
C136 C137 1.518(5) .
C136 C139 1.521(5) .
C136 C138 1.527(5) .
C137 H13A 0.9800 .
C137 H13B 0.9800 .
C137 H13C 0.9800 .
C138 H13D 0.9800 .
C138 H13E 0.9800 .
C138 H13F 0.9800 .
C139 H13G 0.9800 .
C139 H13H 0.9800 .
C139 H13I 0.9800 .
C140 C141 1.362(4) .
C140 C145 1.381(5) .
C140 O8 1.395(3) .
C141 C142 1.404(5) .
C141 H141 0.9500 .
C142 C143 1.389(5) .
C142 H142 0.9500 .
C143 C144 1.386(5) .
C143 C146 1.531(5) .
C144 C145 1.377(4) .
C144 H144 0.9500 .
C145 H145 0.9500 .
C146 C148 1.317(15) .
C146 C147 1.493(12) .
C146 C249 1.503(13) .
C146 C149 1.58(2) .
C146 C248 1.645(12) .
C146 C247 1.671(17) .
C147 H14A 0.9800 .
C147 H14B 0.9800 .
C147 H14C 0.9800 .
C148 H14D 0.9800 .
C148 H14E 0.9800 .
C148 H14F 0.9800 .
C149 H14G 0.9800 .
C149 H14H 0.9800 .
C149 H14I 0.9800 .
C247 H14J 0.9800 .
C247 H14K 0.9800 .
C247 H14L 0.9800 .
C248 H14M 0.9800 .
C248 H14N 0.9800 .
C248 H14O 0.9800 .
C249 H14P 0.9800 .
C249 H14Q 0.9800 .
C249 H14R 0.9800 .
C150 C151 1.401(4) .
C150 C160 1.431(4) .
C151 O9 1.368(3) .
C151 C152 1.394(4) .
C152 C153 1.370(4) .
C152 H152 0.9500 .
C153 C161 1.397(4) .
C153 C154 1.475(4) .
C154 O11 1.206(3) .
C154 N11 1.411(4) .
C155 O12 1.210(3) .
C155 N11 1.409(4) .
C155 C156 1.476(4) .
C156 C157 1.357(4) .
C156 C161 1.415(4) .
C157 C158 1.399(4) .
C157 H157 0.9500 .
C158 O10 1.362(3) .
C158 C159 1.397(4) .
C159 C160 1.431(4) .
C160 C161 1.420(4) .
C162 C167 1.369(4) .
C162 C163 1.380(4) .
C162 O9 1.399(3) .
C163 C164 1.394(4) .
C163 H163 0.9500 .
C164 C165 1.388(4) .
C164 H164 0.9500 .
C165 C166 1.393(5) .
C165 C168 1.537(4) .
C166 C167 1.389(4) .
C166 H166 0.9500 .
C167 H167 0.9500 .
C168 C169 1.526(5) .
C168 C170 1.528(5) .
C168 C171 1.532(6) .
C169 H16A 0.9800 .
C169 H16B 0.9800 .
C169 H16C 0.9800 .
C170 H17A 0.9800 .
C170 H17B 0.9800 .
C170 H17C 0.9800 .
C171 H17D 0.9800 .
C171 H17E 0.9800 .
C171 H17F 0.9800 .
C172 C177 1.366(4) .
C172 C173 1.378(4) .
C172 O10 1.410(3) .
C173 C174 1.387(4) .
C173 H173 0.9500 .
C174 C175 1.388(4) .
C174 H174 0.9500 .
C175 C176 1.391(4) .
C175 C178 1.530(4) .
C176 C177 1.388(4) .
C176 H176 0.9500 .
C177 H177 0.9500 .
C178 C179 1.519(5) .
C178 C181 1.523(4) .
C178 C180 1.546(5) .
C179 H17G 0.9800 .
C179 H17H 0.9800 .
C179 H17I 0.9800 .
C180 H18A 0.9800 .
C180 H18B 0.9800 .
C180 H18C 0.9800 .
C181 H18D 0.9800 .
C181 H18E 0.9800 .
C181 H18F 0.9800 .
C182 C186 1.344(4) .
C182 C183 1.354(5) .
C182 N11 1.441(3) .
C183 C184 1.388(5) .
C183 H183 0.9500 .
C184 N12 1.296(4) .
C184 H184 0.9500 .
C185 N12 1.307(4) .
C185 C186 1.383(4) .
C185 H185 0.9500 .
C186 H186 0.9500 .
C1A C2A 1.383(4) .
C1A C6A 1.395(4) .
C1A C7A 1.474(4) .
C2A C3A 1.375(4) .
C2A H2A 0.9500 .
C3A C4A 1.396(4) .
C3A H3A 0.9500 .
C4A C5A 1.377(4) .
C4A C8A 1.511(4) .
C5A C6A 1.377(4) .
C5A H5A 0.9500 .
C6A H6A 0.9500 .
C7A H7AA 0.9800 .
C7A H7AB 0.9800 .
C7A H7AC 0.9800 .
C8A H8AA 0.9800 .
C8A H8AB 0.9800 .
C8A H8AC 0.9800 .
C1B C6B 1.387(4) .
C1B C2B 1.388(5) .
C1B C7B 1.499(5) .
C2B C3B 1.370(5) .
C2B H2B 0.9500 .
C3B C4B 1.398(5) .
C3B H3B 0.9500 .
C4B C5B 1.392(4) .
C4B C8B 1.495(5) .
C5B C6B 1.378(5) .
C5B H5B 0.9500 .
C6B H6B 0.9500 .
C7B H7BA 0.9800 .
C7B H7BB 0.9800 .
C7B H7BC 0.9800 .
C8B H8BA 0.9800 .
C8B H8BB 0.9800 .
C8B H8BC 0.9800 .
C1C C6C 1.383(6) .
C1C C2C 1.394(7) .
C1C C7C 1.469(7) .
C2C C3C 1.383(7) .
C2C H2C 0.9500 .
C3C C4C 1.365(6) .
C3C H3C 0.9500 .
C4C C5C 1.385(6) .
C4C C8C 1.522(6) .
C5C C6C 1.389(6) .
C5C H5C 0.9500 .
C6C H6C 0.9500 .
C7C H7CA 0.9800 .
C7C H7CB 0.9800 .
C7C H7CC 0.9800 .
C8C H8CA 0.9800 .
C8C H8CB 0.9800 .
C8C H8CC 0.9800 .
C1D C6D 1.388(5) .
C1D C2D 1.395(5) .
C1D C7D 1.503(5) .
C2D C3D 1.386(6) .
C2D H2D 0.9500 .
C3D C4D 1.384(5) .
C3D H3D 0.9500 .
C4D C5D 1.383(5) .
C4D C8D 1.507(5) .
C5D C6D 1.377(5) .
C5D H5D 0.9500 .
C6D H6D 0.9500 .
C7D H7DA 0.9800 .
C7D H7DB 0.9800 .
C7D H7DC 0.9800 .
C8D H8DA 0.9800 .
C8D H8DB 0.9800 .
C8D H8DC 0.9800 .
C1E C2E 1.381(4) .
C1E C6E 1.394(5) .
C1E C7E 1.468(5) .
C2E C3E 1.370(5) .
C2E H2E 0.9500 .
C3E C4E 1.392(4) .
C3E H3E 0.9500 .
C4E C5E 1.374(4) .
C4E C8E 1.519(5) .
C5E C6E 1.374(5) .
C5E H5E 0.9500 .
C6E H6E 0.9500 .
C7E H7EA 0.9800 .
C7E H7EB 0.9800 .
C7E H7EC 0.9800 .
C8E H8EA 0.9800 .
C8E H8EB 0.9800 .
C8E H8EC 0.9800 .
C1F C2F 1.387(5) .
C1F C6F 1.396(5) .
C1F C7F 1.495(5) .
C2F C3F 1.368(5) .
C2F H2F 0.9500 .
C3F C4F 1.384(5) .
C3F H3F 0.9500 .
C4F C5F 1.379(5) .
C4F C8F 1.511(5) .
C5F C6F 1.375(5) .
C5F H5F 0.9500 .
C6F H6F 0.9500 .
C7F H7FA 0.9800 .
C7F H7FB 0.9800 .
C7F H7FC 0.9800 .
C8F H8FA 0.9800 .
C8F H8FB 0.9800 .
C8F H8FC 0.9800 .
C1G C2G 1.379(5) .
C1G C6G 1.394(5) .
C1G C7G 1.469(5) .
C2G C3G 1.372(5) .
C2G H2G 0.9500 .
C3G C4G 1.398(4) .
C3G H3G 0.9500 .
C4G C5G 1.373(5) .
C4G C8G 1.517(5) .
C5G C6G 1.374(5) .
C5G H5G 0.9500 .
C6G H6G 0.9500 .
C7G H7GA 0.9800 .
C7G H7GB 0.9800 .
C7G H7GC 0.9800 .
C8G H8GA 0.9800 .
C8G H8GB 0.9800 .
C8G H8GC 0.9800 .
C1I C2I 1.386(5) .
C1I C6I 1.390(5) .
C1I C7I 1.467(5) .
C2I C3I 1.369(5) .
C2I H2I 0.9500 .
C3I C4I 1.392(5) .
C3I H3I 0.9500 .
C4I C5I 1.376(5) .
C4I C8I 1.520(5) .
C4I C8I 1.608(12) 2_675
C5I C8I 1.023(10) 2_675
C5I C6I 1.376(5) .
C5I H5I 0.9298 .
C6I H6I 0.9500 .
C7I H7IA 0.9800 .
C7I H7IB 0.9800 .
C7I H7IC 0.9800 .
C8I C5I 1.023(10) 2_675
C8I C4I 1.608(12) 2_675
C8I H8IA 0.9800 .
C8I H8IB 0.9800 .
C8I H8IC 0.9800 .
C1G' C2G' 1.383(5) .
C1G' C6G' 1.392(5) .
C1G' C7G' 1.469(5) .
C2G' C3G' 1.369(5) .
C2G' H2G' 0.9500 .
C3G' C4G' 1.396(5) .
C3G' H3G' 0.9500 .
C4G' C5G' 1.373(5) .
C4G' C8G' 1.516(5) .
C5G' C6G' 1.374(5) .
C5G' H5G' 0.9500 .
C6G' H6G' 0.9500 .
C7G' H7GD 0.9800 .
C7G' H7GE 0.9800 .
C7G' H7GF 0.9800 .
C8G' H8GD 0.9800 .
C8G' H8GE 0.9800 .
C8G' H8GF 0.9800 .
C1E' C2E' 1.384(5) .
C1E' C6E' 1.393(5) .
C1E' C7E' 1.468(5) .
C2E' C3E' 1.370(5) .
C2E' H2E' 0.9500 .
C3E' C4E' 1.397(5) .
C3E' H3E' 0.9500 .
C4E' C5E' 1.376(5) .
C4E' C8E' 1.518(5) .
C5E' C6E' 1.373(5) .
C5E' H5E' 0.9500 .
C6E' H6E' 0.9500 .
C7E' H7ED 0.9800 .
C7E' H7EE 0.9800 .
C7E' H7EF 0.9800 .
C8E' H8ED 0.9800 .
C8E' H8EE 0.9800 .
C8E' H8EF 0.9800 .
C1I' C2I' 1.384(5) .
C1I' C6I' 1.392(5) .
C1I' C7I' 1.468(5) .
C2I' C3I' 1.369(5) .
C2I' H2I' 0.9500 .
C3I' C4I' 1.396(5) .
C3I' H3I' 0.9500 .
C4I' C5I' 1.376(5) .
C4I' C8I' 1.505(17) 1_556
C5I' C6I' 1.374(5) .
C5I' H5I' 0.9500 .
C6I' H6I' 0.9500 .
C7I' H7ID 0.9800 .
C7I' H7IE 0.9800 .
C7I' H7IF 0.9800 .
C8I' C4I' 1.505(17) 1_554
C8I' H8I1 0.9800 .
C8I' H8I2 0.9800 .
C8I' H8I3 0.9800 .
C1J C2J 1.378(5) .
C1J C3J 1.378(5) 2_776
C1J C4J 1.501(6) .
C2J C3J 1.363(5) .
C2J H2J 0.9500 .
C3J C1J 1.378(5) 2_776
C3J H3JA 0.9500 .
C4J H4JA 0.9800 .
C4J H4JB 0.9800 .
C4J H4JC 0.9800 .
C1K C2K 1.383(5) .
C1K C3K 1.385(5) 2_667
C1K C4K 1.497(5) .
C2K C3K 1.373(5) .
C2K H2K 0.9500 .
C3K C1K 1.385(5) 2_667
C3K H3KA 0.9500 .
C4K H4KA 0.9800 .
C4K H4KB 0.9800 .
C4K H4KC 0.9800 .
N1 Zn2 2.056(2) .
N2 Zn2 2.055(2) .
N3 Zn2 2.063(2) .
N4 Zn2 2.057(2) .
N5 Zn1 2.058(2) .
N6 Zn1 2.054(2) .
N7 Zn1 2.056(2) .
N8 Zn1 2.061(2) .
N9 Zn1 2.172(2) .
N12 Zn2 2.170(2) 1_454
Zn2 N12 2.170(2) 1_656

loop_
_geom_torsion_atom_site_label_1
_geom_torsion_atom_site_label_2
_geom_torsion_atom_site_label_3
_geom_torsion_atom_site_label_4
_geom_torsion
_geom_torsion_site_symmetry_1
_geom_torsion_site_symmetry_4
N1 C1 C2 C3 -1.2(3) . .
C41 C1 C2 C3 176.9(3) . .
C1 C2 C3 C4 0.6(3) . .
C2 C3 C4 N1 0.2(3) . .
C2 C3 C4 C5 178.6(3) . .
N1 C4 C5 C12 7.5(4) . .
C3 C4 C5 C12 -170.7(3) . .
N1 C4 C5 C6 -171.5(2) . .
C3 C4 C5 C6 10.3(4) . .
C4 C5 C6 C11 -121.6(3) . .
C12 C5 C6 C11 59.4(4) . .
C4 C5 C6 C7 61.8(3) . .
C12 C5 C6 C7 -117.2(3) . .
C11 C6 C7 C8 -1.4(4) . .
C5 C6 C7 C8 175.3(3) . .
C6 C7 C8 C9 0.0(5) . .
C7 C8 C9 C10 0.7(5) . .
C8 C9 C10 O1 -179.8(3) . .
C8 C9 C10 C11 0.0(4) . .
C7 C6 C11 C10 2.2(4) . .
C5 C6 C11 C10 -174.5(2) . .
O1 C10 C11 C6 178.3(2) . .
C9 C10 C11 C6 -1.5(4) . .
C4 C5 C12 N2 -3.7(4) . .
C6 C5 C12 N2 175.3(2) . .
C4 C5 C12 C13 174.3(3) . .
C6 C5 C12 C13 -6.8(4) . .
N2 C12 C13 C14 0.7(3) . .
C5 C12 C13 C14 -177.6(3) . .
C12 C13 C14 C15 -1.0(3) . .
C13 C14 C15 N2 1.0(3) . .
C13 C14 C15 C16 -179.7(3) . .
N2 C15 C16 C26 -2.1(4) . .
C14 C15 C16 C26 178.8(3) . .
N2 C15 C16 C17 177.3(2) . .
C14 C15 C16 C17 -1.7(4) . .
C26 C16 C17 C18 88.6(3) . .
C15 C16 C17 C18 -90.8(3) . .
C26 C16 C17 C22 -90.3(3) . .
C15 C16 C17 C22 90.3(3) . .
C22 C17 C18 C19 -0.7(4) . .
C16 C17 C18 C19 -179.6(3) . .
C22 C17 C18 C23 178.6(3) . .
C16 C17 C18 C23 -0.3(4) . .
C17 C18 C19 C20 -0.8(5) . .
C23 C18 C19 C20 179.9(3) . .
C18 C19 C20 C21 1.5(5) . .
C18 C19 C20 C24 -175.5(3) . .
C19 C20 C21 C22 -0.6(5) . .
C24 C20 C21 C22 176.4(3) . .
C20 C21 C22 C17 -0.8(5) . .
C20 C21 C22 C25 179.3(3) . .
C18 C17 C22 C21 1.5(4) . .
C16 C17 C22 C21 -179.6(3) . .
C18 C17 C22 C25 -178.6(3) . .
C16 C17 C22 C25 0.3(4) . .
C15 C16 C26 N3 0.0(4) . .
C17 C16 C26 N3 -179.4(2) . .
C15 C16 C26 C27 179.2(3) . .
C17 C16 C26 C27 -0.3(4) . .
N3 C26 C27 C28 0.3(3) . .
C16 C26 C27 C28 -178.9(3) . .
C26 C27 C28 C29 -0.4(3) . .
C27 C28 C29 N3 0.4(3) . .
C27 C28 C29 C30 179.7(3) . .
N3 C29 C30 C37 1.8(5) . .
C28 C29 C30 C37 -177.5(3) . .
N3 C29 C30 C31' 164.7(4) . .
C28 C29 C30 C31' -14.6(5) . .
N3 C29 C30 C31 -175.0(3) . .
C28 C29 C30 C31 5.8(4) . .
C29 C30 C31 C32 79.2(8) . .
C37 C30 C31 C32 -97.8(7) . .
C31' C30 C31 C32 177(3) . .
C29 C30 C31 C36 -99.1(6) . .
C37 C30 C31 C36 83.9(6) . .
C31' C30 C31 C36 -2(2) . .
C36 C31 C32 C33 -1.6(10) . .
C30 C31 C32 C33 -179.8(6) . .
C31 C32 C33 C34 0.5(9) . .
C32 C33 C34 C35 1.0(9) . .
C33 C34 C35 C36 -1.4(9) . .
C33 C34 C35 O2 178.6(5) . .
C34 C35 C36 C31 0.3(9) . .
O2 C35 C36 C31 -179.7(6) . .
C32 C31 C36 C35 1.2(10) . .
C30 C31 C36 C35 179.6(5) . .
C36 C35 O2 C57 -0.9(8) . .
C34 C35 O2 C57 179.1(5) . .
C35 O2 C57 C58 175.9(4) . .
O2 C57 C58 C59 171.5(5) . .
C57 C58 C59 C60 173.5(7) . .
C58 C59 C60 C61 171.9(7) . .
C59 C60 C61 C62 53.9(11) . .
C60 C61 C62 O4 62.8(13) . .
C61 C62 O4 C97 159.9(10) . .
C29 C30 C31' C32' 83.5(11) . .
C37 C30 C31' C32' -111.8(10) . .
C31 C30 C31' C32' -8.8(16) . .
C29 C30 C31' C36' -99.0(10) . .
C37 C30 C31' C36' 65.7(11) . .
C31 C30 C31' C36' 169(3) . .
C36' C31' C32' C33' -0.9(17) . .
C30 C31' C32' C33' 176.6(9) . .
C31' C32' C33' C34' -0.4(16) . .
C32' C33' C34' C35' 1.1(16) . .
C33' C34' C35' C36' -0.4(16) . .
C33' C34' C35' O2' -178.2(10) . .
C34' C35' C36' C31' -0.9(15) . .
O2' C35' C36' C31' 176.7(10) . .
C32' C31' C36' C35' 1.6(17) . .
C30 C31' C36' C35' -175.9(9) . .
C34' C35' O2' C57' 171.9(10) . .
C36' C35' O2' C57' -5.7(14) . .
C35' O2' C57' C58' 171.9(8) . .
O2' C57' C58' C59' -66.8(13) . .
C57' C58' C59' C60' 176.8(9) . .
C58' C59' C60' C61' 56.0(16) . .
C59' C60' C61' C62' 59.2(16) . .
C60' C61' C62' O4' 58.1(19) . .
C61' C62' O4' C97 173.8(14) . .
C29 C30 C37 N4 3.1(5) . .
C31' C30 C37 N4 -160.3(4) . .
C31 C30 C37 N4 179.9(3) . .
C29 C30 C37 C38 179.8(3) . .
C31' C30 C37 C38 16.4(5) . .
C31 C30 C37 C38 -3.4(4) . .
N4 C37 C38 C39 1.1(3) . .
C30 C37 C38 C39 -176.0(3) . .
C37 C38 C39 C40 0.0(3) . .
C38 C39 C40 N4 -1.1(3) . .
C38 C39 C40 C41 178.3(3) . .
N4 C40 C41 C1 -3.0(4) . .
C39 C40 C41 C1 177.8(3) . .
N4 C40 C41 C42 176.7(3) . .
C39 C40 C41 C42 -2.5(4) . .
N1 C1 C41 C40 -3.6(4) . .
C2 C1 C41 C40 178.6(3) . .
N1 C1 C41 C42 176.8(3) . .
C2 C1 C41 C42 -1.0(4) . .
C40 C41 C42 C47 -94.9(3) . .
C1 C41 C42 C47 84.8(3) . .
C40 C41 C42 C43 81.4(3) . .
C1 C41 C42 C43 -98.9(3) . .
C47 C42 C43 C44 1.2(4) . .
C41 C42 C43 C44 -175.1(3) . .
C47 C42 C43 C48 -179.5(3) . .
C41 C42 C43 C48 4.1(4) . .
C42 C43 C44 C45 0.9(4) . .
C48 C43 C44 C45 -178.3(3) . .
C43 C44 C45 C46 -2.6(5) . .
C43 C44 C45 C49 176.0(3) . .
C44 C45 C46 C47 2.2(4) . .
C49 C45 C46 C47 -176.3(3) . .
C43 C42 C47 C46 -1.6(4) . .
C41 C42 C47 C46 174.8(3) . .
C43 C42 C47 C50 179.1(3) . .
C41 C42 C47 C50 -4.6(4) . .
C45 C46 C47 C42 -0.2(4) . .
C45 C46 C47 C50 179.2(3) . .
O1 C51 C52 C53 70.5(3) . .
C51 C52 C53 C54 -179.8(3) . .
C52 C53 C54 C55 71.1(4) . .
C53 C54 C55 C56 69.4(4) . .
C54 C55 C56 O3 62.5(3) . .
N5 C63 C64 C65 0.1(3) . .
C103 C63 C64 C65 -179.1(3) . .
C63 C64 C65 C66 0.6(3) . .
C64 C65 C66 N5 -1.2(3) . .
C64 C65 C66 C67 178.9(3) . .
N5 C66 C67 C74 -2.3(4) . .
C65 C66 C67 C74 177.5(3) . .
N5 C66 C67 C68 -179.4(2) . .
C65 C66 C67 C68 0.4(4) . .
C66 C67 C68 C69 -65.9(4) . .
C74 C67 C68 C69 116.8(3) . .
C66 C67 C68 C73 115.0(3) . .
C74 C67 C68 C73 -62.3(3) . .
C73 C68 C69 C70 1.4(4) . .
C67 C68 C69 C70 -177.7(3) . .
C68 C69 C70 C71 0.4(5) . .
C69 C70 C71 C72 -0.7(5) . .
C70 C71 C72 O3 178.3(3) . .
C70 C71 C72 C73 -0.9(5) . .
O3 C72 C73 C68 -176.5(3) . .
C71 C72 C73 C68 2.7(4) . .
C69 C68 C73 C72 -2.9(4) . .
C67 C68 C73 C72 176.2(3) . .
C66 C67 C74 N6 -2.6(4) . .
C68 C67 C74 N6 174.5(2) . .
C66 C67 C74 C75 177.3(3) . .
C68 C67 C74 C75 -5.5(4) . .
N6 C74 C75 C76 -1.5(3) . .
C67 C74 C75 C76 178.6(3) . .
C74 C75 C76 C77 0.1(3) . .
C75 C76 C77 N6 1.3(3) . .
C75 C76 C77 C78 -179.8(3) . .
N6 C77 C78 C88 2.6(4) . .
C76 C77 C78 C88 -176.2(3) . .
N6 C77 C78 C79 -178.2(2) . .
C76 C77 C78 C79 3.0(4) . .
C88 C78 C79 C80 -92.0(3) . .
C77 C78 C79 C80 88.7(3) . .
C88 C78 C79 C84 90.8(3) . .
C77 C78 C79 C84 -88.4(3) . .
C84 C79 C80 C81 2.1(4) . .
C78 C79 C80 C81 -175.0(2) . .
C84 C79 C80 C85 -177.9(2) . .
C78 C79 C80 C85 5.0(4) . .
C79 C80 C81 C82 0.4(4) . .
C85 C80 C81 C82 -179.6(3) . .
C80 C81 C82 C83 -2.6(4) . .
C80 C81 C82 C86 176.7(3) . .
C81 C82 C83 C84 2.4(4) . .
C86 C82 C83 C84 -176.9(3) . .
C82 C83 C84 C79 0.1(4) . .
C82 C83 C84 C87 179.8(3) . .
C80 C79 C84 C83 -2.3(4) . .
C78 C79 C84 C83 174.9(2) . .
C80 C79 C84 C87 178.0(3) . .
C78 C79 C84 C87 -4.8(4) . .
C77 C78 C88 N7 5.0(4) . .
C79 C78 C88 N7 -174.1(2) . .
C77 C78 C88 C89 -178.5(3) . .
C79 C78 C88 C89 2.3(4) . .
N7 C88 C89 C90 1.2(3) . .
C78 C88 C89 C90 -175.8(3) . .
C88 C89 C90 C91 0.0(3) . .
C89 C90 C91 N7 -1.2(3) . .
C89 C90 C91 C92 178.9(3) . .
N7 C91 C92 C99 -7.6(4) . .
C90 C91 C92 C99 172.3(3) . .
N7 C91 C92 C93 169.1(2) . .
C90 C91 C92 C93 -11.0(4) . .
C91 C92 C93 C98 125.0(3) . .
C99 C92 C93 C98 -58.1(4) . .
C91 C92 C93 C94 -56.6(4) . .
C99 C92 C93 C94 120.3(3) . .
C98 C93 C94 C95 -0.4(4) . .
C92 C93 C94 C95 -178.8(3) . .
C93 C94 C95 C96 0.6(5) . .
C94 C95 C96 C97 0.2(5) . .
C62' O4' C97 C96 -150.4(15) . .
C62' O4' C97 O4 79(8) . .
C62' O4' C97 C98 24(2) . .
C95 C96 C97 O4' 173.4(11) . .
C95 C96 C97 O4 -177.0(7) . .
C95 C96 C97 C98 -1.3(5) . .
C62 O4 C97 O4' -75(8) . .
C62 O4 C97 C96 -128.5(10) . .
C62 O4 C97 C98 55.7(14) . .
C94 C93 C98 C97 -0.6(4) . .
C92 C93 C98 C97 177.8(3) . .
O4' C97 C98 C93 -172.3(13) . .
C96 C97 C98 C93 1.5(5) . .
O4 C97 C98 C93 177.1(7) . .
C91 C92 C99 N8 0.4(4) . .
C93 C92 C99 N8 -176.3(2) . .
C91 C92 C99 C100 -179.0(3) . .
C93 C92 C99 C100 4.4(4) . .
N8 C99 C100 C101 -1.1(3) . .
C92 C99 C100 C101 178.4(3) . .
C99 C100 C101 C102 1.0(3) . .
C100 C101 C102 N8 -0.6(3) . .
C100 C101 C102 C103 176.6(3) . .
N5 C63 C103 C102 1.6(5) . .
C64 C63 C103 C102 -179.3(3) . .
N5 C63 C103 C104 -176.6(3) . .
C64 C63 C103 C104 2.4(4) . .
N8 C102 C103 C63 2.3(5) . .
C101 C102 C103 C63 -174.5(3) . .
N8 C102 C103 C104 -179.4(3) . .
C101 C102 C103 C104 3.8(4) . .
C63 C103 C104 C109 -85.9(3) . .
C102 C103 C104 C109 95.7(3) . .
C63 C103 C104 C105 95.1(3) . .
C102 C103 C104 C105 -83.3(3) . .
C109 C104 C105 C106 -2.9(5) . .
C103 C104 C105 C106 176.1(3) . .
C109 C104 C105 C110 178.4(3) . .
C103 C104 C105 C110 -2.6(4) . .
C104 C105 C106 C107 1.4(5) . .
C110 C105 C106 C107 -179.9(3) . .
C105 C106 C107 C108 1.1(5) . .
C105 C106 C107 C111 -176.9(3) . .
C106 C107 C108 C109 -2.1(6) . .
C111 C107 C108 C109 175.8(4) . .
C105 C104 C109 C108 1.9(5) . .
C103 C104 C109 C108 -177.1(3) . .
C105 C104 C109 C112 -178.8(3) . .
C103 C104 C109 C112 2.2(5) . .
C107 C108 C109 C104 0.6(5) . .
C107 C108 C109 C112 -178.7(3) . .
N9 C113 C114 C115 0.6(5) . .
C113 C114 C115 C116 2.3(4) . .
C113 C114 C115 N10 -177.8(3) . .
C114 C115 C116 C117 -3.2(4) . .
N10 C115 C116 C117 176.8(3) . .
C115 C116 C117 N9 1.4(5) . .
O5 C118 C119 C120 -0.7(4) . .
N10 C118 C119 C120 179.8(3) . .
O5 C118 C119 C129 175.9(3) . .
N10 C118 C119 C129 -3.5(4) . .
C129 C119 C120 C121 5.9(4) . .
C118 C119 C120 C121 -177.4(3) . .
C119 C120 C121 O7 -175.8(2) . .
C119 C120 C121 C122 -1.3(4) . .
O7 C121 C122 C123 166.7(2) . .
C120 C121 C122 C123 -7.7(4) . .
O7 C121 C122 C150 -10.5(4) . .
C120 C121 C122 C150 175.1(3) . .
C121 C122 C123 C129 12.3(4) . .
C150 C122 C123 C129 -170.3(2) . .
C121 C122 C123 C124 -166.7(2) . .
C150 C122 C123 C124 10.7(4) . .
C129 C123 C124 C125 14.6(4) . .
C122 C123 C124 C125 -166.4(3) . .
C129 C123 C124 C159 -164.8(2) . .
C122 C123 C124 C159 14.2(4) . .
C123 C124 C125 O8 165.2(2) . .
C159 C124 C125 O8 -15.4(4) . .
C123 C124 C125 C126 -10.4(4) . .
C159 C124 C125 C126 168.9(3) . .
O8 C125 C126 C127 -175.2(3) . .
C124 C125 C126 C127 0.5(4) . .
C125 C126 C127 C129 5.4(4) . .
C125 C126 C127 C128 -176.5(3) . .
C126 C127 C128 O6 -0.9(5) . .
C129 C127 C128 O6 177.2(3) . .
C126 C127 C128 N10 178.8(3) . .
C129 C127 C128 N10 -3.1(4) . .
C120 C119 C129 C127 179.0(3) . .
C118 C119 C129 C127 2.4(4) . .
C120 C119 C129 C123 -1.0(4) . .
C118 C119 C129 C123 -177.6(3) . .
C126 C127 C129 C119 179.1(3) . .
C128 C127 C129 C119 1.0(4) . .
C126 C127 C129 C123 -0.9(4) . .
C128 C127 C129 C123 -179.0(3) . .
C122 C123 C129 C119 -8.2(4) . .
C124 C123 C129 C119 170.8(2) . .
C122 C123 C129 C127 171.7(2) . .
C124 C123 C129 C127 -9.2(4) . .
C135 C130 C131 C132 0.2(4) . .
O7 C130 C131 C132 -176.3(2) . .
C130 C131 C132 C133 0.4(5) . .
C131 C132 C133 C134 -0.6(4) . .
C131 C132 C133 C136 177.2(3) . .
C132 C133 C134 C135 0.2(5) . .
C136 C133 C134 C135 -177.6(3) . .
C131 C130 C135 C134 -0.6(4) . .
O7 C130 C135 C134 176.0(3) . .
C133 C134 C135 C130 0.4(5) . .
C132 C133 C136 C137 154.4(3) . .
C134 C133 C136 C137 -28.0(4) . .
C132 C133 C136 C139 -86.2(4) . .
C134 C133 C136 C139 91.5(4) . .
C132 C133 C136 C138 35.2(5) . .
C134 C133 C136 C138 -147.1(4) . .
C145 C140 C141 C142 0.4(5) . .
O8 C140 C141 C142 178.4(3) . .
C140 C141 C142 C143 -0.2(5) . .
C141 C142 C143 C144 -0.4(5) . .
C141 C142 C143 C146 -179.1(3) . .
C142 C143 C144 C145 0.7(5) . .
C146 C143 C144 C145 179.6(3) . .
C143 C144 C145 C140 -0.6(5) . .
C141 C140 C145 C144 0.0(5) . .
O8 C140 C145 C144 -178.0(3) . .
C144 C143 C146 C148 157.4(11) . .
C142 C143 C146 C148 -23.8(11) . .
C144 C143 C146 C147 52.4(6) . .
C142 C143 C146 C147 -128.9(6) . .
C144 C143 C146 C249 -78.9(7) . .
C142 C143 C146 C249 99.9(8) . .
C144 C143 C146 C149 -73.3(11) . .
C142 C143 C146 C149 105.4(11) . .
C144 C143 C146 C248 166.8(6) . .
C142 C143 C146 C248 -14.4(7) . .
C144 C143 C146 C247 27.0(8) . .
C142 C143 C146 C247 -154.3(7) . .
C121 C122 C150 C151 -27.2(4) . .
C123 C122 C150 C151 155.6(3) . .
C121 C122 C150 C160 151.9(3) . .
C123 C122 C150 C160 -25.3(4) . .
C160 C150 C151 O9 163.2(2) . .
C122 C150 C151 O9 -17.7(4) . .
C160 C150 C151 C152 -12.7(4) . .
C122 C150 C151 C152 166.4(3) . .
O9 C151 C152 C153 -173.4(3) . .
C150 C151 C152 C153 2.4(4) . .
C151 C152 C153 C161 6.4(4) . .
C151 C152 C153 C154 -174.9(3) . .
C152 C153 C154 O11 5.3(4) . .
C161 C153 C154 O11 -176.0(3) . .
C152 C153 C154 N11 -174.3(2) . .
C161 C153 C154 N11 4.4(4) . .
O12 C155 C156 C157 -0.7(4) . .
N11 C155 C156 C157 178.6(2) . .
O12 C155 C156 C161 176.2(3) . .
N11 C155 C156 C161 -4.5(4) . .
C161 C156 C157 C158 4.1(4) . .
C155 C156 C157 C158 -179.0(3) . .
C156 C157 C158 O10 -172.0(3) . .
C156 C157 C158 C159 1.2(4) . .
O10 C158 C159 C160 163.3(2) . .
C157 C158 C159 C160 -10.1(4) . .
O10 C158 C159 C124 -12.5(4) . .
C157 C158 C159 C124 174.2(3) . .
C125 C124 C159 C158 -28.2(4) . .
C123 C124 C159 C158 151.1(3) . .
C125 C124 C159 C160 156.0(3) . .
C123 C124 C159 C160 -24.6(4) . .
C158 C159 C160 C161 13.8(4) . .
C124 C159 C160 C161 -170.2(2) . .
C158 C159 C160 C150 -165.9(2) . .
C124 C159 C160 C150 10.1(4) . .
C151 C150 C160 C161 14.4(4) . .
C122 C150 C160 C161 -164.8(2) . .
C151 C150 C160 C159 -165.9(3) . .
C122 C150 C160 C159 14.9(4) . .
C152 C153 C161 C156 178.7(3) . .
C154 C153 C161 C156 0.1(4) . .
C152 C153 C161 C160 -4.4(4) . .
C154 C153 C161 C160 177.0(2) . .
C157 C156 C161 C153 176.8(3) . .
C155 C156 C161 C153 0.0(4) . .
C157 C156 C161 C160 -0.1(4) . .
C155 C156 C161 C160 -176.9(2) . .
C159 C160 C161 C153 174.1(3) . .
C150 C160 C161 C153 -6.2(4) . .
C159 C160 C161 C156 -9.0(4) . .
C150 C160 C161 C156 170.8(2) . .
C167 C162 C163 C164 3.1(4) . .
O9 C162 C163 C164 179.5(2) . .
C162 C163 C164 C165 -0.7(5) . .
C163 C164 C165 C166 -1.8(5) . .
C163 C164 C165 C168 175.3(3) . .
C164 C165 C166 C167 1.9(5) . .
C168 C165 C166 C167 -175.1(3) . .
C163 C162 C167 C166 -3.0(4) . .
O9 C162 C167 C166 -179.2(3) . .
C165 C166 C167 C162 0.4(5) . .
C164 C165 C168 C169 54.9(4) . .
C166 C165 C168 C169 -128.1(4) . .
C164 C165 C168 C170 -65.4(4) . .
C166 C165 C168 C170 111.6(4) . .
C164 C165 C168 C171 175.6(3) . .
C166 C165 C168 C171 -7.5(5) . .
C177 C172 C173 C174 1.2(4) . .
O10 C172 C173 C174 179.1(3) . .
C172 C173 C174 C175 -0.1(4) . .
C173 C174 C175 C176 -1.3(4) . .
C173 C174 C175 C178 177.4(3) . .
C174 C175 C176 C177 1.6(4) . .
C178 C175 C176 C177 -177.1(3) . .
C173 C172 C177 C176 -0.8(4) . .
O10 C172 C177 C176 -178.7(2) . .
C175 C176 C177 C172 -0.6(4) . .
C174 C175 C178 C179 60.2(4) . .
C176 C175 C178 C179 -121.1(3) . .
C174 C175 C178 C181 -178.6(3) . .
C176 C175 C178 C181 0.0(4) . .
C174 C175 C178 C180 -60.0(4) . .
C176 C175 C178 C180 118.7(3) . .
C186 C182 C183 C184 6.7(7) . .
N11 C182 C183 C184 -179.0(4) . .
C182 C183 C184 N12 -3.1(9) . .
C183 C182 C186 C185 -5.1(6) . .
N11 C182 C186 C185 -179.5(3) . .
N12 C185 C186 C182 -0.4(5) . .
C6A C1A C2A C3A -1.0(6) . .
C7A C1A C2A C3A 178.9(4) . .
C1A C2A C3A C4A -0.5(5) . .
C2A C3A C4A C5A 2.1(5) . .
C2A C3A C4A C8A -177.1(3) . .
C3A C4A C5A C6A -2.3(5) . .
C8A C4A C5A C6A 177.0(4) . .
C4A C5A C6A C1A 0.8(6) . .
C2A C1A C6A C5A 0.9(6) . .
C7A C1A C6A C5A -179.1(4) . .
C6B C1B C2B C3B 2.4(5) . .
C7B C1B C2B C3B -177.3(3) . .
C1B C2B C3B C4B -0.5(5) . .
C2B C3B C4B C5B -2.1(5) . .
C2B C3B C4B C8B 177.1(3) . .
C3B C4B C5B C6B 2.8(5) . .
C8B C4B C5B C6B -176.4(3) . .
C4B C5B C6B C1B -0.8(5) . .
C2B C1B C6B C5B -1.8(5) . .
C7B C1B C6B C5B 177.9(3) . .
C6C C1C C2C C3C 0.1(6) . .
C7C C1C C2C C3C -179.3(4) . .
C1C C2C C3C C4C -1.2(7) . .
C2C C3C C4C C5C 1.3(6) . .
C2C C3C C4C C8C 179.2(4) . .
C3C C4C C5C C6C -0.3(6) . .
C8C C4C C5C C6C -178.2(4) . .
C2C C1C C6C C5C 0.9(7) . .
C7C C1C C6C C5C -179.7(4) . .
C4C C5C C6C C1C -0.8(7) . .
C6D C1D C2D C3D -1.6(5) . .
C7D C1D C2D C3D 178.2(4) . .
C1D C2D C3D C4D 0.1(6) . .
C2D C3D C4D C5D 0.9(6) . .
C2D C3D C4D C8D 179.8(4) . .
C3D C4D C5D C6D -0.5(5) . .
C8D C4D C5D C6D -179.4(3) . .
C4D C5D C6D C1D -1.0(6) . .
C2D C1D C6D C5D 2.0(5) . .
C7D C1D C6D C5D -177.8(3) . .
C6E C1E C2E C3E 0.5(12) . .
C7E C1E C2E C3E -177.7(6) . .
C1E C2E C3E C4E -1.0(11) . .
C2E C3E C4E C5E -1.5(8) . .
C2E C3E C4E C8E 179.4(6) . .
C3E C4E C5E C6E 4.4(10) . .
C8E C4E C5E C6E -176.4(8) . .
C4E C5E C6E C1E -5.1(15) . .
C2E C1E C6E C5E 2.4(15) . .
C7E C1E C6E C5E -179.3(8) . .
C6F C1F C2F C3F -0.3(5) . .
C7F C1F C2F C3F -178.2(4) . .
C1F C2F C3F C4F 1.5(6) . .
C2F C3F C4F C5F -0.8(6) . .
C2F C3F C4F C8F -178.9(4) . .
C3F C4F C5F C6F -1.2(5) . .
C8F C4F C5F C6F 176.9(4) . .
C4F C5F C6F C1F 2.4(5) . .
C2F C1F C6F C5F -1.6(5) . .
C7F C1F C6F C5F 176.3(3) . .
C6G C1G C2G C3G -3.9(11) . .
C7G C1G C2G C3G 177.0(7) . .
C1G C2G C3G C4G 1.9(10) . .
C2G C3G C4G C5G 0.6(9) . .
C2G C3G C4G C8G -179.0(6) . .
C3G C4G C5G C6G -0.9(9) . .
C8G C4G C5G C6G 178.7(6) . .
C4G C5G C6G C1G -1.3(10) . .
C2G C1G C6G C5G 3.6(11) . .
C7G C1G C6G C5G -177.3(7) . .
C6I C1I C2I C3I -0.5(12) . .
C7I C1I C2I C3I 177.7(10) . .
C1I C2I C3I C4I 0.6(13) . .
C2I C3I C4I C5I 0.1(12) . .
C2I C3I C4I C8I -178.1(8) . .
C2I C3I C4I C8I 31.6(18) . 2_675
C3I C4I C5I C8I 155.2(9) . 2_675
C8I C4I C5I C8I -26.6(14) . 2_675
C3I C4I C5I C6I -0.9(13) . .
C8I C4I C5I C6I 177.3(8) . .
C8I C4I C5I C6I -156.0(13) 2_675 .
C8I C5I C6I C1I -131.6(16) 2_675 .
C4I C5I C6I C1I 1.0(13) . .
C2I C1I C6I C5I -0.2(12) . .
C7I C1I C6I C5I -178.5(10) . .
C5I C4I C8I C5I 51(2) . 2_675
C3I C4I C8I C5I -131.3(16) . 2_675
C8I C4I C8I C5I 34.1(15) 2_675 2_675
C5I C4I C8I C4I 16.5(9) . 2_675
C3I C4I C8I C4I -165.4(9) . 2_675
C8I C4I C8I C4I 0.004(1) 2_675 2_675
C6G' C1G' C2G' C3G' 2.8(17) . .
C7G' C1G' C2G' C3G' -176.6(11) . .
C1G' C2G' C3G' C4G' -1(2) . .
C2G' C3G' C4G' C5G' 0(2) . .
C2G' C3G' C4G' C8G' -177.9(13) . .
C3G' C4G' C5G' C6G' 0(2) . .
C8G' C4G' C5G' C6G' 177.1(13) . .
C4G' C5G' C6G' C1G' 2(2) . .
C2G' C1G' C6G' C5G' -3.5(17) . .
C7G' C1G' C6G' C5G' 175.9(11) . .
C6E' C1E' C2E' C3E' 6(3) . .
C7E' C1E' C2E' C3E' -176.6(15) . .
C1E' C2E' C3E' C4E' 2(3) . .
C2E' C3E' C4E' C5E' -10(4) . .
C2E' C3E' C4E' C8E' -177(2) . .
C3E' C4E' C5E' C6E' 11(4) . .
C8E' C4E' C5E' C6E' 178(3) . .
C4E' C5E' C6E' C1E' -4(5) . .
C2E' C1E' C6E' C5E' -5(5) . .
C7E' C1E' C6E' C5E' 178(3) . .
C6I' C1I' C2I' C3I' 1.1(19) . .
C7I' C1I' C2I' C3I' -177.3(14) . .
C1I' C2I' C3I' C4I' 2(2) . .
C2I' C3I' C4I' C5I' -5.6(19) . .
C2I' C3I' C4I' C8I' -179.4(13) . 1_556
C3I' C4I' C5I' C6I' 6.1(18) . .
C8I' C4I' C5I' C6I' 179.2(12) 1_556 .
C4I' C5I' C6I' C1I' -3.0(17) . .
C2I' C1I' C6I' C5I' -0.8(16) . .
C7I' C1I' C6I' C5I' 177.6(13) . .
C3J C1J C2J C3J 0.8(7) 2_776 .
C4J C1J C2J C3J -176.8(5) . .
C1J C2J C3J C1J -0.8(7) . 2_776
C3K C1K C2K C3K -0.5(6) 2_667 .
C4K C1K C2K C3K -177.7(4) . .
C1K C2K C3K C1K 0.5(6) . 2_667
C41 C1 N1 C4 -176.7(3) . .
C2 C1 N1 C4 1.3(3) . .
C41 C1 N1 Zn2 -0.3(4) . .
C2 C1 N1 Zn2 177.73(18) . .
C5 C4 N1 C1 -179.4(3) . .
C3 C4 N1 C1 -0.9(3) . .
C5 C4 N1 Zn2 4.2(4) . .
C3 C4 N1 Zn2 -177.36(18) . .
C16 C15 N2 C12 -179.8(3) . .
C14 C15 N2 C12 -0.6(3) . .
C16 C15 N2 Zn2 9.7(4) . .
C14 C15 N2 Zn2 -171.11(17) . .
C5 C12 N2 C15 178.3(2) . .
C13 C12 N2 C15 0.0(3) . .
C5 C12 N2 Zn2 -11.3(4) . .
C13 C12 N2 Zn2 170.47(17) . .
C30 C29 N3 C26 -179.5(3) . .
C28 C29 N3 C26 -0.2(3) . .
C30 C29 N3 Zn2 5.6(4) . .
C28 C29 N3 Zn2 -175.09(18) . .
C16 C26 N3 C29 179.2(3) . .
C27 C26 N3 C29 -0.1(3) . .
C16 C26 N3 Zn2 -5.9(4) . .
C27 C26 N3 Zn2 174.89(18) . .
C30 C37 N4 C40 175.3(3) . .
C38 C37 N4 C40 -1.7(3) . .
C30 C37 N4 Zn2 -14.8(4) . .
C38 C37 N4 Zn2 168.14(18) . .
C41 C40 N4 C37 -177.6(3) . .
C39 C40 N4 C37 1.7(3) . .
C41 C40 N4 Zn2 12.5(4) . .
C39 C40 N4 Zn2 -168.18(17) . .
C103 C63 N5 C66 178.3(3) . .
C64 C63 N5 C66 -0.9(3) . .
C103 C63 N5 Zn1 5.1(4) . .
C64 C63 N5 Zn1 -174.01(18) . .
C67 C66 N5 C63 -178.9(2) . .
C65 C66 N5 C63 1.3(3) . .
C67 C66 N5 Zn1 -5.9(4) . .
C65 C66 N5 Zn1 174.28(17) . .
C78 C77 N6 C74 178.9(2) . .
C76 C77 N6 C74 -2.2(3) . .
C78 C77 N6 Zn1 -13.9(4) . .
C76 C77 N6 Zn1 165.01(17) . .
C67 C74 N6 C77 -177.8(2) . .
C75 C74 N6 C77 2.2(3) . .
C67 C74 N6 Zn1 15.1(4) . .
C75 C74 N6 Zn1 -164.86(17) . .
C78 C88 N7 C91 175.0(3) . .
C89 C88 N7 C91 -1.9(3) . .
C78 C88 N7 Zn1 -0.2(4) . .
C89 C88 N7 Zn1 -177.14(17) . .
C92 C91 N7 C88 -178.2(3) . .
C90 C91 N7 C88 1.9(3) . .
C92 C91 N7 Zn1 -3.0(4) . .
C90 C91 N7 Zn1 177.12(18) . .
C103 C102 N8 C99 -177.2(3) . .
C101 C102 N8 C99 0.0(3) . .
C103 C102 N8 Zn1 -12.2(4) . .
C101 C102 N8 Zn1 164.98(18) . .
C92 C99 N8 C102 -178.8(3) . .
C100 C99 N8 C102 0.7(3) . .
C92 C99 N8 Zn1 16.4(4) . .
C100 C99 N8 Zn1 -164.12(18) . .
C114 C113 N9 C117 -2.5(4) . .
C114 C113 N9 Zn1 179.8(2) . .
C116 C117 N9 C113 1.4(4) . .
C116 C117 N9 Zn1 179.2(2) . .
O5 C118 N10 C128 -178.1(3) . .
C119 C118 N10 C128 1.4(4) . .
O5 C118 N10 C115 1.8(4) . .
C119 C118 N10 C115 -178.7(2) . .
O6 C128 N10 C118 -178.4(3) . .
C127 C128 N10 C118 1.8(4) . .
O6 C128 N10 C115 1.7(4) . .
C127 C128 N10 C115 -178.1(2) . .
C114 C115 N10 C118 123.7(3) . .
C116 C115 N10 C118 -56.3(4) . .
C114 C115 N10 C128 -56.4(4) . .
C116 C115 N10 C128 123.6(3) . .
O12 C155 N11 C154 -170.9(3) . .
C156 C155 N11 C154 9.8(4) . .
O12 C155 N11 C182 6.5(4) . .
C156 C155 N11 C182 -172.8(2) . .
O11 C154 N11 C155 170.7(3) . .
C153 C154 N11 C155 -9.7(4) . .
O11 C154 N11 C182 -6.7(4) . .
C153 C154 N11 C182 172.9(2) . .
C186 C182 N11 C155 109.3(3) . .
C183 C182 N11 C155 -64.9(5) . .
C186 C182 N11 C154 -73.1(4) . .
C183 C182 N11 C154 112.7(4) . .
C183 C184 N12 C185 -2.3(8) . .
C183 C184 N12 Zn2 178.2(5) . 1_454
C186 C185 N12 C184 4.1(6) . .
C186 C185 N12 Zn2 -176.5(3) . 1_454
C9 C10 O1 C51 24.7(4) . .
C11 C10 O1 C51 -155.2(2) . .
C52 C51 O1 C10 169.6(2) . .
C71 C72 O3 C56 -178.5(3) . .
C73 C72 O3 C56 0.7(4) . .
C55 C56 O3 C72 169.6(2) . .
C122 C121 O7 C130 141.9(3) . .
C120 C121 O7 C130 -43.5(3) . .
C135 C130 O7 C121 137.4(3) . .
C131 C130 O7 C121 -45.9(3) . .
C124 C125 O8 C140 148.9(3) . .
C126 C125 O8 C140 -35.3(4) . .
C141 C140 O8 C125 126.5(3) . .
C145 C140 O8 C125 -55.5(4) . .
C152 C151 O9 C162 -32.6(4) . .
C150 C151 O9 C162 151.4(2) . .
C167 C162 O9 C151 -47.8(4) . .
C163 C162 O9 C151 135.8(3) . .
C159 C158 O10 C172 157.1(2) . .
C157 C158 O10 C172 -29.4(4) . .
C177 C172 O10 C158 -64.4(3) . .
C173 C172 O10 C158 117.7(3) . .
